data_7113956
loop_
_publ_author_name
'Alexander J. Metherell'
'Michael D. Ward'

_publ_section_title
;
 Stepwise synthesis of a Ru4Cd4 coordination cage using inert and labile
 subcomponents: introduction of redox activity at specific sites
;
_journal_name_full Chem.Commun.
_journal_page_first 6330
_journal_paper_doi 10.1039/C4CC02627F
_journal_volume 50
_journal_year 2014
_chemical_formula_moiety '(C336 H264 Cd4 N72 Ru4), 17(Cl O4), 0.5(Cd O6 H12), 11(C H3 N O2), 3(O H2)'
_chemical_formula_sum 'C347 H309 Cd4.5 Cl17 N83 O96 Ru4'
_chemical_formula_weight 8441.94
_chemical_name_systematic
; 
 ? 
;
_space_group_IT_number 14
_symmetry_cell_setting monoclinic
_symmetry_space_group_name_Hall '-P 2ybc'
_symmetry_space_group_name_H-M 'P 1 21/c 1'
_atom_sites_solution_hydrogens geom
_atom_sites_solution_primary direct
_atom_sites_solution_secondary difmap
_audit_creation_method SHELXL-97
_cell_angle_alpha 90.00
_cell_angle_beta 100.989(3)
_cell_angle_gamma 90.00
_cell_formula_units_Z 4
_cell_length_a 23.0027(14)
_cell_length_b 40.888(2)
_cell_length_c 50.529(3)
_cell_measurement_reflns_used 9992
_cell_measurement_temperature 100(2)
_cell_measurement_theta_max 17.82
_cell_measurement_theta_min 2.18
_cell_volume 46653(5)
_computing_cell_refinement 'Bruker SAINT'
_computing_data_collection 'Bruker APEX2'
_computing_data_reduction 'Bruker SAINT'
_computing_molecular_graphics 'Bruker SHELXTL'
_computing_publication_material 'Bruker SHELXTL'
_computing_structure_refinement 'SHELXL-97 (Sheldrick, 2008)'
_computing_structure_solution 'SHELXS-97 (Sheldrick, 2008)'
_diffrn_ambient_temperature 100(2)
_diffrn_measured_fraction_theta_full 1.000
_diffrn_measured_fraction_theta_max 1.000
_diffrn_measurement_device_type 'Bruker APEX-II CCD'
_diffrn_measurement_method '\f and \w scans'
_diffrn_radiation_monochromator graphite
_diffrn_radiation_source 'sealed tube'
_diffrn_radiation_type MoK\a
_diffrn_radiation_wavelength 0.71073
_diffrn_reflns_av_R_equivalents 0.1764
_diffrn_reflns_av_sigmaI/netI 0.1789
_diffrn_reflns_limit_h_max 24
_diffrn_reflns_limit_h_min -24
_diffrn_reflns_limit_k_max 44
_diffrn_reflns_limit_k_min -43
_diffrn_reflns_limit_l_max 54
_diffrn_reflns_limit_l_min -54
_diffrn_reflns_number 325928
_diffrn_reflns_theta_full 22.50
_diffrn_reflns_theta_max 22.50
_diffrn_reflns_theta_min 0.65
_exptl_absorpt_coefficient_mu 0.500
_exptl_absorpt_correction_T_max 0.9517
_exptl_absorpt_correction_T_min 0.9517
_exptl_absorpt_correction_type multi-scan
_exptl_absorpt_process_details sadabs
_exptl_crystal_colour yellow
_exptl_crystal_density_diffrn 1.237
_exptl_crystal_density_method 'not measured'
_exptl_crystal_description block
_exptl_crystal_F_000 17684
_exptl_crystal_size_max 0.10
_exptl_crystal_size_mid 0.10
_exptl_crystal_size_min 0.10
_refine_diff_density_max 1.882
_refine_diff_density_min -0.875
_refine_diff_density_rms 0.163
_refine_ls_extinction_method none
_refine_ls_goodness_of_fit_ref 1.068
_refine_ls_hydrogen_treatment constr
_refine_ls_matrix_type full
_refine_ls_number_parameters 3721
_refine_ls_number_reflns 61008
_refine_ls_number_restraints 4310
_refine_ls_restrained_S_all 1.037
_refine_ls_R_factor_all 0.2063
_refine_ls_R_factor_gt 0.1301
_refine_ls_shift/su_max 0.001
_refine_ls_shift/su_mean 0.000
_refine_ls_structure_factor_coef Fsqd
_refine_ls_weighting_details 'calc w=1/[\s^2^(Fo^2^)+(0.2000P)^2^+0.0000P] where P=(Fo^2^+2Fc^2^)/3'
_refine_ls_weighting_scheme calc
_refine_ls_wR_factor_gt 0.3371
_refine_ls_wR_factor_ref 0.3777
_reflns_number_gt 27059
_reflns_number_total 61008
_reflns_threshold_expression >2sigma(I)
_cod_data_source_file c4cc02627f2.cif
_cod_data_source_block imw1789p21c_sq_d
_cod_original_sg_symbol_H-M 'P2(1)/c  '
_cod_database_code 7113956

loop_
_symmetry_equiv_pos_as_xyz
'x, y, z'
'-x, y+1/2, -z+1/2'
'-x, -y, -z'
'x, -y-1/2, z-1/2'

loop_
_atom_site_label
_atom_site_type_symbol
_atom_site_fract_x
_atom_site_fract_y
_atom_site_fract_z
_atom_site_U_iso_or_equiv
_atom_site_adp_type
_atom_site_occupancy
_atom_site_symmetry_multiplicity
_atom_site_calc_flag
_atom_site_refinement_flags
_atom_site_disorder_assembly
_atom_site_disorder_group
Cd1 Cd 1.00694(5) 0.48131(3) 0.36669(2) 0.0457(3) Uani 1 1 d . . .
Cd2 Cd 0.43253(5) 0.27412(3) 0.26924(2) 0.0440(3) Uani 1 1 d . . .
Cd3 Cd 1.03721(5) 0.13013(3) 0.22922(2) 0.0500(3) Uani 1 1 d . . .
Cd8 Cd 0.87658(6) 0.14446(3) 0.52440(2) 0.0658(4) Uani 1 1 d . . .
Ru4 Ru 0.64367(5) 0.39185(3) 0.46771(2) 0.0432(3) Uani 1 1 d . . .
Ru5 Ru 0.78686(5) 0.36296(3) 0.16801(2) 0.0373(3) Uani 1 1 d . . .
Ru6 Ru 1.23953(5) 0.24201(3) 0.42843(2) 0.0469(3) Uani 1 1 d . . .
Ru7 Ru 0.65019(5) 0.03746(3) 0.32879(2) 0.0431(3) Uani 1 1 d . . .
N11A N 1.0699(4) 0.52442(19) 0.37302(18) 0.0564(10) Uani 1 1 d GU . .
C12A C 1.0469(3) 0.5528(2) 0.38220(19) 0.0563(10) Uani 1 1 d GU . .
C13A C 1.0811(4) 0.58098(19) 0.38627(19) 0.0566(10) Uani 1 1 d GU . .
H13A H 1.0654 0.6004 0.3925 0.068 Uiso 1 1 calc R . .
C14A C 1.1384(4) 0.58083(19) 0.38117(19) 0.0567(11) Uani 1 1 d GU . .
H14A H 1.1618 0.6001 0.3839 0.068 Uiso 1 1 calc R . .
C15A C 1.1614(3) 0.5525(2) 0.3720(2) 0.0568(11) Uani 1 1 d GU . .
H15A H 1.2006 0.5524 0.3685 0.068 Uiso 1 1 calc R . .
C16A C 1.1271(4) 0.52427(19) 0.36792(18) 0.0566(10) Uani 1 1 d GU . .
H16A H 1.1429 0.5049 0.3617 0.068 Uiso 1 1 calc R . .
N21A N 0.9021(3) 0.5258(2) 0.38847(19) 0.0559(9) Uani 1 1 d GU . .
N22A N 0.9586(4) 0.5216(2) 0.38154(18) 0.0558(9) Uani 1 1 d GU . .
C23A C 0.9918(3) 0.5506(2) 0.3888(2) 0.0560(9) Uani 1 1 d GU . .
C24A C 0.9558(4) 0.57269(19) 0.4002(2) 0.0562(9) Uani 1 1 d GU . .
H24A H 0.9669 0.5940 0.4069 0.067 Uiso 1 1 calc R . .
C25A C 0.9004(4) 0.5574(2) 0.4000(2) 0.0561(9) Uani 1 1 d GU . .
H25A H 0.8678 0.5666 0.4065 0.067 Uiso 1 1 calc R . .
C26A C 0.8591(7) 0.4999(4) 0.3855(3) 0.0557(9) Uani 1 1 d U . .
H26A H 0.8624 0.4868 0.3694 0.067 Uiso 1 1 calc R . .
H26B H 0.8189 0.5097 0.3824 0.067 Uiso 1 1 calc R . .
N31A N 0.5921(4) 0.3483(2) 0.46134(19) 0.0623(10) Uani 1 1 d GU . .
C32A C 0.6135(3) 0.3233(2) 0.4472(2) 0.0618(10) Uani 1 1 d GU . .
C33A C 0.5802(4) 0.2951(2) 0.4406(2) 0.0625(11) Uani 1 1 d GU . .
H33A H 0.5948 0.2780 0.4309 0.075 Uiso 1 1 calc R . .
C34A C 0.5254(4) 0.2919(2) 0.4482(2) 0.0630(11) Uani 1 1 d GU . .
H34A H 0.5027 0.2726 0.4437 0.076 Uiso 1 1 calc R . .
C35A C 0.5040(3) 0.3168(2) 0.4623(2) 0.0632(11) Uani 1 1 d GU . .
H35A H 0.4666 0.3146 0.4675 0.076 Uiso 1 1 calc R . .
C36A C 0.5373(4) 0.3451(2) 0.46889(19) 0.0629(11) Uani 1 1 d GU . .
H36A H 0.5227 0.3621 0.4786 0.075 Uiso 1 1 calc R . .
N41A N 0.7591(4) 0.3532(2) 0.44761(19) 0.0593(9) Uani 1 1 d GU . .
N42A N 0.7000(4) 0.3563(2) 0.45176(19) 0.0598(9) Uani 1 1 d GU . .
C43A C 0.6696(3) 0.3267(3) 0.4432(2) 0.0607(9) Uani 1 1 d GU . .
C44A C 0.7100(5) 0.3054(2) 0.4338(2) 0.0604(10) Uani 1 1 d GU . .
H44A H 0.7015 0.2839 0.4269 0.072 Uiso 1 1 calc R . .
C45A C 0.7653(4) 0.3217(2) 0.4365(2) 0.0598(10) Uani 1 1 d GU . .
H45A H 0.8002 0.3131 0.4318 0.072 Uiso 1 1 calc R . .
C46A C 0.7997(7) 0.3787(4) 0.4512(3) 0.0580(9) Uani 1 1 d U . .
H46A H 0.8400 0.3691 0.4547 0.070 Uiso 1 1 calc R . .
H46B H 0.7950 0.3909 0.4675 0.070 Uiso 1 1 calc R . .
C51A C 0.8661(3) 0.47772(16) 0.40952(14) 0.0555(9) Uani 1 1 d GU . .
C52A C 0.9108(3) 0.48213(18) 0.43201(16) 0.0554(9) Uani 1 1 d GU . .
H52A H 0.9369 0.5002 0.4328 0.067 Uiso 1 1 calc R . .
C53A C 0.9171(3) 0.4600(2) 0.45328(13) 0.0554(9) Uani 1 1 d GU . .
H53A H 0.9476 0.4631 0.4686 0.066 Uiso 1 1 calc R . .
C54A C 0.8788(3) 0.43354(19) 0.45206(11) 0.0555(9) Uani 1 1 d GU . .
H54A H 0.8832 0.4184 0.4666 0.067 Uiso 1 1 calc R . .
C55A C 0.8342(2) 0.42913(14) 0.42957(10) 0.0558(9) Uani 1 1 d GU . .
C56A C 0.8279(2) 0.45121(14) 0.40830(10) 0.0555(9) Uani 1 1 d GU . .
C61A C 0.7833(3) 0.44680(19) 0.38581(11) 0.0556(9) Uani 1 1 d GU . .
H61A H 0.7789 0.4619 0.3713 0.067 Uiso 1 1 calc R . .
C62A C 0.7450(3) 0.4203(2) 0.38459(13) 0.0559(9) Uani 1 1 d GU . .
H62A H 0.7145 0.4173 0.3692 0.067 Uiso 1 1 calc R . .
C63A C 0.7513(3) 0.39821(18) 0.40586(16) 0.0562(9) Uani 1 1 d GU . .
H63A H 0.7252 0.3801 0.4050 0.067 Uiso 1 1 calc R . .
C64A C 0.7959(3) 0.40263(16) 0.42835(14) 0.0566(9) Uani 1 1 d GU . .
N11B N 0.9760(4) 0.4931(2) 0.32330(13) 0.0540(10) Uani 1 1 d GU . .
C12B C 1.0091(3) 0.4796(2) 0.30570(18) 0.0544(10) Uani 1 1 d GU . .
C13B C 0.9907(4) 0.4834(2) 0.27804(16) 0.0542(10) Uani 1 1 d GU . .
H13B H 1.0133 0.4742 0.2660 0.065 Uiso 1 1 calc R . .
C14B C 0.9393(4) 0.5008(2) 0.26798(13) 0.0541(11) Uani 1 1 d GU . .
H14B H 0.9267 0.5034 0.2491 0.065 Uiso 1 1 calc R . .
C15B C 0.9062(3) 0.5143(2) 0.28558(17) 0.0541(11) Uani 1 1 d GU . .
H15B H 0.8710 0.5261 0.2787 0.065 Uiso 1 1 calc R . .
C16B C 0.9245(4) 0.5104(2) 0.31324(16) 0.0541(11) Uani 1 1 d GU . .
H16B H 0.9019 0.5196 0.3253 0.065 Uiso 1 1 calc R . .
N21B N 1.1258(4) 0.4416(2) 0.35190(15) 0.0566(9) Uani 1 1 d GU . .
N22B N 1.0691(4) 0.4564(2) 0.34491(17) 0.0558(9) Uani 1 1 d GU . .
C23B C 1.0578(4) 0.4625(3) 0.31674(17) 0.0553(9) Uani 1 1 d GU . .
C24B C 1.1075(5) 0.4516(3) 0.30631(14) 0.0560(9) Uani 1 1 d GU . .
H24B H 1.1118 0.4527 0.2880 0.067 Uiso 1 1 calc R . .
C25B C 1.1496(3) 0.4386(3) 0.32805(19) 0.0565(9) Uani 1 1 d GU . .
H25B H 1.1870 0.4296 0.3268 0.068 Uiso 1 1 calc R . .
C26B C 1.1474(7) 0.4273(4) 0.3776(3) 0.0573(9) Uani 1 1 d U . .
H26C H 1.1367 0.4415 0.3918 0.069 Uiso 1 1 calc R . .
H26D H 1.1912 0.4261 0.3805 0.069 Uiso 1 1 calc R . .
N31B N 1.2666(4) 0.2120(2) 0.46375(16) 0.0640(11) Uani 1 1 d GU . .
C32B C 1.2365(4) 0.2170(2) 0.4848(2) 0.0636(10) Uani 1 1 d GU . .
C33B C 1.2510(4) 0.1986(3) 0.50827(17) 0.0641(11) Uani 1 1 d GU . .
H33B H 1.2304 0.2020 0.5226 0.077 Uiso 1 1 calc R . .
C34B C 1.2957(5) 0.1753(2) 0.51073(16) 0.0645(11) Uani 1 1 d GU . .
H34B H 1.3056 0.1627 0.5268 0.077 Uiso 1 1 calc R . .
C35B C 1.3258(4) 0.1703(2) 0.4897(2) 0.0646(11) Uani 1 1 d GU . .
H35B H 1.3563 0.1543 0.4914 0.078 Uiso 1 1 calc R . .
C36B C 1.3113(4) 0.1886(2) 0.46621(17) 0.0644(11) Uani 1 1 d GU . .
H36B H 1.3319 0.1852 0.4518 0.077 Uiso 1 1 calc R . .
N41B N 1.1290(4) 0.2749(2) 0.45468(17) 0.0617(9) Uani 1 1 d GU . .
N42B N 1.1777(4) 0.2534(2) 0.45494(17) 0.0622(10) Uani 1 1 d GU . .
C43B C 1.1922(4) 0.2391(2) 0.4810(2) 0.0628(10) Uani 1 1 d GU . .
C44B C 1.1525(5) 0.2517(3) 0.49678(15) 0.0626(10) Uani 1 1 d GU . .
H44B H 1.1521 0.2463 0.5150 0.075 Uiso 1 1 calc R . .
C45B C 1.1135(4) 0.2738(3) 0.4805(2) 0.0622(10) Uani 1 1 d GU . .
H45B H 1.0824 0.2858 0.4860 0.075 Uiso 1 1 calc R . .
C46B C 1.1057(7) 0.2922(4) 0.4311(3) 0.0606(9) Uani 1 1 d U . .
H46C H 1.0621 0.2935 0.4293 0.073 Uiso 1 1 calc R . .
H46D H 1.1140 0.2798 0.4154 0.073 Uiso 1 1 calc R . .
C51B C 1.1230(4) 0.39302(16) 0.38033(14) 0.0579(9) Uani 1 1 d GU . .
C52B C 1.0811(4) 0.3804(2) 0.35934(13) 0.0581(9) Uani 1 1 d GU . .
H52B H 1.0697 0.3925 0.3431 0.070 Uiso 1 1 calc R . .
C53B C 1.0558(3) 0.3500(2) 0.36205(13) 0.0584(10) Uani 1 1 d GU . .
H53B H 1.0272 0.3413 0.3477 0.070 Uiso 1 1 calc R . .
C54B C 1.0724(3) 0.33223(17) 0.38575(15) 0.0586(10) Uani 1 1 d GU . .
H54B H 1.0551 0.3115 0.3876 0.070 Uiso 1 1 calc R . .
C55B C 1.1143(3) 0.34489(13) 0.40675(12) 0.0588(9) Uani 1 1 d GU . .
C56B C 1.1396(3) 0.37529(14) 0.40404(12) 0.0585(9) Uani 1 1 d GU . .
C61B C 1.1815(3) 0.38795(17) 0.42503(15) 0.0589(10) Uani 1 1 d GU . .
H61B H 1.1988 0.4087 0.4232 0.071 Uiso 1 1 calc R . .
C62B C 1.1981(3) 0.3702(2) 0.44873(13) 0.0593(10) Uani 1 1 d GU . .
H62B H 1.2267 0.3789 0.4631 0.071 Uiso 1 1 calc R . .
C63B C 1.1728(4) 0.3398(2) 0.45145(13) 0.0595(10) Uani 1 1 d GU . .
H63B H 1.1842 0.3277 0.4676 0.071 Uiso 1 1 calc R . .
C64B C 1.1309(4) 0.32715(16) 0.43045(14) 0.0596(9) Uani 1 1 d GU . .
N11C N 1.0380(4) 0.4613(2) 0.40733(14) 0.0595(11) Uani 1 1 d GU . .
C12C C 1.0140(4) 0.4313(2) 0.41236(16) 0.0592(10) Uani 1 1 d GU . .
C13C C 1.0347(4) 0.4151(2) 0.43652(19) 0.0597(11) Uani 1 1 d GU . .
H13C H 1.0183 0.3945 0.4400 0.072 Uiso 1 1 calc R . .
C14C C 1.0793(4) 0.4290(2) 0.45565(15) 0.0601(11) Uani 1 1 d GU . .
H14C H 1.0934 0.4179 0.4722 0.072 Uiso 1 1 calc R . .
C15C C 1.1033(4) 0.4590(2) 0.45063(16) 0.0605(11) Uani 1 1 d GU . .
H15C H 1.1338 0.4685 0.4637 0.073 Uiso 1 1 calc R . .
C16C C 1.0826(4) 0.47520(19) 0.42647(19) 0.0601(11) Uani 1 1 d GU . .
H16C H 1.0990 0.4957 0.4230 0.072 Uiso 1 1 calc R . .
N21C N 0.8990(4) 0.4221(2) 0.35454(14) 0.0576(9) Uani 1 1 d GU . .
N22C N 0.9497(4) 0.4379(2) 0.36963(18) 0.0579(10) Uani 1 1 d GU . .
C23C C 0.9686(4) 0.4197(3) 0.39368(16) 0.0584(10) Uani 1 1 d GU . .
C24C C 0.9296(5) 0.3927(2) 0.39346(17) 0.0582(10) Uani 1 1 d GU . .
H24C H 0.9319 0.3765 0.4071 0.070 Uiso 1 1 calc R . .
C25C C 0.8866(4) 0.3942(2) 0.3693(2) 0.0579(10) Uani 1 1 d GU . .
H25C H 0.8551 0.3792 0.3639 0.069 Uiso 1 1 calc R . .
C26C C 0.8697(7) 0.4323(4) 0.3283(3) 0.0569(9) Uani 1 1 d U . .
H26E H 0.8701 0.4565 0.3274 0.068 Uiso 1 1 calc R . .
H26F H 0.8279 0.4252 0.3254 0.068 Uiso 1 1 calc R . .
N31C N 0.7542(4) 0.3835(2) 0.12882(15) 0.0607(11) Uani 1 1 d GU . .
C32C C 0.7762(4) 0.4143(2) 0.12449(17) 0.0604(10) Uani 1 1 d GU . .
C33C C 0.7541(4) 0.4311(2) 0.1008(2) 0.0611(11) Uani 1 1 d GU . .
H33C H 0.7692 0.4522 0.0979 0.073 Uiso 1 1 calc R . .
C34C C 0.7101(4) 0.4171(2) 0.08146(15) 0.0615(11) Uani 1 1 d GU . .
H34C H 0.6950 0.4287 0.0653 0.074 Uiso 1 1 calc R . .
C35C C 0.6881(4) 0.3863(2) 0.08579(17) 0.0616(12) Uani 1 1 d GU . .
H35C H 0.6579 0.3768 0.0726 0.074 Uiso 1 1 calc R . .
C36C C 0.7101(4) 0.36950(19) 0.10947(19) 0.0612(11) Uani 1 1 d GU . .
H36C H 0.6951 0.3484 0.1124 0.073 Uiso 1 1 calc R . .
N41C N 0.8847(4) 0.4242(2) 0.18334(15) 0.0582(9) Uani 1 1 d GU . .
N42C N 0.8379(4) 0.40726(19) 0.16645(19) 0.0586(10) Uani 1 1 d GU . .
C43C C 0.8174(4) 0.4270(3) 0.14346(16) 0.0594(10) Uani 1 1 d GU . .
C44C C 0.8515(5) 0.4562(2) 0.14613(18) 0.0592(10) Uani 1 1 d GU . .
H44C H 0.8472 0.4738 0.1336 0.071 Uiso 1 1 calc R . .
C45C C 0.8931(4) 0.4545(2) 0.17078(19) 0.0588(10) Uani 1 1 d GU . .
H45C H 0.9215 0.4707 0.1777 0.071 Uiso 1 1 calc R . .
C46C C 0.9092(7) 0.4129(4) 0.2093(3) 0.0573(9) Uani 1 1 d U . .
H46E H 0.9514 0.4195 0.2134 0.069 Uiso 1 1 calc R . .
H46F H 0.9079 0.3887 0.2091 0.069 Uiso 1 1 calc R . .
C51C C 0.8981(3) 0.4187(2) 0.30571(10) 0.0564(9) Uani 1 1 d GU . .
C52C C 0.9492(3) 0.3998(2) 0.31167(12) 0.0564(9) Uani 1 1 d GU . .
H52C H 0.9650 0.3940 0.3298 0.068 Uiso 1 1 calc R . .
C53C C 0.9770(3) 0.3893(2) 0.29107(15) 0.0564(9) Uani 1 1 d GU . .
H53C H 1.0119 0.3764 0.2951 0.068 Uiso 1 1 calc R . .
C54C C 0.9539(3) 0.39771(19) 0.26450(13) 0.0563(9) Uani 1 1 d GU . .
H54C H 0.9729 0.3906 0.2504 0.068 Uiso 1 1 calc R . .
C55C C 0.9028(2) 0.41662(14) 0.25854(10) 0.0563(9) Uani 1 1 d GU . .
C56C C 0.8750(2) 0.42711(14) 0.27914(10) 0.0561(9) Uani 1 1 d GU . .
C61C C 0.8239(3) 0.44602(19) 0.27318(13) 0.0560(9) Uani 1 1 d GU . .
H61C H 0.8049 0.4532 0.2873 0.067 Uiso 1 1 calc R . .
C62C C 0.8007(3) 0.4544(2) 0.24661(15) 0.0561(9) Uani 1 1 d GU . .
H62C H 0.7659 0.4674 0.2425 0.067 Uiso 1 1 calc R . .
C63C C 0.8286(3) 0.4440(2) 0.22601(12) 0.0563(9) Uani 1 1 d GU . .
H63C H 0.8127 0.4497 0.2079 0.068 Uiso 1 1 calc R . .
C64C C 0.8796(3) 0.4251(2) 0.23197(10) 0.0565(9) Uani 1 1 d GU . .
N11D N 0.9155(5) 0.1194(3) 0.56369(16) 0.0753(12) Uani 1 1 d GU . .
C12D C 0.8912(4) 0.0891(3) 0.56753(18) 0.0754(11) Uani 1 1 d GU . .
C13D C 0.9125(5) 0.0712(2) 0.5908(2) 0.0755(12) Uani 1 1 d GU . .
H13D H 0.8958 0.0505 0.5934 0.091 Uiso 1 1 calc R . .
C14D C 0.9580(5) 0.0838(3) 0.61019(17) 0.0756(13) Uani 1 1 d GU . .
H14D H 0.9726 0.0716 0.6261 0.091 Uiso 1 1 calc R . .
C15D C 0.9823(4) 0.1141(3) 0.60635(18) 0.0755(13) Uani 1 1 d GU . .
H15D H 1.0135 0.1227 0.6196 0.091 Uiso 1 1 calc R . .
C16D C 0.9610(5) 0.1319(2) 0.5831(2) 0.0755(12) Uani 1 1 d GU . .
H16D H 0.9777 0.1527 0.5805 0.091 Uiso 1 1 calc R . .
N21D N 0.7799(5) 0.0813(3) 0.50812(16) 0.0757(10) Uani 1 1 d GU . .
N22D N 0.8273(5) 0.0977(2) 0.5251(2) 0.0755(11) Uani 1 1 d GU . .
C23D C 0.8485(4) 0.0772(3) 0.54750(18) 0.0755(11) Uani 1 1 d GU . .
C24D C 0.8142(6) 0.0480(2) 0.5444(2) 0.0757(11) Uani 1 1 d GU . .
H24D H 0.8189 0.0300 0.5564 0.091 Uiso 1 1 calc R . .
C25D C 0.7719(5) 0.0506(3) 0.5200(2) 0.0758(11) Uani 1 1 d GU . .
H25D H 0.7432 0.0346 0.5129 0.091 Uiso 1 1 calc R . .
C26D C 0.7515(8) 0.0950(5) 0.4821(3) 0.0750(10) Uani 1 1 d U . .
H26G H 0.7514 0.1192 0.4833 0.090 Uiso 1 1 calc R . .
H26H H 0.7098 0.0876 0.4778 0.090 Uiso 1 1 calc R . .
N31D N 0.6132(4) 0.0557(2) 0.28870(14) 0.0671(12) Uani 1 1 d GU . .
C32D C 0.6368(4) 0.0847(2) 0.28117(18) 0.0673(11) Uani 1 1 d GU . .
C33D C 0.6140(5) 0.0988(2) 0.2563(2) 0.0671(12) Uani 1 1 d GU . .
H33D H 0.6301 0.1186 0.2512 0.081 Uiso 1 1 calc R . .
C34D C 0.5676(5) 0.0837(3) 0.23894(15) 0.0670(12) Uani 1 1 d GU . .
H34D H 0.5520 0.0932 0.2219 0.080 Uiso 1 1 calc R . .
C35D C 0.5440(4) 0.0546(3) 0.24646(18) 0.0670(12) Uani 1 1 d GU . .
H35D H 0.5123 0.0443 0.2346 0.080 Uiso 1 1 calc R . .
C36D C 0.5668(4) 0.0406(2) 0.27134(19) 0.0670(12) Uani 1 1 d GU . .
H36D H 0.5507 0.0207 0.2765 0.080 Uiso 1 1 calc R . .
N41D N 0.7056(5) 0.0783(2) 0.3221(2) 0.0687(11) Uani 1 1 d GU . .
N42D N 0.7569(4) 0.0945(3) 0.33618(16) 0.0696(10) Uani 1 1 d GU . .
C43D C 0.7659(4) 0.1229(2) 0.3213(2) 0.0691(11) Uani 1 1 d GU . .
H43D H 0.7971 0.1384 0.3261 0.083 Uiso 1 1 calc R . .
C44D C 0.7202(5) 0.1243(2) 0.29806(19) 0.0685(11) Uani 1 1 d GU . .
H44D H 0.7154 0.1407 0.2845 0.082 Uiso 1 1 calc R . .
C45D C 0.6830(4) 0.0967(3) 0.29856(18) 0.0681(11) Uani 1 1 d GU . .
C46D C 0.7886(8) 0.0841(4) 0.3613(3) 0.0709(10) Uani 1 1 d U . .
H46G H 0.8301 0.0917 0.3633 0.085 Uiso 1 1 calc R . .
H46H H 0.7892 0.0599 0.3616 0.085 Uiso 1 1 calc R . .
C51D C 0.7834(4) 0.0846(2) 0.45916(11) 0.0742(10) Uani 1 1 d GU . .
C52D C 0.8335(4) 0.0649(2) 0.46370(13) 0.0743(10) Uani 1 1 d GU . .
H52D H 0.8497 0.0576 0.4814 0.089 Uiso 1 1 calc R . .
C53D C 0.8601(4) 0.0558(2) 0.44230(17) 0.0741(11) Uani 1 1 d GU . .
H53D H 0.8944 0.0424 0.4454 0.089 Uiso 1 1 calc R . .
C54D C 0.8364(3) 0.0665(2) 0.41634(15) 0.0735(10) Uani 1 1 d GU . .
H54D H 0.8546 0.0603 0.4017 0.088 Uiso 1 1 calc R . .
C55D C 0.7863(3) 0.08614(16) 0.41180(11) 0.0729(10) Uani 1 1 d GU . .
C56D C 0.7597(3) 0.09521(16) 0.43320(11) 0.0734(10) Uani 1 1 d GU . .
C61D C 0.7095(3) 0.1149(2) 0.42866(15) 0.0731(10) Uani 1 1 d GU . .
H61D H 0.6914 0.1211 0.4433 0.088 Uiso 1 1 calc R . .
C62D C 0.6859(4) 0.1255(2) 0.40271(16) 0.0726(11) Uani 1 1 d GU . .
H62D H 0.6516 0.1390 0.3996 0.087 Uiso 1 1 calc R . .
C63D C 0.7124(4) 0.1165(2) 0.38130(13) 0.0723(10) Uani 1 1 d GU . .
H63D H 0.6963 0.1237 0.3636 0.087 Uiso 1 1 calc R . .
C64D C 0.7626(4) 0.0968(2) 0.38585(11) 0.0719(10) Uani 1 1 d GU . .
N11E N 0.9778(4) 0.0870(2) 0.22430(19) 0.0620(11) Uani 1 1 d GU . .
C12E C 0.9797(4) 0.0681(3) 0.24730(15) 0.0620(10) Uani 1 1 d GU . .
C13E C 0.9387(4) 0.0432(2) 0.24743(16) 0.0620(11) Uani 1 1 d GU . .
H13E H 0.9399 0.0302 0.2631 0.074 Uiso 1 1 calc R . .
C14E C 0.8958(4) 0.0371(2) 0.2246(2) 0.0621(11) Uani 1 1 d GU . .
H14E H 0.8678 0.0201 0.2247 0.075 Uiso 1 1 calc R . .
C15E C 0.8940(4) 0.0561(3) 0.20157(16) 0.0622(11) Uani 1 1 d GU . .
H15E H 0.8647 0.0519 0.1859 0.075 Uiso 1 1 calc R . .
C16E C 0.9350(4) 0.0810(2) 0.20143(15) 0.0621(11) Uani 1 1 d GU . .
H16E H 0.9337 0.0939 0.1857 0.075 Uiso 1 1 calc R . .
N21E N 1.1030(4) 0.1025(2) 0.29207(19) 0.0629(9) Uani 1 1 d GU . .
N22E N 1.0618(4) 0.1011(2) 0.26727(16) 0.0626(10) Uani 1 1 d GU . .
C23E C 1.0241(4) 0.0738(3) 0.26833(18) 0.0623(10) Uani 1 1 d GU . .
C24E C 1.0419(4) 0.0584(2) 0.2938(2) 0.0626(10) Uani 1 1 d GU . .
H24E H 1.0243 0.0396 0.2999 0.075 Uiso 1 1 calc R . .
C25E C 1.0907(4) 0.0762(3) 0.30845(15) 0.0628(10) Uani 1 1 d GU . .
H25E H 1.1114 0.0713 0.3261 0.075 Uiso 1 1 calc R . .
C26E C 1.1445(7) 0.1264(4) 0.2987(3) 0.0631(9) Uani 1 1 d U . .
H26I H 1.1594 0.1330 0.2824 0.076 Uiso 1 1 calc R . .
H26J H 1.1783 0.1175 0.3119 0.076 Uiso 1 1 calc R . .
N31E N 1.2921(4) 0.2846(2) 0.44543(19) 0.0647(11) Uani 1 1 d GU . .
C32E C 1.2924(4) 0.3114(3) 0.42856(14) 0.0645(10) Uani 1 1 d GU . .
C33E C 1.3247(4) 0.3391(2) 0.43794(19) 0.0649(11) Uani 1 1 d GU . .
H33E H 1.3249 0.3575 0.4264 0.078 Uiso 1 1 calc R . .
C34E C 1.3568(4) 0.3401(2) 0.4642(2) 0.0653(12) Uani 1 1 d GU . .
H34E H 1.3789 0.3591 0.4706 0.078 Uiso 1 1 calc R . .
C35E C 1.3565(4) 0.3133(3) 0.48106(15) 0.0654(12) Uani 1 1 d GU . .
H35E H 1.3785 0.3139 0.4990 0.078 Uiso 1 1 calc R . .
C36E C 1.3242(4) 0.2855(2) 0.47168(18) 0.0651(11) Uani 1 1 d GU . .
H36E H 1.3240 0.2672 0.4832 0.078 Uiso 1 1 calc R . .
N41E N 1.1842(4) 0.2852(2) 0.37260(18) 0.0633(9) Uani 1 1 d GU . .
N42E N 1.2215(4) 0.2808(2) 0.39818(17) 0.0635(10) Uani 1 1 d GU . .
C43E C 1.2574(4) 0.3091(3) 0.40397(17) 0.0637(10) Uani 1 1 d GU . .
C44E C 1.2424(5) 0.3310(2) 0.3820(2) 0.0636(10) Uani 1 1 d GU . .
H44E H 1.2596 0.3519 0.3805 0.076 Uiso 1 1 calc R . .
C45E C 1.1972(4) 0.3163(3) 0.36258(16) 0.0634(10) Uani 1 1 d GU . .
H45E H 1.1788 0.3256 0.3458 0.076 Uiso 1 1 calc R . .
C46E C 1.1436(7) 0.2613(4) 0.3606(3) 0.0630(9) Uani 1 1 d U . .
H46I H 1.1103 0.2724 0.3487 0.076 Uiso 1 1 calc R . .
H46J H 1.1272 0.2502 0.3749 0.076 Uiso 1 1 calc R . .
C51E C 1.1189(3) 0.15778(17) 0.31143(16) 0.0625(9) Uani 1 1 d GU . .
C52E C 1.0603(3) 0.1569(2) 0.31472(17) 0.0625(9) Uani 1 1 d GU . .
H52E H 1.0357 0.1390 0.3080 0.075 Uiso 1 1 calc R . .
C53E C 1.0376(2) 0.1824(2) 0.32790(17) 0.0624(10) Uani 1 1 d GU . .
H53E H 0.9975 0.1818 0.3302 0.075 Uiso 1 1 calc R . .
C54E C 1.0735(3) 0.2087(2) 0.33779(16) 0.0624(9) Uani 1 1 d GU . .
H54E H 1.0580 0.2261 0.3468 0.075 Uiso 1 1 calc R . .
C55E C 1.1321(2) 0.20955(15) 0.33450(11) 0.0624(9) Uani 1 1 d GU . .
C56E C 1.1548(2) 0.18409(15) 0.32132(11) 0.0624(9) Uani 1 1 d GU . .
C61E C 1.2134(3) 0.1849(2) 0.31803(16) 0.0624(9) Uani 1 1 d GU . .
H61E H 1.2289 0.1675 0.3090 0.075 Uiso 1 1 calc R . .
C62E C 1.2494(2) 0.2112(2) 0.32791(17) 0.0624(10) Uani 1 1 d GU . .
H62E H 1.2894 0.2118 0.3257 0.075 Uiso 1 1 calc R . .
C63E C 1.2267(3) 0.2367(2) 0.34110(17) 0.0624(9) Uani 1 1 d GU . .
H63E H 1.2512 0.2547 0.3479 0.075 Uiso 1 1 calc R . .
C64E C 1.1681(3) 0.23585(17) 0.34439(16) 0.0625(9) Uani 1 1 d GU . .
N11F N 1.3075(4) 0.2210(2) 0.40840(17) 0.0583(10) Uani 1 1 d GU . .
C12F C 1.2946(3) 0.1913(2) 0.39522(19) 0.0582(10) Uani 1 1 d GU . .
C13F C 1.3383(4) 0.17478(19) 0.38497(18) 0.0585(10) Uani 1 1 d GU . .
H13F H 1.3295 0.1545 0.3760 0.070 Uiso 1 1 calc R . .
C14F C 1.3949(4) 0.1880(2) 0.38791(19) 0.0588(11) Uani 1 1 d GU . .
H14F H 1.4247 0.1767 0.3809 0.071 Uiso 1 1 calc R . .
C15F C 1.4078(3) 0.2177(2) 0.40109(19) 0.0589(11) Uani 1 1 d GU . .
H15F H 1.4464 0.2267 0.4031 0.071 Uiso 1 1 calc R . .
C16F C 1.3641(4) 0.23420(19) 0.41134(17) 0.0587(11) Uani 1 1 d GU . .
H16F H 1.3729 0.2545 0.4203 0.070 Uiso 1 1 calc R . .
N21F N 1.1441(3) 0.1822(2) 0.40179(18) 0.0570(9) Uani 1 1 d GU . .
N22F N 1.1996(4) 0.19849(19) 0.40655(17) 0.0572(9) Uani 1 1 d GU . .
C23F C 1.2398(3) 0.1795(3) 0.3949(2) 0.0575(9) Uani 1 1 d GU . .
C24F C 1.2092(4) 0.1514(2) 0.3829(2) 0.0574(10) Uani 1 1 d GU . .
H24F H 1.2255 0.1345 0.3737 0.069 Uiso 1 1 calc R . .
C25F C 1.1500(4) 0.1531(2) 0.38719(19) 0.0572(9) Uani 1 1 d GU . .
H25F H 1.1197 0.1375 0.3813 0.069 Uiso 1 1 calc R . .
C26F C 1.0986(7) 0.1920(4) 0.4141(3) 0.0568(9) Uani 1 1 d U . .
H26K H 1.0609 0.1847 0.4028 0.068 Uiso 1 1 calc R . .
H26L H 1.0980 0.2162 0.4142 0.068 Uiso 1 1 calc R . .
N31F N 0.8173(4) 0.1747(2) 0.54376(17) 0.0581(10) Uani 1 1 d GU . .
C32F C 0.8403(3) 0.2050(2) 0.55267(19) 0.0578(10) Uani 1 1 d GU . .
C33F C 0.8053(4) 0.22744(19) 0.56319(19) 0.0581(10) Uani 1 1 d GU . .
H33F H 0.8211 0.2482 0.5693 0.070 Uiso 1 1 calc R . .
C34F C 0.7474(4) 0.2195(2) 0.56480(18) 0.0584(11) Uani 1 1 d GU . .
H34F H 0.7235 0.2348 0.5720 0.070 Uiso 1 1 calc R . .
C35F C 0.7244(3) 0.1891(2) 0.55589(19) 0.0586(11) Uani 1 1 d GU . .
H35F H 0.6847 0.1837 0.5570 0.070 Uiso 1 1 calc R . .
C36F C 0.7593(4) 0.16674(19) 0.54537(18) 0.0584(11) Uani 1 1 d GU . .
H36F H 0.7436 0.1460 0.5393 0.070 Uiso 1 1 calc R . .
N41F N 0.9874(4) 0.2002(2) 0.54192(18) 0.0573(9) Uani 1 1 d GU . .
N42F N 0.9278(4) 0.1892(2) 0.53846(17) 0.0573(9) Uani 1 1 d GU . .
C43F C 0.8960(3) 0.2117(3) 0.5518(2) 0.0575(9) Uani 1 1 d GU . .
C44F C 0.9360(5) 0.2365(2) 0.56345(19) 0.0576(10) Uani 1 1 d GU . .
H44F H 0.9266 0.2547 0.5736 0.069 Uiso 1 1 calc R . .
C45F C 0.9924(4) 0.2294(2) 0.55736(19) 0.0576(9) Uani 1 1 d GU . .
H45F H 1.0274 0.2420 0.5627 0.069 Uiso 1 1 calc R . .
C46F C 1.0289(7) 0.1853(4) 0.5296(3) 0.0572(9) Uani 1 1 d U . .
H46V H 1.0235 0.1613 0.5302 0.069 Uiso 1 1 calc R . .
H46K H 1.0688 0.1904 0.5400 0.069 Uiso 1 1 calc R . .
C51F C 1.1003(3) 0.1800(2) 0.44285(12) 0.0568(8) Uani 1 1 d GU . .
C52F C 1.1424(3) 0.1570(2) 0.45395(15) 0.0570(9) Uani 1 1 d GU . .
H52F H 1.1687 0.1482 0.4434 0.068 Uiso 1 1 calc R . .
C53F C 1.1458(3) 0.14674(19) 0.48044(16) 0.0572(9) Uani 1 1 d GU . .
H53F H 1.1746 0.1310 0.4880 0.069 Uiso 1 1 calc R . .
C54F C 1.1072(3) 0.15956(19) 0.49583(12) 0.0570(9) Uani 1 1 d GU . .
H54F H 1.1095 0.1526 0.5139 0.068 Uiso 1 1 calc R . .
C55F C 1.0651(3) 0.18261(14) 0.48473(10) 0.0568(8) Uani 1 1 d GU . .
C56F C 1.0617(3) 0.19284(14) 0.45824(10) 0.0567(8) Uani 1 1 d GU . .
C61F C 1.0196(3) 0.21589(19) 0.44714(12) 0.0566(9) Uani 1 1 d GU . .
H61F H 1.0173 0.2229 0.4290 0.068 Uiso 1 1 calc R . .
C62F C 0.9810(3) 0.22871(19) 0.46253(16) 0.0566(9) Uani 1 1 d GU . .
H62F H 0.9522 0.2445 0.4549 0.068 Uiso 1 1 calc R . .
C63F C 0.9844(3) 0.2185(2) 0.48902(15) 0.0567(9) Uani 1 1 d GU . .
H63F H 0.9580 0.2272 0.4995 0.068 Uiso 1 1 calc R . .
C64F C 1.0265(3) 0.1954(2) 0.50012(12) 0.0568(8) Uani 1 1 d GU . .
N11G N 0.7232(3) 0.39075(19) 0.18593(16) 0.0485(10) Uani 1 1 d GU . .
C12G C 0.7250(3) 0.3861(2) 0.21332(16) 0.0482(9) Uani 1 1 d GU . .
C13G C 0.6868(4) 0.4035(2) 0.22635(13) 0.0483(10) Uani 1 1 d GU . .
H13G H 0.6880 0.4003 0.2451 0.058 Uiso 1 1 calc R . .
C14G C 0.6468(4) 0.4255(2) 0.21198(17) 0.0486(10) Uani 1 1 d GU . .
H14G H 0.6206 0.4374 0.2209 0.058 Uiso 1 1 calc R . .
C15G C 0.6450(4) 0.4302(2) 0.18459(17) 0.0487(10) Uani 1 1 d GU . .
H15G H 0.6176 0.4453 0.1748 0.058 Uiso 1 1 calc R . .
C16G C 0.6832(4) 0.4128(2) 0.17156(13) 0.0487(10) Uani 1 1 d GU . .
H16G H 0.6820 0.4160 0.1528 0.058 Uiso 1 1 calc R . .
N21G N 0.8528(3) 0.3354(2) 0.22982(17) 0.0483(8) Uani 1 1 d GU . .
N22G N 0.8097(4) 0.3529(2) 0.21134(13) 0.0482(9) Uani 1 1 d GU . .
C23G C 0.7695(3) 0.3674(2) 0.22604(18) 0.0481(9) Uani 1 1 d GU . .
C24G C 0.7879(4) 0.3589(2) 0.25361(16) 0.0481(9) Uani 1 1 d GU . .
H24G H 0.7691 0.3652 0.2680 0.058 Uiso 1 1 calc R . .
C25G C 0.8394(4) 0.3391(2) 0.25595(14) 0.0483(9) Uani 1 1 d GU . .
H25G H 0.8610 0.3299 0.2721 0.058 Uiso 1 1 calc R . .
C26G C 0.8997(6) 0.3179(3) 0.2220(3) 0.0487(8) Uani 1 1 d U . .
H26M H 0.9336 0.3173 0.2373 0.058 Uiso 1 1 calc R . .
H26N H 0.9126 0.3299 0.2070 0.058 Uiso 1 1 calc R . .
N31G N 1.1126(3) 0.1077(2) 0.21191(18) 0.0580(10) Uani 1 1 d GU . .
C32G C 1.1087(3) 0.1113(2) 0.18427(18) 0.0574(10) Uani 1 1 d GU . .
C33G C 1.1524(4) 0.0982(2) 0.17184(15) 0.0580(10) Uani 1 1 d GU . .
H33G H 1.1497 0.1006 0.1529 0.070 Uiso 1 1 calc R . .
C34G C 1.2000(4) 0.0816(2) 0.18705(19) 0.0586(11) Uani 1 1 d GU . .
H34G H 1.2299 0.0726 0.1786 0.070 Uiso 1 1 calc R . .
C35G C 1.2040(3) 0.0780(2) 0.21470(19) 0.0588(11) Uani 1 1 d GU . .
H35G H 1.2365 0.0667 0.2251 0.071 Uiso 1 1 calc R . .
C36G C 1.1603(4) 0.0911(2) 0.22713(14) 0.0586(11) Uani 1 1 d GU . .
H36G H 1.1630 0.0887 0.2460 0.070 Uiso 1 1 calc R . .
N41G N 0.9758(3) 0.1596(2) 0.16751(18) 0.0544(9) Uani 1 1 d GU . .
N42G N 1.0185(4) 0.1411(2) 0.18543(14) 0.0553(9) Uani 1 1 d GU . .
C43G C 1.0610(4) 0.1293(2) 0.1707(2) 0.0560(9) Uani 1 1 d GU . .
C44G C 1.0445(4) 0.1405(3) 0.14373(17) 0.0554(9) Uani 1 1 d GU . .
H44G H 1.0651 0.1361 0.1295 0.067 Uiso 1 1 calc R . .
C45G C 0.9919(4) 0.1592(2) 0.14174(15) 0.0547(9) Uani 1 1 d GU . .
H45G H 0.9711 0.1696 0.1259 0.066 Uiso 1 1 calc R . .
C46G C 0.9317(6) 0.1779(3) 0.1758(3) 0.0530(9) Uani 1 1 d U . .
H46L H 0.9179 0.1660 0.1905 0.064 Uiso 1 1 calc R . .
H46M H 0.8977 0.1796 0.1605 0.064 Uiso 1 1 calc R . .
C51G C 0.8838(3) 0.28315(14) 0.21287(16) 0.0494(8) Uani 1 1 d GU . .
C52G C 0.8267(3) 0.27193(18) 0.21279(16) 0.0496(9) Uani 1 1 d GU . .
H52G H 0.7989 0.2857 0.2190 0.060 Uiso 1 1 calc R . .
C53G C 0.8104(2) 0.24060(19) 0.20358(17) 0.0501(9) Uani 1 1 d GU . .
H53G H 0.7714 0.2329 0.2035 0.060 Uiso 1 1 calc R . .
C54G C 0.8512(3) 0.22049(15) 0.19445(16) 0.0503(9) Uani 1 1 d GU . .
H54G H 0.8400 0.1991 0.1882 0.060 Uiso 1 1 calc R . .
C55G C 0.9082(2) 0.23171(12) 0.19454(11) 0.0504(8) Uani 1 1 d GU . .
C56G C 0.9246(2) 0.26304(12) 0.20375(11) 0.0498(8) Uani 1 1 d GU . .
C61G C 0.9816(2) 0.27427(15) 0.20384(16) 0.0500(9) Uani 1 1 d GU . .
H61G H 0.9928 0.2957 0.2101 0.060 Uiso 1 1 calc R . .
C62G C 1.0224(2) 0.25416(19) 0.19471(17) 0.0503(9) Uani 1 1 d GU . .
H62G H 1.0614 0.2618 0.1948 0.060 Uiso 1 1 calc R . .
C63G C 1.0061(3) 0.22283(18) 0.18551(17) 0.0508(9) Uani 1 1 d GU . .
H63G H 1.0339 0.2091 0.1793 0.061 Uiso 1 1 calc R . .
C64G C 0.9490(3) 0.21161(14) 0.18542(16) 0.0512(8) Uani 1 1 d GU . .
N11H N 0.7007(4) 0.43464(19) 0.46838(19) 0.0591(11) Uani 1 1 d GU . .
C12H C 0.6896(4) 0.4545(2) 0.44563(16) 0.0587(10) Uani 1 1 d GU . .
C13H C 0.7237(4) 0.4823(2) 0.44433(16) 0.0593(11) Uani 1 1 d GU . .
H13H H 0.7161 0.4958 0.4288 0.071 Uiso 1 1 calc R . .
C14H C 0.7689(4) 0.4902(2) 0.4658(2) 0.0598(11) Uani 1 1 d GU . .
H14H H 0.7922 0.5092 0.4649 0.072 Uiso 1 1 calc R . .
C15H C 0.7800(4) 0.4704(2) 0.48852(16) 0.0599(11) Uani 1 1 d GU . .
H15H H 0.8109 0.4758 0.5032 0.072 Uiso 1 1 calc R . .
C16H C 0.7459(4) 0.4426(2) 0.48982(15) 0.0597(11) Uani 1 1 d GU . .
H16H H 0.7535 0.4290 0.5054 0.072 Uiso 1 1 calc R . .
N21H N 0.5619(4) 0.4143(2) 0.40681(18) 0.0567(9) Uani 1 1 d GU . .
N22H N 0.6097(4) 0.4167(2) 0.42912(15) 0.0571(9) Uani 1 1 d GU . .
C23H C 0.6433(4) 0.4449(2) 0.42540(18) 0.0577(9) Uani 1 1 d GU . .
C24H C 0.6163(4) 0.4599(2) 0.4008(2) 0.0573(10) Uani 1 1 d GU . .
H24H H 0.6295 0.4792 0.3933 0.069 Uiso 1 1 calc R . .
C25H C 0.5660(4) 0.4410(2) 0.38930(15) 0.0569(10) Uani 1 1 d GU . .
H25H H 0.5397 0.4455 0.3728 0.068 Uiso 1 1 calc R . .
C26H C 0.5257(7) 0.3884(4) 0.4032(3) 0.0559(9) Uani 1 1 d U . .
H26O H 0.4865 0.3955 0.3932 0.067 Uiso 1 1 calc R . .
H26P H 0.5202 0.3806 0.4211 0.067 Uiso 1 1 calc R . .
N31H N 0.3769(4) 0.23073(19) 0.25312(17) 0.0552(10) Uani 1 1 d GU . .
C32H C 0.3759(4) 0.2046(2) 0.27062(13) 0.0551(10) Uani 1 1 d GU . .
C33H C 0.3429(4) 0.1768(2) 0.26187(17) 0.0555(10) Uani 1 1 d GU . .
H33H H 0.3422 0.1590 0.2738 0.067 Uiso 1 1 calc R . .
C34H C 0.3110(4) 0.1752(2) 0.23561(19) 0.0558(11) Uani 1 1 d GU . .
H34H H 0.2885 0.1562 0.2296 0.067 Uiso 1 1 calc R . .
C35H C 0.3121(4) 0.2013(2) 0.21811(14) 0.0559(11) Uani 1 1 d GU . .
H35H H 0.2903 0.2002 0.2002 0.067 Uiso 1 1 calc R . .
C36H C 0.3450(4) 0.2291(2) 0.22686(16) 0.0556(11) Uani 1 1 d GU . .
H36H H 0.3458 0.2469 0.2149 0.067 Uiso 1 1 calc R . .
N41H N 0.4843(3) 0.2325(2) 0.32673(17) 0.0544(9) Uani 1 1 d GU . .
N42H N 0.4507(4) 0.2351(2) 0.30016(16) 0.0545(9) Uani 1 1 d GU . .
C43H C 0.4142(4) 0.2069(2) 0.29500(15) 0.0545(9) Uani 1 1 d GU . .
C44H C 0.4253(4) 0.18691(19) 0.3184(2) 0.0544(10) Uani 1 1 d GU . .
H44H H 0.4070 0.1665 0.3205 0.065 Uiso 1 1 calc R . .
C45H C 0.4686(4) 0.2027(2) 0.33800(15) 0.0543(9) Uani 1 1 d GU . .
H45H H 0.4844 0.1948 0.3556 0.065 Uiso 1 1 calc R . .
C46H C 0.5227(6) 0.2552(4) 0.3383(3) 0.0544(9) Uani 1 1 d U . .
H46N H 0.5390 0.2663 0.3239 0.065 Uiso 1 1 calc R . .
H46O H 0.5560 0.2439 0.3500 0.065 Uiso 1 1 calc R . .
C51H C 0.5474(3) 0.35947(15) 0.38796(15) 0.0550(8) Uani 1 1 d GU . .
C52H C 0.6053(3) 0.36145(18) 0.38376(16) 0.0549(9) Uani 1 1 d GU . .
H52H H 0.6292 0.3797 0.3903 0.066 Uiso 1 1 calc R . .
C53H C 0.6282(2) 0.3367(2) 0.36994(17) 0.0546(9) Uani 1 1 d GU . .
H53H H 0.6677 0.3380 0.3671 0.066 Uiso 1 1 calc R . .
C54H C 0.5932(2) 0.30991(18) 0.36031(16) 0.0543(9) Uani 1 1 d GU . .
H54H H 0.6089 0.2930 0.3509 0.065 Uiso 1 1 calc R . .
C55H C 0.5353(2) 0.30793(14) 0.36452(11) 0.0543(8) Uani 1 1 d GU . .
C56H C 0.5124(2) 0.33271(14) 0.37834(11) 0.0545(8) Uani 1 1 d GU . .
C61H C 0.4545(3) 0.33073(18) 0.38254(16) 0.0545(9) Uani 1 1 d GU . .
H61H H 0.4389 0.3477 0.3920 0.065 Uiso 1 1 calc R . .
C62H C 0.4196(2) 0.3040(2) 0.37292(17) 0.0543(9) Uani 1 1 d GU . .
H62H H 0.3800 0.3026 0.3758 0.065 Uiso 1 1 calc R . .
C63H C 0.4425(3) 0.27919(18) 0.35910(16) 0.0542(9) Uani 1 1 d GU . .
H63H H 0.4185 0.2609 0.3525 0.065 Uiso 1 1 calc R . .
C64H C 0.5003(3) 0.28117(15) 0.35490(15) 0.0542(8) Uani 1 1 d GU . .
N11I N 0.5825(5) 0.4207(3) 0.4864(2) 0.0803(12) Uani 1 1 d GU . .
C12I C 0.5901(5) 0.4187(3) 0.51428(19) 0.0804(12) Uani 1 1 d GU . .
C13I C 0.5536(5) 0.4367(3) 0.52784(15) 0.0806(12) Uani 1 1 d GU . .
H13I H 0.5588 0.4354 0.5469 0.097 Uiso 1 1 calc R . .
C14I C 0.5096(5) 0.4566(3) 0.5135(2) 0.0809(12) Uani 1 1 d GU . .
H14I H 0.4847 0.4689 0.5228 0.097 Uiso 1 1 calc R . .
C15I C 0.5020(5) 0.4585(3) 0.4856(2) 0.0809(13) Uani 1 1 d GU . .
H15I H 0.4720 0.4721 0.4758 0.097 Uiso 1 1 calc R . .
C16I C 0.5385(5) 0.4405(3) 0.47201(15) 0.0807(12) Uani 1 1 d GU . .
H16I H 0.5333 0.4418 0.4529 0.097 Uiso 1 1 calc R . .
N21I N 0.7161(5) 0.3651(3) 0.5277(2) 0.0799(11) Uani 1 1 d GU . .
N22I N 0.6708(5) 0.3826(3) 0.51041(15) 0.0798(11) Uani 1 1 d GU . .
C23I C 0.6353(5) 0.3985(3) 0.5266(2) 0.0800(11) Uani 1 1 d GU . .
C24I C 0.6585(6) 0.3907(3) 0.55400(19) 0.0800(11) Uani 1 1 d GU . .
H24I H 0.6433 0.3980 0.5692 0.096 Uiso 1 1 calc R . .
C25I C 0.7084(5) 0.3701(3) 0.55468(17) 0.0799(11) Uani 1 1 d GU . .
H25I H 0.7325 0.3611 0.5704 0.096 Uiso 1 1 calc R . .
C26I C 0.7547(9) 0.3439(4) 0.5192(4) 0.0798(10) Uani 1 1 d U . .
H26Q H 0.7899 0.3415 0.5338 0.096 Uiso 1 1 calc R . .
H26R H 0.7680 0.3536 0.5035 0.096 Uiso 1 1 calc R . .
N31I N 0.9361(5) 0.1222(3) 0.5004(2) 0.0849(12) Uani 1 1 d GU . .
C32I C 0.9266(5) 0.1300(3) 0.4731(2) 0.0848(12) Uani 1 1 d GU . .
C33I C 0.9639(6) 0.1175(3) 0.45698(16) 0.0851(12) Uani 1 1 d GU . .
H33I H 0.9574 0.1228 0.4383 0.102 Uiso 1 1 calc R . .
C34I C 1.0107(5) 0.0972(3) 0.4681(2) 0.0854(13) Uani 1 1 d GU . .
H34I H 1.0362 0.0886 0.4571 0.102 Uiso 1 1 calc R . .
C35I C 1.0202(5) 0.0894(3) 0.4954(2) 0.0854(13) Uani 1 1 d GU . .
H35I H 1.0522 0.0756 0.5030 0.102 Uiso 1 1 calc R . .
C36I C 0.9829(5) 0.1020(3) 0.51152(16) 0.0851(13) Uani 1 1 d GU . .
H36I H 0.9894 0.0967 0.5302 0.102 Uiso 1 1 calc R . .
N41I N 0.7919(5) 0.1771(3) 0.4669(2) 0.0835(11) Uani 1 1 d GU . .
N42I N 0.8425(5) 0.1612(3) 0.48188(16) 0.0838(11) Uani 1 1 d GU . .
C43I C 0.8785(5) 0.1508(3) 0.4635(2) 0.0843(11) Uani 1 1 d GU . .
C44I C 0.8500(6) 0.1603(3) 0.43719(19) 0.0842(11) Uani 1 1 d GU . .
H44I H 0.8643 0.1564 0.4210 0.101 Uiso 1 1 calc R . .
C45I C 0.7965(5) 0.1765(3) 0.43926(18) 0.0839(11) Uani 1 1 d GU . .
H45I H 0.7687 0.1854 0.4247 0.101 Uiso 1 1 calc R . .
C46I C 0.7542(9) 0.1957(4) 0.4770(4) 0.0825(11) Uani 1 1 d U . .
H46W H 0.7448 0.1848 0.4931 0.099 Uiso 1 1 calc R . .
H46X H 0.7169 0.1974 0.4635 0.099 Uiso 1 1 calc R . .
C51I C 0.7291(4) 0.30892(18) 0.51123(18) 0.0800(10) Uani 1 1 d GU . .
C52I C 0.6725(4) 0.3005(2) 0.51469(19) 0.0801(11) Uani 1 1 d GU . .
H52I H 0.6485 0.3161 0.5214 0.096 Uiso 1 1 calc R . .
C53I C 0.6510(3) 0.2691(3) 0.50829(19) 0.0803(11) Uani 1 1 d GU . .
H53I H 0.6123 0.2633 0.5107 0.096 Uiso 1 1 calc R . .
C54I C 0.6861(4) 0.2462(2) 0.49843(19) 0.0805(11) Uani 1 1 d GU . .
H54I H 0.6714 0.2248 0.4941 0.097 Uiso 1 1 calc R . .
C55I C 0.7427(3) 0.25465(16) 0.49497(13) 0.0806(10) Uani 1 1 d GU . .
C56I C 0.7642(3) 0.28601(16) 0.50136(13) 0.0802(10) Uani 1 1 d GU . .
C61I C 0.8208(4) 0.2945(2) 0.49790(19) 0.0802(11) Uani 1 1 d GU . .
H61I H 0.8355 0.3159 0.5023 0.096 Uiso 1 1 calc R . .
C62I C 0.8559(3) 0.2715(3) 0.48804(19) 0.0805(11) Uani 1 1 d GU . .
H62I H 0.8946 0.2773 0.4857 0.097 Uiso 1 1 calc R . .
C63I C 0.8344(4) 0.2402(2) 0.48164(19) 0.0808(11) Uani 1 1 d GU . .
H63I H 0.8584 0.2245 0.4749 0.097 Uiso 1 1 calc R . .
C64I C 0.7778(4) 0.23173(18) 0.48511(18) 0.0812(10) Uani 1 1 d GU . .
N11J N 1.0874(4) 0.17588(17) 0.24103(17) 0.0513(10) Uani 1 1 d GU . .
C12J C 1.0580(3) 0.1991(2) 0.25363(19) 0.0514(9) Uani 1 1 d GU . .
C13J C 1.0865(4) 0.22795(19) 0.26320(19) 0.0516(10) Uani 1 1 d GU . .
H13J H 1.0664 0.2438 0.2718 0.062 Uiso 1 1 calc R . .
C14J C 1.1445(4) 0.23352(18) 0.26018(19) 0.0518(10) Uani 1 1 d GU . .
H14J H 1.1640 0.2532 0.2667 0.062 Uiso 1 1 calc R . .
C15J C 1.1739(3) 0.2103(2) 0.24758(19) 0.0518(10) Uani 1 1 d GU . .
H15J H 1.2136 0.2141 0.2455 0.062 Uiso 1 1 calc R . .
C16J C 1.1454(4) 0.18145(19) 0.23801(18) 0.0516(10) Uani 1 1 d GU . .
H16J H 1.1655 0.1656 0.2294 0.062 Uiso 1 1 calc R . .
N21J N 0.9124(3) 0.16604(19) 0.24549(18) 0.0515(8) Uani 1 1 d GU . .
N22J N 0.9735(4) 0.16378(19) 0.24433(18) 0.0514(9) Uani 1 1 d GU . .
C23J C 1.0013(3) 0.1933(2) 0.2547(2) 0.0515(9) Uani 1 1 d GU . .
C24J C 0.9575(4) 0.21382(18) 0.2624(2) 0.0516(9) Uani 1 1 d GU . .
H24J H 0.9638 0.2351 0.2699 0.062 Uiso 1 1 calc R . .
C25J C 0.9025(3) 0.1970(2) 0.2566(2) 0.0517(9) Uani 1 1 d GU . .
H25J H 0.8656 0.2050 0.2597 0.062 Uiso 1 1 calc R . .
C26J C 0.8709(7) 0.1409(4) 0.2388(3) 0.0516(8) Uani 1 1 d U . .
H26S H 0.8811 0.1279 0.2238 0.062 Uiso 1 1 calc R . .
H26T H 0.8312 0.1506 0.2325 0.062 Uiso 1 1 calc R . .
N31J N 0.5941(4) -0.00560(17) 0.32679(19) 0.0536(10) Uani 1 1 d GU . .
C32J C 0.6123(3) -0.0335(2) 0.31496(19) 0.0534(9) Uani 1 1 d GU . .
C33J C 0.5806(4) -0.06249(18) 0.3149(2) 0.0540(10) Uani 1 1 d GU . .
H33J H 0.5930 -0.0816 0.3068 0.065 Uiso 1 1 calc R . .
C34J C 0.5308(4) -0.06352(18) 0.3267(2) 0.0543(10) Uani 1 1 d GU . .
H34J H 0.5091 -0.0833 0.3267 0.065 Uiso 1 1 calc R . .
C35J C 0.5126(3) -0.0356(2) 0.33855(19) 0.0542(10) Uani 1 1 d GU . .
H35J H 0.4785 -0.0363 0.3466 0.065 Uiso 1 1 calc R . .
C36J C 0.5443(4) -0.00663(18) 0.33859(19) 0.0539(10) Uani 1 1 d GU . .
H36J H 0.5318 0.0125 0.3467 0.065 Uiso 1 1 calc R . .
N41J N 0.7463(3) -0.0030(2) 0.29965(19) 0.0522(9) Uani 1 1 d GU . .
N42J N 0.6937(4) -0.00010(19) 0.31028(18) 0.0525(9) Uani 1 1 d GU . .
C43J C 0.6600(3) -0.0291(2) 0.3037(2) 0.0528(9) Uani 1 1 d GU . .
C44J C 0.6918(4) -0.04981(19) 0.2889(2) 0.0527(9) Uani 1 1 d GU . .
H44J H 0.6795 -0.0708 0.2820 0.063 Uiso 1 1 calc R . .
C45J C 0.7452(4) -0.0337(2) 0.2865(2) 0.0525(9) Uani 1 1 d GU . .
H45J H 0.7749 -0.0420 0.2775 0.063 Uiso 1 1 calc R . .
C46J C 0.7916(6) 0.0203(4) 0.3023(3) 0.0516(8) Uani 1 1 d U . .
H46P H 0.8298 0.0086 0.3040 0.062 Uiso 1 1 calc R . .
H46Q H 0.7924 0.0324 0.3194 0.062 Uiso 1 1 calc R . .
C51J C 0.8683(3) 0.11749(15) 0.26331(14) 0.0513(8) Uani 1 1 d GU . .
C52J C 0.9120(3) 0.11997(17) 0.28637(15) 0.0511(9) Uani 1 1 d GU . .
H52J H 0.9405 0.1370 0.2879 0.061 Uiso 1 1 calc R . .
C53J C 0.9140(3) 0.0975(2) 0.30716(13) 0.0510(9) Uani 1 1 d GU . .
H53J H 0.9439 0.0992 0.3229 0.061 Uiso 1 1 calc R . .
C54J C 0.8724(3) 0.07250(18) 0.30488(11) 0.0511(9) Uani 1 1 d GU . .
H54J H 0.8738 0.0571 0.3191 0.061 Uiso 1 1 calc R . .
C55J C 0.8287(2) 0.07002(13) 0.28182(10) 0.0512(8) Uani 1 1 d GU . .
C56J C 0.8266(2) 0.09251(13) 0.26104(10) 0.0513(8) Uani 1 1 d GU . .
C61J C 0.7829(3) 0.09003(18) 0.23798(11) 0.0513(9) Uani 1 1 d GU . .
H61J H 0.7815 0.1054 0.2238 0.062 Uiso 1 1 calc R . .
C62J C 0.7413(3) 0.0651(2) 0.23571(13) 0.0514(9) Uani 1 1 d GU . .
H62J H 0.7114 0.0634 0.2199 0.062 Uiso 1 1 calc R . .
C63J C 0.7433(3) 0.04256(17) 0.25649(15) 0.0515(9) Uani 1 1 d GU . .
H63J H 0.7149 0.0255 0.2549 0.062 Uiso 1 1 calc R . .
C64J C 0.7870(3) 0.04504(15) 0.27955(14) 0.0514(8) Uani 1 1 d GU . .
N11K N 0.4020(4) 0.3045(2) 0.23288(16) 0.0616(11) Uani 1 1 d GU . .
C12K C 0.4311(4) 0.2992(2) 0.2115(2) 0.0619(10) Uani 1 1 d GU . .
C13K C 0.4162(4) 0.3176(3) 0.18808(17) 0.0620(11) Uani 1 1 d GU . .
H13K H 0.4360 0.3139 0.1735 0.074 Uiso 1 1 calc R . .
C14K C 0.3722(4) 0.3413(2) 0.18595(17) 0.0619(11) Uani 1 1 d GU . .
H14K H 0.3620 0.3538 0.1699 0.074 Uiso 1 1 calc R . .
C15K C 0.3431(4) 0.3466(2) 0.2073(2) 0.0619(11) Uani 1 1 d GU . .
H15K H 0.3131 0.3628 0.2058 0.074 Uiso 1 1 calc R . .
C16K C 0.3580(4) 0.3282(2) 0.23075(17) 0.0617(11) Uani 1 1 d GU . .
H16K H 0.3381 0.3319 0.2453 0.074 Uiso 1 1 calc R . .
N21K N 0.5421(4) 0.2424(2) 0.24080(17) 0.0628(9) Uani 1 1 d GU . .
N22K N 0.4933(4) 0.2634(2) 0.24143(18) 0.0624(10) Uani 1 1 d GU . .
C23K C 0.4754(4) 0.2771(2) 0.2153(2) 0.0623(10) Uani 1 1 d GU . .
C24K C 0.5132(5) 0.2645(3) 0.19856(16) 0.0625(10) Uani 1 1 d GU . .
H24K H 0.5112 0.2696 0.1801 0.075 Uiso 1 1 calc R . .
C25K C 0.5544(4) 0.2430(3) 0.2143(2) 0.0628(10) Uani 1 1 d GU . .
H25K H 0.5848 0.2312 0.2082 0.075 Uiso 1 1 calc R . .
C26K C 0.5680(7) 0.2250(4) 0.2635(3) 0.0634(9) Uani 1 1 d U . .
H26U H 0.5662 0.2385 0.2795 0.076 Uiso 1 1 calc R . .
H26V H 0.6103 0.2217 0.2628 0.076 Uiso 1 1 calc R . .
N31K N 0.6852(4) 0.0242(2) 0.37020(16) 0.0697(11) Uani 1 1 d GU . .
C32K C 0.6541(4) 0.0356(2) 0.3894(2) 0.0694(11) Uani 1 1 d GU . .
C33K C 0.6729(4) 0.0277(3) 0.41638(19) 0.0699(11) Uani 1 1 d GU . .
H33K H 0.6517 0.0355 0.4295 0.084 Uiso 1 1 calc R . .
C34K C 0.7229(5) 0.0084(3) 0.42425(16) 0.0702(12) Uani 1 1 d GU . .
H34K H 0.7358 0.0030 0.4427 0.084 Uiso 1 1 calc R . .
C35K C 0.7541(4) -0.0031(2) 0.4051(2) 0.0702(12) Uani 1 1 d GU . .
H35K H 0.7882 -0.0163 0.4105 0.084 Uiso 1 1 calc R . .
C36K C 0.7352(4) 0.0049(3) 0.37807(19) 0.0700(12) Uani 1 1 d GU . .
H36K H 0.7565 -0.0030 0.3650 0.084 Uiso 1 1 calc R . .
N41K N 0.5390(4) 0.0799(2) 0.34651(17) 0.0679(10) Uani 1 1 d GU . .
N42K N 0.5930(4) 0.0622(3) 0.3518(2) 0.0683(10) Uani 1 1 d GU . .
C43K C 0.6056(4) 0.0543(3) 0.3797(2) 0.0688(10) Uani 1 1 d GU . .
C44K C 0.5594(5) 0.0671(3) 0.39162(17) 0.0687(10) Uani 1 1 d GU . .
H44K H 0.5565 0.0654 0.4101 0.082 Uiso 1 1 calc R . .
C45K C 0.5182(4) 0.0829(3) 0.3711(2) 0.0683(10) Uani 1 1 d GU . .
H45K H 0.4829 0.0937 0.3734 0.082 Uiso 1 1 calc R . .
C46K C 0.5153(7) 0.0943(4) 0.3226(3) 0.0669(10) Uani 1 1 d U . .
H46R H 0.4723 0.0974 0.3217 0.080 Uiso 1 1 calc R . .
H46S H 0.5206 0.0796 0.3077 0.080 Uiso 1 1 calc R . .
C51K C 0.5412(4) 0.19192(17) 0.26737(15) 0.0637(9) Uani 1 1 d GU . .
C52K C 0.4997(4) 0.1789(2) 0.24639(13) 0.0638(10) Uani 1 1 d GU . .
H52K H 0.4894 0.1904 0.2298 0.077 Uiso 1 1 calc R . .
C53K C 0.4732(3) 0.1490(2) 0.24963(14) 0.0641(10) Uani 1 1 d GU . .
H53K H 0.4448 0.1401 0.2353 0.077 Uiso 1 1 calc R . .
C54K C 0.4882(3) 0.13209(18) 0.27384(16) 0.0645(10) Uani 1 1 d GU . .
H54K H 0.4701 0.1116 0.2761 0.077 Uiso 1 1 calc R . .
C55K C 0.5297(3) 0.14511(14) 0.29482(13) 0.0648(9) Uani 1 1 d GU . .
C56K C 0.5562(3) 0.17502(14) 0.29158(13) 0.0643(9) Uani 1 1 d GU . .
C61K C 0.5977(3) 0.18805(18) 0.31256(16) 0.0647(10) Uani 1 1 d GU . .
H61K H 0.6158 0.2085 0.3103 0.078 Uiso 1 1 calc R . .
C62K C 0.6127(3) 0.1712(2) 0.33677(14) 0.0652(10) Uani 1 1 d GU . .
H62K H 0.6410 0.1801 0.3511 0.078 Uiso 1 1 calc R . .
C63K C 0.5862(4) 0.1412(2) 0.34001(13) 0.0655(10) Uani 1 1 d GU . .
H63K H 0.5965 0.1297 0.3566 0.079 Uiso 1 1 calc R . .
C64K C 0.5447(4) 0.12822(17) 0.31903(15) 0.0656(9) Uani 1 1 d GU . .
N11L N 0.8461(3) 0.3302(2) 0.15201(17) 0.0529(10) Uani 1 1 d GU . .
C12L C 0.8237(3) 0.2994(2) 0.14416(19) 0.0529(9) Uani 1 1 d GU . .
C13L C 0.8594(4) 0.27641(18) 0.13477(19) 0.0531(10) Uani 1 1 d GU . .
H13L H 0.8441 0.2553 0.1294 0.064 Uiso 1 1 calc R . .
C14L C 0.9175(4) 0.2842(2) 0.13322(19) 0.0531(10) Uani 1 1 d GU . .
H14L H 0.9419 0.2685 0.1268 0.064 Uiso 1 1 calc R . .
C15L C 0.9399(3) 0.3150(2) 0.14107(19) 0.0531(10) Uani 1 1 d GU . .
H15L H 0.9796 0.3204 0.1400 0.064 Uiso 1 1 calc R . .
C16L C 0.9042(4) 0.33804(18) 0.15046(18) 0.0529(10) Uani 1 1 d GU . .
H16L H 0.9195 0.3591 0.1558 0.064 Uiso 1 1 calc R . .
N21L N 0.6765(3) 0.3082(2) 0.15513(18) 0.0528(8) Uani 1 1 d GU . .
N22L N 0.7360(4) 0.31892(19) 0.15751(18) 0.0528(9) Uani 1 1 d GU . .
C23L C 0.7679(3) 0.2942(2) 0.1467(2) 0.0531(9) Uani 1 1 d GU . .
C24L C 0.7281(4) 0.26819(19) 0.1376(2) 0.0533(9) Uani 1 1 d GU . .
H24L H 0.7376 0.2485 0.1295 0.064 Uiso 1 1 calc R . .
C25L C 0.6716(3) 0.2769(2) 0.1428(2) 0.0532(9) Uani 1 1 d GU . .
H25L H 0.6367 0.2640 0.1388 0.064 Uiso 1 1 calc R . .
C26L C 0.6361(6) 0.3247(4) 0.1682(3) 0.0521(8) Uani 1 1 d U . .
H26W H 0.5955 0.3205 0.1581 0.063 Uiso 1 1 calc R . .
H26$ H 0.6435 0.3485 0.1674 0.063 Uiso 1 1 calc R . .
N31L N 0.3644(3) 0.2945(2) 0.29029(17) 0.0479(10) Uani 1 1 d GU . .
C32L C 0.3780(3) 0.3244(2) 0.30300(18) 0.0479(9) Uani 1 1 d GU . .
C33L C 0.3356(4) 0.34086(18) 0.31418(18) 0.0480(10) Uani 1 1 d GU . .
H33L H 0.3449 0.3613 0.3229 0.058 Uiso 1 1 calc R . .
C34L C 0.2796(3) 0.3273(2) 0.31265(18) 0.0481(10) Uani 1 1 d GU . .
H34L H 0.2506 0.3386 0.3203 0.058 Uiso 1 1 calc R . .
C35L C 0.2660(3) 0.2974(2) 0.29994(19) 0.0481(10) Uani 1 1 d GU . .
H35L H 0.2278 0.2882 0.2989 0.058 Uiso 1 1 calc R . .
C36L C 0.3084(3) 0.28098(18) 0.28876(17) 0.0480(10) Uani 1 1 d GU . .
H36L H 0.2992 0.2605 0.2801 0.058 Uiso 1 1 calc R . .
N41L N 0.5292(3) 0.3330(2) 0.29704(17) 0.0483(8) Uani 1 1 d GU . .
N42L N 0.4728(3) 0.31758(18) 0.29210(17) 0.0480(9) Uani 1 1 d GU . .
C43L C 0.4342(3) 0.3364(2) 0.3049(2) 0.0478(9) Uani 1 1 d GU . .
C44L C 0.4666(4) 0.3634(2) 0.31768(19) 0.0479(9) Uani 1 1 d GU . .
H44L H 0.4516 0.3800 0.3277 0.057 Uiso 1 1 calc R . .
C45L C 0.5253(3) 0.3614(2) 0.31285(19) 0.0481(9) Uani 1 1 d GU . .
H45L H 0.5565 0.3763 0.3191 0.058 Uiso 1 1 calc R . .
C46L C 0.5746(6) 0.3227(4) 0.2845(3) 0.0490(8) Uani 1 1 d U . .
H46T H 0.5748 0.2985 0.2844 0.059 Uiso 1 1 calc R . .
H46U H 0.6126 0.3300 0.2956 0.059 Uiso 1 1 calc R . .
C51L C 0.6389(3) 0.31506(19) 0.19756(12) 0.0512(8) Uani 1 1 d GU . .
C52L C 0.6809(3) 0.29182(18) 0.20842(15) 0.0510(9) Uani 1 1 d GU . .
H52L H 0.7055 0.2822 0.1975 0.061 Uiso 1 1 calc R . .
C53L C 0.6867(3) 0.28268(17) 0.23529(16) 0.0508(9) Uani 1 1 d GU . .
H53L H 0.7154 0.2668 0.2427 0.061 Uiso 1 1 calc R . .
C54L C 0.6506(3) 0.29678(18) 0.25131(12) 0.0503(9) Uani 1 1 d GU . .
H54L H 0.6546 0.2905 0.2697 0.060 Uiso 1 1 calc R . .
C55L C 0.6087(2) 0.32001(14) 0.24045(10) 0.0501(8) Uani 1 1 d GU . .
C56L C 0.6028(2) 0.32915(14) 0.21357(10) 0.0505(8) Uani 1 1 d GU . .
C61L C 0.5609(3) 0.35239(18) 0.20271(12) 0.0504(9) Uani 1 1 d GU . .
H61L H 0.5569 0.3586 0.1843 0.060 Uiso 1 1 calc R . .
C62L C 0.5248(3) 0.36649(17) 0.21873(16) 0.0501(9) Uani 1 1 d GU . .
H62L H 0.4962 0.3824 0.2113 0.060 Uiso 1 1 calc R . .
C63L C 0.5307(3) 0.35735(18) 0.24560(15) 0.0498(9) Uani 1 1 d GU . .
H63L H 0.5060 0.3670 0.2565 0.060 Uiso 1 1 calc R . .
C64L C 0.5726(3) 0.33411(19) 0.25646(11) 0.0496(8) Uani 1 1 d GU . .
Cl1 Cl 0.69893(16) 0.39542(10) 0.31127(7) 0.0520(10) Uani 1 1 d D . .
O11 O 0.6772(4) 0.3768(2) 0.28792(15) 0.080(4) Uani 1 1 d D . .
O12 O 0.6548(4) 0.3969(3) 0.32719(17) 0.092(5) Uani 1 1 d D . .
O13 O 0.7134(5) 0.42719(17) 0.3041(3) 0.108(5) Uani 1 1 d D . .
O14 O 0.7508(4) 0.3806(3) 0.3260(2) 0.115(5) Uani 1 1 d D . .
Cl2 Cl 0.6862(2) 0.17530(11) 0.21883(11) 0.0883(17) Uani 1 1 d D . .
O21 O 0.7444(4) 0.1671(4) 0.2161(3) 0.189(8) Uiso 1 1 d D . .
O22 O 0.6692(6) 0.2031(3) 0.2027(3) 0.133(6) Uiso 1 1 d D . .
O23 O 0.6495(7) 0.1483(3) 0.2078(3) 0.188(8) Uiso 1 1 d D . .
O24 O 0.6811(8) 0.1796(4) 0.24525(19) 0.218(10) Uiso 1 1 d D . .
Cl3 Cl 0.5895(3) 0.20619(14) 0.41364(11) 0.1065(19) Uani 1 1 d D . .
O31 O 0.6505(4) 0.2048(5) 0.4182(4) 0.210(10) Uiso 1 1 d D . .
O32 O 0.5680(9) 0.2330(4) 0.3965(4) 0.273(14) Uiso 1 1 d D . .
O33 O 0.5636(7) 0.1774(3) 0.4007(3) 0.190(8) Uiso 1 1 d D . .
O34 O 0.5684(8) 0.2105(5) 0.4379(3) 0.218(10) Uiso 1 1 d D . .
Cl4 Cl 0.3366(3) 0.10436(12) 0.33195(13) 0.117(2) Uani 1 1 d D . .
O41 O 0.2866(4) 0.1043(3) 0.3444(3) 0.116(5) Uiso 1 1 d D . .
O42 O 0.3520(6) 0.0723(2) 0.3266(3) 0.147(6) Uiso 1 1 d D . .
O43 O 0.3849(5) 0.1191(3) 0.3501(2) 0.136(6) Uiso 1 1 d D . .
O44 O 0.3244(7) 0.1228(4) 0.3082(2) 0.186(8) Uiso 1 1 d D . .
Cl5 Cl 0.2772(3) 0.05828(14) 0.10297(13) 0.123(2) Uani 1 1 d D . .
O51 O 0.2472(6) 0.0643(3) 0.1244(2) 0.138(6) Uiso 1 1 d D . .
O52 O 0.2354(6) 0.0514(4) 0.0795(2) 0.162(7) Uiso 1 1 d D . .
O53 O 0.3152(5) 0.0311(3) 0.1098(3) 0.130(5) Uiso 1 1 d D . .
O54 O 0.3112(7) 0.0857(3) 0.0990(3) 0.212(10) Uiso 1 1 d D . .
Cl6 Cl 0.3164(2) 0.41467(12) 0.35716(11) 0.0841(15) Uani 1 1 d D . .
O61 O 0.3021(7) 0.4480(2) 0.3587(3) 0.206(9) Uiso 1 1 d D . .
O62 O 0.2737(4) 0.3986(3) 0.3383(2) 0.113(5) Uiso 1 1 d D . .
O63 O 0.3730(4) 0.4118(3) 0.3507(3) 0.117(5) Uiso 1 1 d D . .
O64 O 0.3185(7) 0.4005(4) 0.3830(2) 0.177(8) Uiso 1 1 d D . .
Cl7 Cl 0.07845(17) 0.45879(10) 0.21735(8) 0.0606(11) Uani 1 1 d D . .
O71 O 0.0262(3) 0.4777(2) 0.21126(19) 0.079(3) Uiso 1 1 d D . .
O72 O 0.0648(4) 0.42764(17) 0.22697(18) 0.070(3) Uiso 1 1 d D . .
O73 O 0.1018(4) 0.4544(2) 0.19377(15) 0.071(3) Uiso 1 1 d D . .
O74 O 0.1203(4) 0.4744(2) 0.23721(16) 0.069(3) Uiso 1 1 d D . .
Cl8 Cl 0.8345(2) 0.18792(11) 0.09858(8) 0.0704(13) Uani 1 1 d D . .
O81 O 0.8394(5) 0.1567(2) 0.1086(3) 0.109(5) Uiso 1 1 d D . .
O82 O 0.7893(5) 0.2058(3) 0.1074(3) 0.157(7) Uiso 1 1 d D . .
O83 O 0.8886(4) 0.2054(2) 0.1054(2) 0.088(4) Uiso 1 1 d D . .
O84 O 0.8205(8) 0.1869(4) 0.06977(16) 0.272(13) Uiso 1 1 d D . .
Cl9 Cl 0.95392(17) 0.28848(9) 0.30998(8) 0.0542(10) Uani 1 1 d D . .
O91 O 1.0129(4) 0.2844(4) 0.3233(3) 0.176(8) Uiso 1 1 d D . .
O92 O 0.9540(8) 0.2900(4) 0.28180(17) 0.201(9) Uiso 1 1 d D . .
O93 O 0.9309(4) 0.3179(2) 0.3180(2) 0.073(3) Uiso 1 1 d D . .
O94 O 0.9196(6) 0.2616(3) 0.3148(3) 0.191(8) Uiso 1 1 d D . .
Cl10 Cl 0.6342(3) 0.06656(19) 0.11820(11) 0.130(3) Uani 1 1 d D . .
O101 O 0.6144(7) 0.0572(4) 0.1416(2) 0.162(7) Uiso 1 1 d D . .
O102 O 0.6930(5) 0.0558(4) 0.1191(3) 0.182(8) Uiso 1 1 d D . .
O103 O 0.5978(6) 0.0534(4) 0.0951(2) 0.164(7) Uiso 1 1 d D . .
O104 O 0.6328(7) 0.1012(2) 0.1166(3) 0.181(8) Uiso 1 1 d D . .
Cl11 Cl 0.1138(3) 0.32154(15) 0.11805(13) 0.116(2) Uiso 1 1 d D . .
O111 O 0.1602(6) 0.2988(3) 0.1184(3) 0.165(7) Uiso 1 1 d D . .
O112 O 0.0791(6) 0.3124(4) 0.1368(3) 0.167(7) Uiso 1 1 d D . .
O113 O 0.1390(8) 0.3528(3) 0.1255(4) 0.247(12) Uiso 1 1 d D . .
O114 O 0.0790(6) 0.3234(4) 0.0921(2) 0.161(7) Uiso 1 1 d D . .
Cl12 Cl 0.9575(4) 0.3310(2) 0.46338(17) 0.0683(19) Uiso 0.494(7) 1 d PDU A 1
Cl22 Cl 0.9860(4) 0.3447(2) 0.47517(17) 0.0690(19) Uiso 0.506(7) 1 d PDU A 2
O224 O 0.9087(6) 0.3146(4) 0.4483(3) 0.092(8) Uiso 0.494(7) 1 d PD A 1
O225 O 1.0343(7) 0.3620(4) 0.4897(4) 0.165(14) Uiso 0.506(7) 1 d PD A 2
O221 O 0.9943(6) 0.3432(4) 0.4475(2) 0.201(9) Uiso 1 1 d D . .
O222 O 0.9334(5) 0.3575(3) 0.4775(3) 0.184(8) Uiso 1 1 d D . .
O223 O 0.9889(5) 0.3110(2) 0.4841(2) 0.111(5) Uiso 1 1 d D . .
Cl13 Cl -0.0003(4) 0.1013(2) 0.38565(19) 0.087(3) Uiso 0.50 1 d PD . .
O131 O 0.0264(9) 0.1237(4) 0.4053(3) 0.080(7) Uiso 0.50 1 d PD . .
O132 O 0.0305(9) 0.1027(5) 0.3638(3) 0.078(7) Uiso 0.50 1 d PD . .
O133 O -0.0597(6) 0.1103(8) 0.3762(5) 0.29(3) Uiso 0.50 1 d PD . .
O134 O 0.0028(15) 0.0697(3) 0.3962(5) 0.25(2) Uiso 0.50 1 d PD . .
Cl14 Cl 0.4551(6) 0.3662(3) 0.5379(3) 0.125(4) Uiso 0.50 1 d PD . .
O141 O 0.5059(9) 0.3510(6) 0.5321(5) 0.117(10) Uiso 0.50 1 d PD . .
O142 O 0.4238(14) 0.3818(9) 0.5147(5) 0.28(3) Uiso 0.50 1 d PD . .
O143 O 0.4190(12) 0.3415(6) 0.5463(7) 0.22(2) Uiso 0.50 1 d PD . .
O144 O 0.4699(14) 0.3891(7) 0.5588(6) 0.214(19) Uiso 0.50 1 d PD . .
Cl15 Cl 0.3730(3) 0.41057(17) 0.69621(14) 0.0478(18) Uiso 0.50 1 d PD . .
O151 O 0.4334(4) 0.4151(4) 0.6967(3) 0.059(6) Uiso 0.50 1 d PD . .
O152 O 0.3567(7) 0.3778(3) 0.6895(3) 0.060(6) Uiso 0.50 1 d PD . .
O153 O 0.3611(10) 0.4165(5) 0.7224(3) 0.154(13) Uiso 0.50 1 d PD . .
O154 O 0.3389(8) 0.4317(4) 0.6778(4) 0.175(15) Uiso 0.50 1 d PD . .
Cl16 Cl 0.3394(4) 0.2386(2) 0.14712(17) 0.163(3) Uiso 1 1 d D . .
O161 O 0.3378(7) 0.2153(4) 0.1258(3) 0.168(7) Uiso 1 1 d D . .
O162 O 0.3868(6) 0.2301(4) 0.1680(3) 0.153(7) Uiso 1 1 d D . .
O163 O 0.3489(11) 0.2697(3) 0.1369(4) 0.39(2) Uiso 1 1 d D . .
O164 O 0.2856(6) 0.2376(6) 0.1560(4) 0.271(14) Uiso 1 1 d D . .
N11S N 0.7537(6) 0.3094(4) 0.3350(3) 0.090(2) Uani 1 1 d DU . .
O12S O 0.7034(6) 0.2988(3) 0.3264(2) 0.090(2) Uani 1 1 d DU . .
O13S O 0.7739(6) 0.3187(3) 0.3584(2) 0.090(2) Uani 1 1 d DU . .
C14S C 0.7926(9) 0.3089(5) 0.3145(4) 0.090(2) Uani 1 1 d U . .
H14M H 0.7682 0.3102 0.2963 0.135 Uiso 1 1 calc R . .
H14N H 0.8156 0.2886 0.3162 0.135 Uiso 1 1 calc R . .
H14O H 0.8196 0.3277 0.3174 0.135 Uiso 1 1 calc R . .
N21S N 0.1724(14) 0.2582(8) 0.0705(6) 0.177(5) Uiso 1 1 d U . .
O22S O 0.1313(11) 0.2405(6) 0.0703(4) 0.177(5) Uiso 1 1 d U . .
O23S O 0.1765(10) 0.2845(6) 0.0584(5) 0.178(5) Uiso 1 1 d U . .
C24S C 0.2279(15) 0.2480(8) 0.0882(7) 0.177(5) Uiso 1 1 d U . .
H24M H 0.2271 0.2545 0.1068 0.266 Uiso 1 1 calc R . .
H24N H 0.2615 0.2586 0.0823 0.266 Uiso 1 1 calc R . .
H24O H 0.2321 0.2242 0.0873 0.266 Uiso 1 1 calc R . .
N31S N 0.7707(10) 0.1246(5) 0.1650(4) 0.115(3) Uiso 1 1 d U . .
O32S O 0.7332(7) 0.1504(4) 0.1498(3) 0.117(3) Uiso 1 1 d U . .
O33S O 0.8208(7) 0.1312(4) 0.1731(3) 0.114(3) Uiso 1 1 d U . .
C34S C 0.7502(10) 0.0973(6) 0.1708(5) 0.114(3) Uiso 1 1 d U . .
H34M H 0.7609 0.0804 0.1588 0.171 Uiso 1 1 calc R . .
H34N H 0.7069 0.0987 0.1684 0.171 Uiso 1 1 calc R . .
H34O H 0.7668 0.0917 0.1895 0.171 Uiso 1 1 calc R . .
N41S N 0.0370(6) 0.3728(3) 0.1890(3) 0.0609(17) Uani 1 1 d U . .
O42S O 0.0143(5) 0.3585(3) 0.20574(19) 0.0607(17) Uani 1 1 d U . .
O43S O 0.0085(5) 0.3905(3) 0.17155(19) 0.0610(17) Uani 1 1 d U . .
C44S C 0.1032(7) 0.3714(4) 0.1895(3) 0.0610(17) Uani 1 1 d U . .
H44M H 0.1222 0.3575 0.2045 0.092 Uiso 1 1 calc R . .
H44N H 0.1198 0.3935 0.1919 0.092 Uiso 1 1 calc R . .
H44O H 0.1103 0.3624 0.1724 0.092 Uiso 1 1 calc R . .
N51S N 0.7255(7) 0.4993(4) 0.3109(3) 0.073(2) Uani 1 1 d U . .
O52S O 0.7769(5) 0.4988(3) 0.3239(2) 0.073(2) Uani 1 1 d U . .
O53S O 0.7139(5) 0.5002(3) 0.2861(2) 0.074(2) Uani 1 1 d U . .
C54S C 0.6790(8) 0.4969(4) 0.3269(3) 0.073(2) Uani 1 1 d U . .
H54M H 0.6413 0.5041 0.3161 0.110 Uiso 1 1 calc R . .
H54N H 0.6892 0.5108 0.3430 0.110 Uiso 1 1 calc R . .
H54O H 0.6754 0.4741 0.3325 0.110 Uiso 1 1 calc R . .
N61S N 0.2018(7) 0.2912(3) 0.2129(3) 0.0691(19) Uani 1 1 d U . .
O62S O 0.2417(5) 0.2780(3) 0.2286(2) 0.0694(19) Uani 1 1 d U . .
O63S O 0.1507(5) 0.2958(3) 0.2183(2) 0.0690(19) Uani 1 1 d U . .
C64S C 0.2138(8) 0.3017(4) 0.1877(3) 0.0692(19) Uani 1 1 d U . .
H64A H 0.2418 0.2866 0.1818 0.104 Uiso 1 1 calc R . .
H64B H 0.2309 0.3237 0.1896 0.104 Uiso 1 1 calc R . .
H64C H 0.1769 0.3021 0.1743 0.104 Uiso 1 1 calc R . .
N71S N 0.3945(12) 0.0243(5) 0.2934(5) 0.132(3) Uani 1 1 d DU . .
O72S O 0.3643(8) 0.0042(4) 0.3009(4) 0.132(3) Uani 1 1 d DU . .
O73S O 0.4467(9) 0.0339(4) 0.3030(4) 0.132(3) Uani 1 1 d DU . .
C74S C 0.3648(12) 0.0426(5) 0.2667(5) 0.132(3) Uani 1 1 d DU . .
H74A H 0.3324 0.0293 0.2569 0.198 Uiso 1 1 calc R . .
H74B H 0.3944 0.0462 0.2554 0.198 Uiso 1 1 calc R . .
H74C H 0.3493 0.0638 0.2713 0.198 Uiso 1 1 calc R . .
N81S N 0.1584(10) 0.2112(6) 0.1616(5) 0.135(3) Uani 1 1 d U . .
O82S O 0.1766(8) 0.1814(5) 0.1682(4) 0.136(3) Uani 1 1 d U . .
O83S O 0.1557(8) 0.2295(4) 0.1824(4) 0.135(3) Uani 1 1 d U . .
C84S C 0.1266(12) 0.2202(6) 0.1358(5) 0.135(3) Uani 1 1 d U . .
H84A H 0.0940 0.2048 0.1302 0.203 Uiso 1 1 calc R . .
H84B H 0.1532 0.2198 0.1228 0.203 Uiso 1 1 calc R . .
H84C H 0.1105 0.2423 0.1367 0.203 Uiso 1 1 calc R . .
N91S N 0.1090(6) 0.3238(4) 0.2892(3) 0.0633(18) Uani 1 1 d U . .
O92S O 0.1225(5) 0.3496(3) 0.3020(2) 0.0635(18) Uani 1 1 d U . .
O93S O 0.1276(5) 0.2974(3) 0.2980(2) 0.0632(18) Uani 1 1 d U . .
C94S C 0.0714(7) 0.3251(4) 0.2632(3) 0.0634(18) Uani 1 1 d U . .
H94A H 0.0905 0.3138 0.2500 0.095 Uiso 1 1 calc R . .
H94B H 0.0643 0.3480 0.2577 0.095 Uiso 1 1 calc R . .
H94C H 0.0336 0.3144 0.2640 0.095 Uiso 1 1 calc R . .
N11T N 0.4486(4) 0.9713(5) 0.2395(4) 0.116(3) Uiso 1 1 d DU . .
O12T O 0.4572(6) 0.9753(4) 0.2622(3) 0.116(3) Uiso 1 1 d DU . .
O13T O 0.4550(6) 0.9943(4) 0.2225(3) 0.117(3) Uiso 1 1 d DU . .
C14T C 0.4291(10) 0.9411(6) 0.2247(5) 0.115(3) Uiso 1 1 d DU . .
H14P H 0.4447 0.9222 0.2356 0.173 Uiso 1 1 calc R . .
H14Q H 0.4440 0.9408 0.2077 0.173 Uiso 1 1 calc R . .
H14R H 0.3858 0.9402 0.2207 0.173 Uiso 1 1 calc R . .
N21T N 0.4934(11) -0.0065(6) 0.1692(5) 0.135(3) Uiso 1 1 d U . .
O22T O 0.4446(8) -0.0032(4) 0.1563(4) 0.135(3) Uiso 1 1 d U . .
O23T O 0.5093(8) -0.0372(5) 0.1707(3) 0.135(3) Uiso 1 1 d U . .
C24T C 0.5343(12) 0.0168(7) 0.1769(5) 0.135(4) Uiso 1 1 d U . .
H24P H 0.5649 0.0154 0.1658 0.202 Uiso 1 1 calc R . .
H24Q H 0.5525 0.0136 0.1959 0.202 Uiso 1 1 calc R . .
H24R H 0.5154 0.0383 0.1746 0.202 Uiso 1 1 calc R . .
Cd1X Cd 0.48436(10) 0.35125(7) 0.64231(4) 0.0638(8) Uani 0.50 1 d P . .
O1X O 0.5350(8) 0.3674(4) 0.6074(4) 0.063(6) Uiso 0.50 1 d PD . .
O2X O 0.4387(8) 0.3355(4) 0.6764(3) 0.055(5) Uiso 0.50 1 d PD . .
O3X O 0.5606(10) 0.3769(6) 0.6733(4) 0.198(18) Uiso 0.50 1 d PD . .
O4X O 0.4335(8) 0.4002(5) 0.6371(4) 0.092(8) Uiso 0.50 1 d PD . .
O5X O 0.5411(10) 0.3032(6) 0.6471(4) 0.23(2) Uiso 0.50 1 d PD . .
O6X O 0.4136(9) 0.3265(5) 0.6105(4) 0.120(10) Uiso 0.50 1 d PD . .
O1Z O 0.7223(8) 0.2345(4) 0.2977(4) 0.143(6) Uiso 1 1 d . . .
O2Z O 0.8839(7) 0.0084(4) 0.3616(3) 0.124(5) Uiso 1 1 d . . .
O3Z O 0.8911(8) 0.1687(4) 0.3441(3) 0.137(6) Uiso 1 1 d . . .

loop_
_atom_site_aniso_label
_atom_site_aniso_U_11
_atom_site_aniso_U_22
_atom_site_aniso_U_33
_atom_site_aniso_U_23
_atom_site_aniso_U_13
_atom_site_aniso_U_12
Cd1 0.0458(7) 0.0428(7) 0.0484(7) -0.0034(6) 0.0083(5) -0.0038(5)
Cd2 0.0382(6) 0.0461(7) 0.0469(7) -0.0039(5) 0.0064(5) 0.0014(5)
Cd3 0.0552(7) 0.0372(7) 0.0608(7) 0.0009(6) 0.0193(6) 0.0065(6)
Cd8 0.1035(11) 0.0542(8) 0.0423(7) 0.0065(6) 0.0209(7) 0.0184(7)
Ru4 0.0485(8) 0.0457(8) 0.0344(7) -0.0040(6) 0.0056(6) 0.0123(6)
Ru5 0.0415(7) 0.0434(7) 0.0282(6) -0.0038(5) 0.0102(5) 0.0064(6)
Ru6 0.0355(7) 0.0704(9) 0.0341(7) 0.0073(6) 0.0051(6) 0.0147(6)
Ru7 0.0458(8) 0.0334(7) 0.0490(7) 0.0035(6) 0.0065(6) 0.0021(6)
N11A 0.055(2) 0.062(2) 0.053(2) 0.007(2) 0.0114(19) -0.0029(18)
C12A 0.055(2) 0.062(2) 0.052(2) 0.0066(19) 0.0113(18) -0.0032(17)
C13A 0.055(2) 0.062(2) 0.053(2) 0.007(2) 0.0109(19) -0.0034(18)
C14A 0.055(2) 0.062(2) 0.053(2) 0.007(2) 0.011(2) -0.0035(18)
C15A 0.055(2) 0.062(2) 0.053(2) 0.007(2) 0.011(2) -0.0034(18)
C16A 0.055(2) 0.062(2) 0.053(2) 0.007(2) 0.011(2) -0.0031(18)
N21A 0.0546(19) 0.063(2) 0.0502(18) 0.0054(16) 0.0112(16) -0.0028(16)
N22A 0.0546(19) 0.063(2) 0.0504(19) 0.0059(17) 0.0112(17) -0.0031(16)
C23A 0.0550(19) 0.063(2) 0.0510(19) 0.0062(18) 0.0112(17) -0.0032(16)
C24A 0.055(2) 0.063(2) 0.051(2) 0.0059(18) 0.0110(18) -0.0029(17)
C25A 0.055(2) 0.063(2) 0.051(2) 0.0057(17) 0.0110(17) -0.0028(17)
C26A 0.0542(19) 0.064(2) 0.0496(18) 0.0051(16) 0.0115(16) -0.0029(16)
N31A 0.057(2) 0.071(2) 0.059(2) 0.009(2) 0.0084(19) -0.0057(18)
C32A 0.057(2) 0.070(2) 0.058(2) 0.0092(19) 0.0079(18) -0.0062(17)
C33A 0.057(2) 0.070(2) 0.059(2) 0.010(2) 0.007(2) -0.0064(18)
C34A 0.057(2) 0.071(2) 0.060(2) 0.010(2) 0.008(2) -0.0065(19)
C35A 0.057(2) 0.071(2) 0.060(2) 0.010(2) 0.008(2) -0.0061(19)
C36A 0.057(2) 0.071(2) 0.060(2) 0.009(2) 0.008(2) -0.0058(19)
N41A 0.0566(19) 0.068(2) 0.0529(19) 0.0079(17) 0.0091(17) -0.0054(16)
N42A 0.0565(19) 0.068(2) 0.054(2) 0.0083(18) 0.0090(17) -0.0057(17)
C43A 0.057(2) 0.069(2) 0.055(2) 0.0086(18) 0.0083(18) -0.0061(17)
C44A 0.058(2) 0.068(2) 0.054(2) 0.0082(18) 0.0081(18) -0.0062(17)
C45A 0.057(2) 0.068(2) 0.053(2) 0.0078(18) 0.0086(18) -0.0058(17)
C46A 0.0556(19) 0.067(2) 0.0513(18) 0.0071(16) 0.0100(16) -0.0045(16)
C51A 0.0538(18) 0.065(2) 0.0489(18) 0.0048(16) 0.0119(16) -0.0029(15)
C52A 0.0537(19) 0.065(2) 0.0488(18) 0.0046(17) 0.0120(16) -0.0028(16)
C53A 0.054(2) 0.065(2) 0.0486(18) 0.0046(17) 0.0121(17) -0.0027(16)
C54A 0.054(2) 0.065(2) 0.0485(18) 0.0048(17) 0.0120(16) -0.0029(16)
C55A 0.0540(19) 0.065(2) 0.0488(18) 0.0051(16) 0.0117(16) -0.0032(15)
C56A 0.0537(19) 0.065(2) 0.0486(18) 0.0049(16) 0.0119(16) -0.0031(15)
C61A 0.054(2) 0.065(2) 0.0485(18) 0.0050(17) 0.0121(16) -0.0033(16)
C62A 0.054(2) 0.066(2) 0.0488(19) 0.0051(17) 0.0118(17) -0.0035(17)
C63A 0.054(2) 0.066(2) 0.0492(18) 0.0054(17) 0.0115(16) -0.0037(16)
C64A 0.0546(19) 0.066(2) 0.0497(18) 0.0058(16) 0.0110(16) -0.0038(15)
N11B 0.050(2) 0.050(2) 0.062(2) 0.0020(19) 0.0110(19) 0.0046(18)
C12B 0.050(2) 0.050(2) 0.063(2) 0.0014(18) 0.0106(18) 0.0051(17)
C13B 0.050(2) 0.050(2) 0.063(2) 0.0017(19) 0.0109(18) 0.0047(18)
C14B 0.050(2) 0.050(2) 0.063(2) 0.002(2) 0.0109(19) 0.0045(19)
C15B 0.050(2) 0.050(2) 0.063(2) 0.002(2) 0.0111(19) 0.0045(19)
C16B 0.050(2) 0.050(2) 0.063(2) 0.002(2) 0.0110(19) 0.0045(18)
N21B 0.0520(19) 0.052(2) 0.0645(19) 0.0001(16) 0.0085(17) 0.0069(16)
N22B 0.051(2) 0.051(2) 0.0637(19) 0.0004(17) 0.0089(17) 0.0063(17)
C23B 0.051(2) 0.051(2) 0.0635(19) 0.0007(17) 0.0096(17) 0.0059(17)
C24B 0.051(2) 0.052(2) 0.0643(19) 0.0003(18) 0.0093(17) 0.0067(17)
C25B 0.052(2) 0.052(2) 0.0647(19) 0.0001(18) 0.0087(17) 0.0070(17)
C26B 0.0525(19) 0.0534(19) 0.0648(19) 0.0006(16) 0.0082(17) 0.0070(16)
N31B 0.059(2) 0.063(2) 0.070(2) 0.0070(19) 0.0100(19) 0.0081(19)
C32B 0.058(2) 0.062(2) 0.069(2) 0.0069(18) 0.0097(19) 0.0077(18)
C33B 0.059(2) 0.063(2) 0.069(2) 0.0072(19) 0.010(2) 0.0082(19)
C34B 0.059(2) 0.064(2) 0.070(2) 0.007(2) 0.010(2) 0.0087(19)
C35B 0.059(2) 0.064(2) 0.070(2) 0.007(2) 0.010(2) 0.0089(19)
C36B 0.059(2) 0.064(2) 0.070(2) 0.007(2) 0.010(2) 0.0086(19)
N41B 0.056(2) 0.059(2) 0.0689(19) 0.0050(17) 0.0087(17) 0.0056(16)
N42B 0.057(2) 0.060(2) 0.069(2) 0.0057(17) 0.0088(18) 0.0063(17)
C43B 0.057(2) 0.061(2) 0.069(2) 0.0062(17) 0.0092(18) 0.0067(17)
C44B 0.057(2) 0.060(2) 0.069(2) 0.0057(18) 0.0091(18) 0.0062(18)
C45B 0.057(2) 0.060(2) 0.069(2) 0.0053(18) 0.0089(18) 0.0058(17)
C46B 0.055(2) 0.057(2) 0.0681(19) 0.0037(16) 0.0082(17) 0.0055(16)
C51B 0.0529(19) 0.0539(19) 0.0656(18) 0.0010(16) 0.0081(16) 0.0067(16)
C52B 0.053(2) 0.054(2) 0.0660(19) 0.0009(17) 0.0079(17) 0.0066(17)
C53B 0.053(2) 0.054(2) 0.0664(19) 0.0011(17) 0.0080(17) 0.0065(17)
C54B 0.053(2) 0.055(2) 0.0666(19) 0.0014(17) 0.0081(17) 0.0065(17)
C55B 0.0536(19) 0.0551(19) 0.0665(18) 0.0019(16) 0.0080(16) 0.0064(16)
C56B 0.0533(19) 0.0547(19) 0.0661(18) 0.0015(16) 0.0079(16) 0.0065(16)
C61B 0.054(2) 0.055(2) 0.0662(19) 0.0018(17) 0.0077(17) 0.0065(17)
C62B 0.054(2) 0.056(2) 0.0665(19) 0.0021(17) 0.0077(17) 0.0066(17)
C63B 0.054(2) 0.056(2) 0.0666(19) 0.0025(17) 0.0079(17) 0.0066(17)
C64B 0.0542(19) 0.0563(19) 0.0670(18) 0.0026(16) 0.0080(16) 0.0061(16)
N11C 0.055(2) 0.072(2) 0.050(2) -0.014(2) 0.0062(18) 0.0048(19)
C12C 0.055(2) 0.071(2) 0.0497(18) -0.0140(19) 0.0064(17) 0.0055(19)
C13C 0.055(2) 0.072(2) 0.0498(19) -0.014(2) 0.0062(18) 0.005(2)
C14C 0.056(2) 0.073(3) 0.050(2) -0.013(2) 0.0060(18) 0.005(2)
C15C 0.056(2) 0.073(3) 0.050(2) -0.014(2) 0.0057(19) 0.005(2)
C16C 0.056(2) 0.073(3) 0.050(2) -0.014(2) 0.0059(19) 0.004(2)
N21C 0.054(2) 0.068(2) 0.0492(16) -0.0144(17) 0.0069(16) 0.0067(17)
N22C 0.055(2) 0.069(2) 0.0493(17) -0.0145(18) 0.0068(16) 0.0065(18)
C23C 0.055(2) 0.070(2) 0.0493(17) -0.0143(18) 0.0066(16) 0.0062(18)
C24C 0.055(2) 0.069(2) 0.0493(18) -0.0141(18) 0.0067(17) 0.0065(18)
C25C 0.055(2) 0.069(2) 0.0492(17) -0.0141(18) 0.0068(17) 0.0066(18)
C26C 0.0537(19) 0.067(2) 0.0492(16) -0.0146(17) 0.0071(15) 0.0068(17)
N31C 0.058(2) 0.072(2) 0.050(2) -0.012(2) 0.0067(18) 0.006(2)
C32C 0.058(2) 0.072(2) 0.0500(18) -0.0119(19) 0.0067(17) 0.0068(19)
C33C 0.059(2) 0.072(2) 0.0505(19) -0.011(2) 0.0062(18) 0.007(2)
C34C 0.059(2) 0.073(3) 0.051(2) -0.011(2) 0.0059(18) 0.006(2)
C35C 0.059(2) 0.073(3) 0.051(2) -0.011(2) 0.0059(19) 0.006(2)
C36C 0.059(2) 0.073(2) 0.051(2) -0.012(2) 0.0063(19) 0.006(2)
N41C 0.056(2) 0.068(2) 0.0492(16) -0.0134(17) 0.0079(16) 0.0079(17)
N42C 0.056(2) 0.069(2) 0.0491(17) -0.0132(18) 0.0077(16) 0.0078(18)
C43C 0.057(2) 0.070(2) 0.0494(17) -0.0126(18) 0.0075(16) 0.0074(18)
C44C 0.057(2) 0.070(2) 0.0496(18) -0.0126(18) 0.0076(17) 0.0077(19)
C45C 0.057(2) 0.069(2) 0.0494(17) -0.0128(18) 0.0079(17) 0.0077(18)
C46C 0.055(2) 0.067(2) 0.0491(16) -0.0139(17) 0.0079(15) 0.0079(17)
C51C 0.0531(19) 0.066(2) 0.0492(16) -0.0142(16) 0.0071(15) 0.0069(16)
C52C 0.053(2) 0.066(2) 0.0493(17) -0.0140(17) 0.0071(16) 0.0068(17)
C53C 0.053(2) 0.066(2) 0.0495(17) -0.0142(18) 0.0070(16) 0.0071(17)
C54C 0.053(2) 0.065(2) 0.0494(17) -0.0144(18) 0.0071(16) 0.0073(17)
C55C 0.0532(19) 0.065(2) 0.0492(16) -0.0143(17) 0.0073(15) 0.0074(16)
C56C 0.0529(19) 0.065(2) 0.0491(16) -0.0143(17) 0.0074(15) 0.0070(16)
C61C 0.053(2) 0.065(2) 0.0490(17) -0.0143(18) 0.0074(16) 0.0070(17)
C62C 0.053(2) 0.065(2) 0.0490(17) -0.0142(18) 0.0073(16) 0.0069(17)
C63C 0.054(2) 0.065(2) 0.0489(17) -0.0143(17) 0.0071(16) 0.0072(17)
C64C 0.0538(19) 0.066(2) 0.0491(16) -0.0142(17) 0.0074(15) 0.0075(16)
N11D 0.089(3) 0.082(3) 0.050(2) -0.014(2) 0.001(2) 0.021(2)
C12D 0.089(3) 0.082(3) 0.0504(19) -0.014(2) 0.0005(18) 0.021(2)
C13D 0.089(3) 0.082(3) 0.050(2) -0.013(2) 0.0006(19) 0.021(2)
C14D 0.089(3) 0.082(3) 0.050(2) -0.013(2) 0.001(2) 0.020(2)
C15D 0.089(3) 0.082(3) 0.050(2) -0.013(2) 0.001(2) 0.020(2)
C16D 0.089(3) 0.082(3) 0.050(2) -0.013(2) 0.001(2) 0.020(2)
N21D 0.089(2) 0.081(2) 0.0518(17) -0.0158(19) -0.0005(17) 0.022(2)
N22D 0.089(2) 0.081(2) 0.0512(18) -0.0154(19) -0.0003(18) 0.022(2)
C23D 0.089(2) 0.081(2) 0.0508(18) -0.0151(19) 0.0003(18) 0.022(2)
C24D 0.089(3) 0.081(2) 0.0512(19) -0.0154(19) 0.0002(19) 0.022(2)
C25D 0.089(2) 0.081(2) 0.0516(18) -0.0157(19) -0.0002(18) 0.022(2)
C26D 0.088(2) 0.080(2) 0.0518(17) -0.0164(18) -0.0006(17) 0.0232(19)
N31D 0.076(3) 0.072(3) 0.049(2) -0.016(2) 0.0030(19) 0.022(2)
C32D 0.076(2) 0.072(2) 0.0495(19) -0.016(2) 0.0027(18) 0.022(2)
C33D 0.076(3) 0.072(3) 0.049(2) -0.016(2) 0.0030(19) 0.021(2)
C34D 0.076(3) 0.073(3) 0.049(2) -0.015(2) 0.0031(19) 0.021(2)
C35D 0.076(3) 0.073(3) 0.049(2) -0.015(2) 0.003(2) 0.021(2)
C36D 0.076(3) 0.073(3) 0.049(2) -0.015(2) 0.003(2) 0.021(2)
N41D 0.078(2) 0.073(2) 0.0507(18) -0.0163(19) 0.0011(17) 0.022(2)
N42D 0.079(2) 0.073(2) 0.0514(17) -0.0165(18) 0.0003(17) 0.0218(19)
C43D 0.078(2) 0.073(2) 0.0513(18) -0.0168(19) 0.0007(18) 0.022(2)
C44D 0.078(2) 0.073(2) 0.0508(19) -0.0166(19) 0.0014(18) 0.021(2)
C45D 0.077(2) 0.073(2) 0.0503(18) -0.0162(19) 0.0018(17) 0.022(2)
C46D 0.081(2) 0.074(2) 0.0516(17) -0.0166(18) -0.0007(17) 0.0222(19)
C51D 0.086(2) 0.079(2) 0.0518(17) -0.0168(18) -0.0012(17) 0.0234(19)
C52D 0.086(2) 0.079(2) 0.0521(18) -0.0168(19) -0.0019(17) 0.0233(19)
C53D 0.086(2) 0.078(2) 0.0522(18) -0.0170(19) -0.0020(17) 0.0236(19)
C54D 0.085(2) 0.077(2) 0.0521(18) -0.0172(19) -0.0017(17) 0.0238(19)
C55D 0.084(2) 0.077(2) 0.0517(17) -0.0174(18) -0.0011(17) 0.0234(19)
C56D 0.085(2) 0.078(2) 0.0517(17) -0.0174(18) -0.0011(17) 0.0235(19)
C61D 0.085(2) 0.077(2) 0.0519(18) -0.0178(19) -0.0008(17) 0.0234(19)
C62D 0.084(2) 0.076(2) 0.0519(18) -0.0180(19) -0.0007(17) 0.0234(19)
C63D 0.084(2) 0.076(2) 0.0519(18) -0.0178(19) -0.0008(17) 0.0232(19)
C64D 0.083(2) 0.076(2) 0.0517(17) -0.0174(18) -0.0008(16) 0.0229(19)
N11E 0.046(2) 0.083(3) 0.056(2) -0.001(2) 0.0070(18) 0.0059(19)
C12E 0.045(2) 0.084(2) 0.056(2) -0.0006(19) 0.0070(17) 0.0057(18)
C13E 0.045(2) 0.083(3) 0.056(2) -0.001(2) 0.0072(18) 0.0059(18)
C14E 0.046(2) 0.083(3) 0.057(2) -0.001(2) 0.0069(19) 0.0059(19)
C15E 0.046(2) 0.083(3) 0.056(2) -0.001(2) 0.0067(19) 0.006(2)
C16E 0.046(2) 0.083(3) 0.056(2) -0.001(2) 0.0067(19) 0.006(2)
N21E 0.0452(19) 0.087(2) 0.0558(19) 0.0006(17) 0.0067(16) 0.0042(16)
N22E 0.045(2) 0.086(2) 0.056(2) 0.0002(18) 0.0068(17) 0.0046(17)
C23E 0.045(2) 0.085(2) 0.056(2) 0.0000(18) 0.0069(17) 0.0051(17)
C24E 0.045(2) 0.085(2) 0.056(2) 0.0002(18) 0.0069(17) 0.0049(17)
C25E 0.045(2) 0.086(2) 0.056(2) 0.0004(18) 0.0068(17) 0.0047(17)
C26E 0.0449(19) 0.088(2) 0.0553(19) 0.0008(17) 0.0065(16) 0.0035(16)
N31E 0.044(2) 0.094(3) 0.054(2) -0.0040(19) 0.0050(19) 0.004(2)
C32E 0.044(2) 0.094(2) 0.055(2) -0.0041(19) 0.0054(17) 0.0032(19)
C33E 0.044(2) 0.094(3) 0.055(2) -0.004(2) 0.0052(18) 0.003(2)
C34E 0.044(2) 0.095(3) 0.055(2) -0.005(2) 0.0049(19) 0.003(2)
C35E 0.044(2) 0.095(3) 0.055(2) -0.004(2) 0.0046(19) 0.004(2)
C36E 0.044(2) 0.095(3) 0.055(2) -0.004(2) 0.0047(19) 0.004(2)
N41E 0.0430(19) 0.092(2) 0.0537(19) -0.0022(17) 0.0061(16) 0.0021(17)
N42E 0.043(2) 0.092(2) 0.054(2) -0.0027(18) 0.0061(17) 0.0026(18)
C43E 0.043(2) 0.093(2) 0.054(2) -0.0034(18) 0.0061(17) 0.0026(18)
C44E 0.043(2) 0.092(2) 0.054(2) -0.0032(18) 0.0062(17) 0.0021(18)
C45E 0.043(2) 0.092(2) 0.054(2) -0.0026(18) 0.0062(17) 0.0018(18)
C46E 0.0432(19) 0.091(2) 0.0534(19) -0.0013(17) 0.0060(16) 0.0021(17)
C51E 0.0440(18) 0.088(2) 0.0542(19) 0.0005(17) 0.0064(16) 0.0026(16)
C52E 0.0439(18) 0.088(2) 0.054(2) 0.0006(18) 0.0064(17) 0.0023(16)
C53E 0.0437(19) 0.089(2) 0.054(2) 0.0005(18) 0.0063(17) 0.0022(17)
C54E 0.0435(18) 0.089(2) 0.054(2) 0.0003(18) 0.0062(16) 0.0022(17)
C55E 0.0435(18) 0.089(2) 0.0535(19) 0.0001(17) 0.0061(16) 0.0022(16)
C56E 0.0437(18) 0.089(2) 0.0537(19) 0.0003(17) 0.0062(16) 0.0024(16)
C61E 0.0436(18) 0.089(2) 0.053(2) 0.0005(18) 0.0062(16) 0.0026(17)
C62E 0.0434(19) 0.089(2) 0.053(2) 0.0003(18) 0.0063(17) 0.0025(17)
C63E 0.0433(18) 0.090(2) 0.053(2) -0.0001(18) 0.0062(16) 0.0023(17)
C64E 0.0432(18) 0.090(2) 0.0533(19) -0.0004(17) 0.0061(16) 0.0022(16)
N11F 0.063(2) 0.068(2) 0.046(2) 0.0125(19) 0.0162(19) 0.0087(19)
C12F 0.063(2) 0.068(2) 0.046(2) 0.0123(18) 0.0163(18) 0.0091(18)
C13F 0.063(2) 0.068(2) 0.046(2) 0.0124(19) 0.0165(19) 0.009(2)
C14F 0.063(2) 0.069(2) 0.047(2) 0.013(2) 0.016(2) 0.009(2)
C15F 0.063(2) 0.069(2) 0.047(2) 0.013(2) 0.016(2) 0.009(2)
C16F 0.063(2) 0.068(2) 0.047(2) 0.013(2) 0.016(2) 0.009(2)
N21F 0.0636(19) 0.066(2) 0.0442(17) 0.0115(16) 0.0159(16) 0.0098(17)
N22F 0.064(2) 0.066(2) 0.0443(18) 0.0117(17) 0.0160(17) 0.0096(18)
C23F 0.063(2) 0.067(2) 0.0449(19) 0.0117(17) 0.0161(17) 0.0096(18)
C24F 0.063(2) 0.066(2) 0.0447(19) 0.0114(17) 0.0160(17) 0.0099(18)
C25F 0.063(2) 0.066(2) 0.0444(19) 0.0112(17) 0.0159(17) 0.0099(18)
C26F 0.0639(19) 0.065(2) 0.0438(17) 0.0113(16) 0.0160(16) 0.0097(17)
N31F 0.070(2) 0.064(2) 0.042(2) 0.0090(19) 0.0147(19) 0.0075(19)
C32F 0.069(2) 0.063(2) 0.0424(19) 0.0090(18) 0.0150(18) 0.0078(19)
C33F 0.070(2) 0.064(2) 0.043(2) 0.0089(19) 0.0150(19) 0.0080(19)
C34F 0.070(2) 0.064(2) 0.043(2) 0.009(2) 0.015(2) 0.008(2)
C35F 0.070(2) 0.064(2) 0.043(2) 0.009(2) 0.015(2) 0.007(2)
C36F 0.070(2) 0.064(2) 0.043(2) 0.009(2) 0.015(2) 0.007(2)
N41F 0.069(2) 0.063(2) 0.0421(17) 0.0096(16) 0.0151(16) 0.0078(17)
N42F 0.069(2) 0.063(2) 0.0421(18) 0.0096(17) 0.0152(17) 0.0078(18)
C43F 0.069(2) 0.063(2) 0.0422(18) 0.0093(17) 0.0150(17) 0.0079(18)
C44F 0.069(2) 0.063(2) 0.0424(19) 0.0094(17) 0.0150(17) 0.0078(18)
C45F 0.069(2) 0.063(2) 0.0424(18) 0.0094(17) 0.0149(17) 0.0078(18)
C46F 0.0682(19) 0.063(2) 0.0423(17) 0.0099(16) 0.0150(16) 0.0082(17)
C51F 0.0648(19) 0.064(2) 0.0435(17) 0.0109(16) 0.0157(15) 0.0097(16)
C52F 0.065(2) 0.064(2) 0.0437(18) 0.0107(17) 0.0154(16) 0.0098(17)
C53F 0.066(2) 0.064(2) 0.0437(18) 0.0108(17) 0.0151(17) 0.0096(17)
C54F 0.066(2) 0.064(2) 0.0433(18) 0.0108(16) 0.0152(16) 0.0092(17)
C55F 0.0658(19) 0.063(2) 0.0431(17) 0.0105(16) 0.0154(15) 0.0092(16)
C56F 0.0654(19) 0.064(2) 0.0431(17) 0.0105(16) 0.0156(15) 0.0095(16)
C61F 0.065(2) 0.064(2) 0.0428(18) 0.0103(16) 0.0156(16) 0.0096(17)
C62F 0.066(2) 0.063(2) 0.0426(18) 0.0101(17) 0.0156(17) 0.0096(17)
C63F 0.066(2) 0.063(2) 0.0426(18) 0.0101(17) 0.0156(16) 0.0091(17)
C64F 0.0667(19) 0.063(2) 0.0426(17) 0.0102(16) 0.0154(15) 0.0089(16)
N11G 0.045(2) 0.043(2) 0.059(2) 0.0069(19) 0.0152(18) 0.0078(16)
C12G 0.0450(19) 0.043(2) 0.059(2) 0.0073(18) 0.0156(17) 0.0076(15)
C13G 0.045(2) 0.043(2) 0.059(2) 0.0070(19) 0.0154(18) 0.0076(16)
C14G 0.045(2) 0.043(2) 0.059(2) 0.007(2) 0.0152(19) 0.0078(16)
C15G 0.045(2) 0.044(2) 0.059(2) 0.007(2) 0.0149(19) 0.0080(17)
C16G 0.046(2) 0.044(2) 0.059(2) 0.0069(19) 0.0149(19) 0.0079(17)
N21G 0.0443(18) 0.0424(18) 0.0608(19) 0.0090(16) 0.0167(16) 0.0071(14)
N22G 0.0444(19) 0.0425(19) 0.0602(19) 0.0085(17) 0.0165(16) 0.0071(15)
C23G 0.0446(19) 0.0426(19) 0.060(2) 0.0081(17) 0.0161(17) 0.0072(15)
C24G 0.0445(19) 0.0424(19) 0.060(2) 0.0085(17) 0.0162(17) 0.0071(16)
C25G 0.0446(19) 0.0423(19) 0.0604(19) 0.0089(17) 0.0163(17) 0.0071(15)
C26G 0.0443(17) 0.0423(18) 0.0621(19) 0.0090(16) 0.0168(16) 0.0072(14)
N31G 0.052(2) 0.045(2) 0.077(2) 0.005(2) 0.0122(19) 0.0097(17)
C32G 0.051(2) 0.044(2) 0.077(2) 0.0054(19) 0.0131(18) 0.0096(16)
C33G 0.051(2) 0.045(2) 0.078(2) 0.005(2) 0.0128(19) 0.0102(17)
C34G 0.052(2) 0.045(2) 0.079(2) 0.005(2) 0.012(2) 0.0102(17)
C35G 0.052(2) 0.045(2) 0.079(2) 0.005(2) 0.012(2) 0.0099(18)
C36G 0.052(2) 0.045(2) 0.078(2) 0.006(2) 0.012(2) 0.0098(18)
N41G 0.0491(18) 0.0428(18) 0.073(2) 0.0060(17) 0.0149(17) 0.0078(15)
N42G 0.0500(19) 0.0432(19) 0.074(2) 0.0060(18) 0.0144(17) 0.0081(15)
C43G 0.0503(19) 0.0436(19) 0.075(2) 0.0054(18) 0.0143(17) 0.0088(15)
C44G 0.050(2) 0.043(2) 0.074(2) 0.0051(18) 0.0150(17) 0.0088(16)
C45G 0.0494(19) 0.0431(19) 0.073(2) 0.0052(18) 0.0153(17) 0.0084(16)
C46G 0.0478(18) 0.0424(18) 0.0703(19) 0.0071(16) 0.0150(16) 0.0070(14)
C51G 0.0448(17) 0.0421(17) 0.0638(19) 0.0090(16) 0.0166(16) 0.0071(14)
C52G 0.0449(17) 0.0421(18) 0.064(2) 0.0091(17) 0.0165(17) 0.0070(15)
C53G 0.0453(18) 0.0420(19) 0.065(2) 0.0092(17) 0.0162(17) 0.0069(15)
C54G 0.0456(17) 0.0418(18) 0.066(2) 0.0091(17) 0.0160(17) 0.0071(14)
C55G 0.0455(17) 0.0420(17) 0.0660(19) 0.0088(16) 0.0163(16) 0.0071(14)
C56G 0.0450(17) 0.0420(17) 0.0650(19) 0.0088(16) 0.0166(16) 0.0072(14)
C61G 0.0449(17) 0.0421(18) 0.065(2) 0.0087(17) 0.0167(17) 0.0073(14)
C62G 0.0451(18) 0.0422(19) 0.066(2) 0.0085(18) 0.0166(17) 0.0074(15)
C63G 0.0457(17) 0.0422(18) 0.067(2) 0.0083(17) 0.0163(17) 0.0075(15)
C64G 0.0460(17) 0.0421(17) 0.0676(19) 0.0081(16) 0.0162(16) 0.0072(14)
N11H 0.052(2) 0.069(2) 0.054(2) -0.0107(19) 0.0050(18) 0.0017(18)
C12H 0.051(2) 0.069(2) 0.054(2) -0.0108(18) 0.0059(17) 0.0017(17)
C13H 0.052(2) 0.070(2) 0.054(2) -0.0108(19) 0.0051(18) 0.0014(18)
C14H 0.052(2) 0.070(2) 0.055(2) -0.011(2) 0.0044(19) 0.0014(19)
C15H 0.052(2) 0.070(2) 0.055(2) -0.011(2) 0.0043(19) 0.0014(19)
C16H 0.052(2) 0.070(2) 0.055(2) -0.011(2) 0.0044(19) 0.0015(19)
N21H 0.0492(19) 0.070(2) 0.0508(19) -0.0101(16) 0.0083(16) 0.0017(16)
N22H 0.050(2) 0.069(2) 0.0514(19) -0.0104(17) 0.0077(16) 0.0018(17)
C23H 0.050(2) 0.069(2) 0.0523(19) -0.0104(17) 0.0071(17) 0.0017(17)
C24H 0.050(2) 0.069(2) 0.052(2) -0.0103(17) 0.0077(17) 0.0017(17)
C25H 0.050(2) 0.069(2) 0.051(2) -0.0101(17) 0.0081(17) 0.0016(17)
C26H 0.0481(19) 0.070(2) 0.0497(18) -0.0099(16) 0.0093(16) 0.0017(16)
N31H 0.045(2) 0.071(2) 0.050(2) -0.0109(18) 0.0101(18) 0.0031(19)
C32H 0.045(2) 0.071(2) 0.0496(19) -0.0110(17) 0.0105(17) 0.0027(18)
C33H 0.046(2) 0.071(2) 0.050(2) -0.0111(18) 0.0101(18) 0.0027(18)
C34H 0.046(2) 0.071(2) 0.050(2) -0.0111(19) 0.0097(19) 0.0028(19)
C35H 0.046(2) 0.072(2) 0.051(2) -0.0109(19) 0.0093(19) 0.003(2)
C36H 0.046(2) 0.071(2) 0.050(2) -0.0109(19) 0.0095(19) 0.003(2)
N41H 0.0452(19) 0.070(2) 0.0488(18) -0.0101(16) 0.0113(16) 0.0017(16)
N42H 0.045(2) 0.070(2) 0.0488(19) -0.0103(17) 0.0113(16) 0.0021(17)
C43H 0.045(2) 0.070(2) 0.0490(19) -0.0107(17) 0.0112(16) 0.0022(17)
C44H 0.045(2) 0.070(2) 0.0489(19) -0.0106(17) 0.0116(17) 0.0018(17)
C45H 0.045(2) 0.070(2) 0.0487(19) -0.0104(17) 0.0116(17) 0.0016(17)
C46H 0.0454(18) 0.070(2) 0.0486(18) -0.0096(16) 0.0111(15) 0.0014(16)
C51H 0.0471(18) 0.070(2) 0.0486(18) -0.0093(16) 0.0099(15) 0.0010(15)
C52H 0.0469(18) 0.070(2) 0.0484(19) -0.0090(17) 0.0097(16) 0.0006(16)
C53H 0.0465(19) 0.070(2) 0.0481(19) -0.0087(17) 0.0101(16) 0.0004(16)
C54H 0.0462(18) 0.070(2) 0.0478(19) -0.0089(17) 0.0105(16) 0.0006(16)
C55H 0.0460(18) 0.070(2) 0.0480(18) -0.0090(15) 0.0107(15) 0.0010(15)
C56H 0.0465(18) 0.070(2) 0.0481(18) -0.0092(16) 0.0105(15) 0.0010(15)
C61H 0.0465(18) 0.070(2) 0.0479(19) -0.0092(17) 0.0108(16) 0.0014(16)
C62H 0.0461(18) 0.070(2) 0.0480(19) -0.0091(17) 0.0111(16) 0.0014(16)
C63H 0.0457(18) 0.070(2) 0.0481(19) -0.0092(17) 0.0112(16) 0.0012(16)
C64H 0.0456(18) 0.070(2) 0.0482(18) -0.0093(15) 0.0110(15) 0.0012(15)
N11I 0.102(3) 0.075(3) 0.067(2) 0.004(2) 0.021(2) 0.031(2)
C12I 0.102(3) 0.075(2) 0.067(2) 0.004(2) 0.022(2) 0.031(2)
C13I 0.102(3) 0.075(3) 0.067(2) 0.003(2) 0.021(2) 0.031(2)
C14I 0.102(3) 0.075(3) 0.067(2) 0.003(2) 0.021(2) 0.032(2)
C15I 0.102(3) 0.075(3) 0.067(2) 0.003(2) 0.021(2) 0.032(2)
C16I 0.102(3) 0.075(3) 0.067(2) 0.003(2) 0.021(2) 0.032(2)
N21I 0.102(2) 0.074(2) 0.066(2) 0.0064(19) 0.023(2) 0.0305(19)
N22I 0.102(3) 0.074(2) 0.066(2) 0.006(2) 0.023(2) 0.0306(19)
C23I 0.102(3) 0.074(2) 0.066(2) 0.005(2) 0.023(2) 0.0308(19)
C24I 0.102(3) 0.074(2) 0.066(2) 0.005(2) 0.023(2) 0.031(2)
C25I 0.102(3) 0.074(2) 0.066(2) 0.006(2) 0.023(2) 0.031(2)
C26I 0.103(2) 0.074(2) 0.066(2) 0.0074(19) 0.024(2) 0.0305(19)
N31I 0.109(3) 0.075(3) 0.074(2) 0.006(2) 0.027(2) 0.029(2)
C32I 0.109(3) 0.075(2) 0.074(2) 0.006(2) 0.027(2) 0.029(2)
C33I 0.109(3) 0.075(3) 0.075(2) 0.006(2) 0.027(2) 0.029(2)
C34I 0.109(3) 0.075(3) 0.075(2) 0.005(2) 0.027(2) 0.029(2)
C35I 0.109(3) 0.075(3) 0.075(2) 0.005(2) 0.027(2) 0.029(2)
C36I 0.109(3) 0.075(3) 0.075(2) 0.006(2) 0.027(2) 0.029(2)
N41I 0.109(2) 0.074(2) 0.071(2) 0.007(2) 0.027(2) 0.0289(19)
N42I 0.109(3) 0.074(2) 0.072(2) 0.007(2) 0.027(2) 0.029(2)
C43I 0.110(3) 0.074(2) 0.073(2) 0.006(2) 0.027(2) 0.029(2)
C44I 0.110(3) 0.074(2) 0.072(2) 0.007(2) 0.028(2) 0.029(2)
C45I 0.110(3) 0.074(2) 0.072(2) 0.007(2) 0.027(2) 0.029(2)
C46I 0.108(2) 0.073(2) 0.070(2) 0.0079(19) 0.026(2) 0.0289(19)
C51I 0.104(2) 0.073(2) 0.066(2) 0.0084(19) 0.0246(19) 0.0302(18)
C52I 0.104(2) 0.073(2) 0.066(2) 0.009(2) 0.025(2) 0.0299(19)
C53I 0.105(2) 0.073(2) 0.066(2) 0.009(2) 0.025(2) 0.0298(19)
C54I 0.105(2) 0.073(2) 0.067(2) 0.009(2) 0.025(2) 0.0297(19)
C55I 0.105(2) 0.073(2) 0.067(2) 0.0088(19) 0.025(2) 0.0298(19)
C56I 0.104(2) 0.073(2) 0.067(2) 0.0087(19) 0.025(2) 0.0301(19)
C61I 0.105(2) 0.073(2) 0.067(2) 0.009(2) 0.025(2) 0.0302(19)
C62I 0.105(2) 0.073(2) 0.067(2) 0.009(2) 0.025(2) 0.0303(19)
C63I 0.106(2) 0.073(2) 0.067(2) 0.009(2) 0.026(2) 0.0302(19)
C64I 0.106(2) 0.073(2) 0.068(2) 0.0085(19) 0.026(2) 0.0297(19)
N11J 0.054(2) 0.051(2) 0.051(2) -0.0032(19) 0.0156(19) -0.0013(17)
C12J 0.0545(19) 0.051(2) 0.051(2) -0.0034(18) 0.0154(18) -0.0013(16)
C13J 0.055(2) 0.050(2) 0.051(2) -0.0032(19) 0.0152(19) -0.0015(17)
C14J 0.055(2) 0.051(2) 0.052(2) -0.003(2) 0.015(2) -0.0017(17)
C15J 0.055(2) 0.051(2) 0.052(2) -0.003(2) 0.015(2) -0.0017(18)
C16J 0.055(2) 0.051(2) 0.052(2) -0.003(2) 0.0156(19) -0.0014(18)
N21J 0.0541(18) 0.0517(19) 0.0513(18) -0.0045(16) 0.0166(16) -0.0016(15)
N22J 0.0542(18) 0.0514(19) 0.0512(19) -0.0043(16) 0.0165(17) -0.0017(15)
C23J 0.0546(19) 0.0510(19) 0.0512(19) -0.0039(17) 0.0160(17) -0.0015(16)
C24J 0.0548(19) 0.0512(19) 0.051(2) -0.0041(17) 0.0163(18) -0.0013(16)
C25J 0.0547(19) 0.0516(19) 0.0514(19) -0.0043(17) 0.0164(17) -0.0013(16)
C26J 0.0533(18) 0.0524(18) 0.0517(18) -0.0048(15) 0.0164(16) -0.0018(15)
N31J 0.052(2) 0.055(2) 0.056(2) -0.0069(19) 0.0156(18) -0.0054(18)
C32J 0.052(2) 0.055(2) 0.056(2) -0.0066(18) 0.0156(17) -0.0056(16)
C33J 0.052(2) 0.055(2) 0.057(2) -0.0069(19) 0.0156(18) -0.0062(17)
C34J 0.052(2) 0.055(2) 0.057(2) -0.007(2) 0.0157(19) -0.0063(18)
C35J 0.052(2) 0.056(2) 0.057(2) -0.007(2) 0.0157(19) -0.0060(18)
C36J 0.052(2) 0.055(2) 0.057(2) -0.007(2) 0.0157(18) -0.0057(18)
N41J 0.0510(19) 0.0534(19) 0.0542(19) -0.0055(16) 0.0151(16) -0.0042(15)
N42J 0.0510(19) 0.054(2) 0.0546(19) -0.0058(17) 0.0151(16) -0.0046(16)
C43J 0.0514(19) 0.054(2) 0.055(2) -0.0061(17) 0.0152(16) -0.0049(16)
C44J 0.051(2) 0.054(2) 0.055(2) -0.0059(17) 0.0149(17) -0.0046(16)
C45J 0.051(2) 0.054(2) 0.055(2) -0.0057(17) 0.0150(16) -0.0043(16)
C46J 0.0509(18) 0.0530(19) 0.0532(18) -0.0052(15) 0.0153(16) -0.0037(15)
C51J 0.0520(18) 0.0526(18) 0.0517(17) -0.0050(15) 0.0161(15) -0.0024(14)
C52J 0.0517(19) 0.0526(19) 0.0516(18) -0.0052(16) 0.0161(16) -0.0025(16)
C53J 0.0514(19) 0.052(2) 0.0516(18) -0.0054(16) 0.0160(16) -0.0026(16)
C54J 0.0512(19) 0.0526(19) 0.0518(18) -0.0053(16) 0.0159(16) -0.0027(16)
C55J 0.0512(18) 0.0528(18) 0.0520(18) -0.0052(15) 0.0158(15) -0.0027(15)
C56J 0.0515(18) 0.0528(18) 0.0520(18) -0.0052(15) 0.0159(15) -0.0024(15)
C61J 0.0514(19) 0.0530(19) 0.0520(18) -0.0053(16) 0.0160(16) -0.0021(16)
C62J 0.0512(19) 0.053(2) 0.0523(18) -0.0054(16) 0.0159(16) -0.0022(16)
C63J 0.0511(19) 0.0532(19) 0.0524(18) -0.0055(16) 0.0157(16) -0.0026(16)
C64J 0.0510(18) 0.0531(18) 0.0525(18) -0.0053(15) 0.0156(15) -0.0029(15)
N11K 0.049(2) 0.052(2) 0.079(2) -0.005(2) 0.000(2) 0.0063(18)
C12K 0.049(2) 0.052(2) 0.079(2) -0.0055(19) -0.0005(19) 0.0066(17)
C13K 0.049(2) 0.052(2) 0.080(2) -0.0053(19) -0.001(2) 0.0062(18)
C14K 0.049(2) 0.052(2) 0.080(2) -0.005(2) -0.001(2) 0.0061(19)
C15K 0.049(2) 0.052(2) 0.080(2) -0.005(2) -0.001(2) 0.0062(19)
C16K 0.049(2) 0.052(2) 0.079(2) -0.005(2) 0.000(2) 0.0063(19)
N21K 0.049(2) 0.054(2) 0.080(2) -0.0061(17) -0.0009(18) 0.0079(16)
N22K 0.049(2) 0.053(2) 0.080(2) -0.0061(18) -0.0009(18) 0.0076(16)
C23K 0.049(2) 0.053(2) 0.080(2) -0.0059(18) -0.0007(18) 0.0071(17)
C24K 0.049(2) 0.053(2) 0.080(2) -0.0061(18) -0.0006(19) 0.0072(17)
C25K 0.049(2) 0.054(2) 0.080(2) -0.0062(18) -0.0007(19) 0.0075(17)
C26K 0.050(2) 0.054(2) 0.081(2) -0.0058(17) -0.0012(18) 0.0084(16)
N31K 0.055(2) 0.060(2) 0.088(2) 0.003(2) -0.002(2) 0.0074(19)
C32K 0.055(2) 0.059(2) 0.087(2) 0.002(2) -0.0023(19) 0.0071(18)
C33K 0.056(2) 0.060(2) 0.088(2) 0.003(2) -0.002(2) 0.0069(19)
C34K 0.056(2) 0.060(2) 0.088(2) 0.003(2) -0.002(2) 0.007(2)
C35K 0.056(2) 0.060(3) 0.088(2) 0.004(2) -0.002(2) 0.007(2)
C36K 0.055(2) 0.060(2) 0.088(2) 0.003(2) -0.002(2) 0.0074(19)
N41K 0.054(2) 0.057(2) 0.086(2) -0.0011(18) -0.0033(18) 0.0069(17)
N42K 0.054(2) 0.058(2) 0.086(2) 0.0000(19) -0.0032(18) 0.0070(17)
C43K 0.055(2) 0.058(2) 0.087(2) 0.0009(19) -0.0028(19) 0.0068(17)
C44K 0.055(2) 0.058(2) 0.086(2) 0.0003(19) -0.0030(19) 0.0066(18)
C45K 0.055(2) 0.058(2) 0.086(2) -0.0004(19) -0.0031(19) 0.0066(17)
C46K 0.053(2) 0.056(2) 0.085(2) -0.0025(17) -0.0032(18) 0.0074(16)
C51K 0.050(2) 0.054(2) 0.081(2) -0.0055(17) -0.0014(17) 0.0086(16)
C52K 0.050(2) 0.054(2) 0.081(2) -0.0055(18) -0.0015(18) 0.0085(17)
C53K 0.051(2) 0.054(2) 0.082(2) -0.0051(18) -0.0017(18) 0.0084(17)
C54K 0.051(2) 0.054(2) 0.082(2) -0.0048(18) -0.0018(18) 0.0084(17)
C55K 0.051(2) 0.055(2) 0.082(2) -0.0045(17) -0.0022(17) 0.0084(16)
C56K 0.051(2) 0.054(2) 0.082(2) -0.0049(17) -0.0019(17) 0.0086(16)
C61K 0.052(2) 0.055(2) 0.082(2) -0.0047(18) -0.0023(18) 0.0086(17)
C62K 0.052(2) 0.055(2) 0.082(2) -0.0044(18) -0.0026(18) 0.0085(17)
C63K 0.052(2) 0.055(2) 0.083(2) -0.0039(18) -0.0027(18) 0.0085(17)
C64K 0.052(2) 0.055(2) 0.083(2) -0.0036(17) -0.0028(17) 0.0081(16)
N11L 0.0418(19) 0.065(2) 0.052(2) 0.003(2) 0.0106(18) -0.0016(17)
C12L 0.0417(18) 0.065(2) 0.053(2) 0.0034(19) 0.0103(17) -0.0015(17)
C13L 0.0421(19) 0.065(2) 0.052(2) 0.003(2) 0.0102(18) -0.0014(18)
C14L 0.0422(19) 0.065(2) 0.052(2) 0.003(2) 0.0104(19) -0.0014(18)
C15L 0.042(2) 0.066(2) 0.052(2) 0.003(2) 0.0106(19) -0.0016(18)
C16L 0.042(2) 0.065(2) 0.052(2) 0.003(2) 0.0106(19) -0.0017(18)
N21L 0.0403(17) 0.064(2) 0.0545(18) 0.0050(17) 0.0094(15) -0.0015(16)
N22L 0.0405(17) 0.064(2) 0.0541(19) 0.0045(17) 0.0100(16) -0.0014(16)
C23L 0.0413(18) 0.065(2) 0.0537(19) 0.0040(18) 0.0099(16) -0.0013(16)
C24L 0.0415(18) 0.065(2) 0.0543(19) 0.0041(18) 0.0097(17) -0.0014(16)
C25L 0.0411(18) 0.064(2) 0.0545(19) 0.0046(17) 0.0096(16) -0.0014(16)
C26L 0.0390(17) 0.063(2) 0.0548(17) 0.0058(16) 0.0091(15) -0.0015(15)
N31L 0.0327(18) 0.056(2) 0.055(2) 0.0082(19) 0.0084(18) -0.0016(17)
C32L 0.0328(17) 0.056(2) 0.055(2) 0.0082(18) 0.0083(16) -0.0015(16)
C33L 0.0329(18) 0.056(2) 0.055(2) 0.0083(19) 0.0086(17) -0.0016(17)
C34L 0.0330(18) 0.057(2) 0.055(2) 0.008(2) 0.0088(18) -0.0018(18)
C35L 0.0329(19) 0.057(2) 0.055(2) 0.008(2) 0.0087(19) -0.0019(18)
C36L 0.0329(19) 0.056(2) 0.055(2) 0.008(2) 0.0086(18) -0.0018(17)
N41L 0.0329(17) 0.057(2) 0.0550(18) 0.0084(16) 0.0084(15) -0.0013(15)
N42L 0.0328(17) 0.056(2) 0.0546(19) 0.0085(17) 0.0082(16) -0.0011(16)
C43L 0.0326(17) 0.056(2) 0.0545(19) 0.0084(17) 0.0081(16) -0.0013(16)
C44L 0.0326(18) 0.056(2) 0.0545(19) 0.0085(17) 0.0081(16) -0.0014(16)
C45L 0.0327(17) 0.057(2) 0.0547(19) 0.0087(17) 0.0081(16) -0.0014(16)
C46L 0.0335(16) 0.058(2) 0.0554(17) 0.0079(16) 0.0088(15) -0.0015(15)
C51L 0.0373(17) 0.061(2) 0.0552(17) 0.0066(16) 0.0093(14) -0.0017(15)
C52L 0.0369(18) 0.061(2) 0.0557(18) 0.0065(17) 0.0097(16) -0.0017(15)
C53L 0.0364(18) 0.060(2) 0.0558(18) 0.0067(17) 0.0096(16) -0.0014(16)
C54L 0.0358(18) 0.060(2) 0.0555(18) 0.0072(17) 0.0094(15) -0.0014(15)
C55L 0.0356(17) 0.060(2) 0.0553(17) 0.0074(16) 0.0092(14) -0.0017(15)
C56L 0.0362(17) 0.060(2) 0.0552(17) 0.0072(16) 0.0091(14) -0.0019(15)
C61L 0.0360(18) 0.060(2) 0.0552(18) 0.0075(17) 0.0086(15) -0.0022(15)
C62L 0.0354(18) 0.059(2) 0.0553(18) 0.0078(17) 0.0084(16) -0.0020(16)
C63L 0.0350(17) 0.059(2) 0.0553(18) 0.0077(17) 0.0084(15) -0.0018(15)
C64L 0.0347(16) 0.059(2) 0.0553(17) 0.0077(16) 0.0089(14) -0.0018(15)
Cl1 0.043(2) 0.065(3) 0.052(2) -0.016(2) 0.018(2) -0.017(2)
O11 0.089(9) 0.101(10) 0.059(7) -0.035(7) 0.035(7) -0.041(7)
O12 0.065(8) 0.175(13) 0.044(6) -0.032(8) 0.027(6) -0.062(8)
O13 0.079(9) 0.030(7) 0.213(16) 0.003(8) 0.021(10) -0.024(6)
O14 0.040(8) 0.113(12) 0.174(15) 0.006(11) -0.028(8) 0.006(7)
Cl2 0.085(3) 0.061(3) 0.137(5) 0.038(3) 0.066(3) 0.020(3)
Cl3 0.125(5) 0.095(4) 0.093(4) -0.032(3) 0.004(3) 0.044(4)
Cl4 0.146(5) 0.055(3) 0.184(6) -0.013(4) 0.114(5) 0.001(3)
Cl5 0.141(5) 0.077(4) 0.136(5) -0.018(4) -0.012(5) -0.024(4)
Cl6 0.064(3) 0.074(3) 0.117(4) -0.040(3) 0.026(3) -0.004(3)
Cl7 0.062(3) 0.056(3) 0.070(3) -0.018(2) 0.031(2) -0.015(2)
Cl8 0.105(4) 0.064(3) 0.041(2) -0.003(2) 0.011(2) -0.016(3)
Cl9 0.055(2) 0.049(2) 0.054(2) -0.004(2) -0.001(2) 0.003(2)
Cl10 0.099(5) 0.214(8) 0.070(4) 0.022(4) -0.002(3) -0.053(5)
N11S 0.093(5) 0.113(6) 0.065(4) 0.009(5) 0.018(5) 0.017(5)
O12S 0.093(5) 0.113(6) 0.066(4) 0.009(5) 0.018(5) 0.017(5)
O13S 0.094(5) 0.113(6) 0.066(4) 0.009(5) 0.018(5) 0.017(5)
C14S 0.093(5) 0.113(6) 0.066(4) 0.009(5) 0.018(5) 0.017(5)
N41S 0.074(4) 0.065(4) 0.043(4) 0.004(3) 0.007(3) -0.009(4)
O42S 0.074(4) 0.065(4) 0.042(4) 0.003(3) 0.007(3) -0.009(4)
O43S 0.074(4) 0.065(5) 0.043(4) 0.004(3) 0.007(3) -0.009(4)
C44S 0.074(4) 0.065(5) 0.043(4) 0.004(3) 0.007(3) -0.009(4)
N51S 0.074(5) 0.076(4) 0.070(4) 0.002(4) 0.013(4) 0.028(4)
O52S 0.074(5) 0.076(4) 0.070(5) 0.002(4) 0.013(4) 0.028(4)
O53S 0.075(5) 0.077(4) 0.069(4) 0.002(4) 0.014(4) 0.028(4)
C54S 0.074(5) 0.076(4) 0.070(5) 0.002(4) 0.014(4) 0.028(4)
N61S 0.068(5) 0.065(4) 0.068(4) -0.006(4) -0.003(4) -0.004(4)
O62S 0.068(5) 0.066(4) 0.068(4) -0.006(4) -0.004(4) -0.004(4)
O63S 0.068(5) 0.065(4) 0.068(4) -0.006(4) -0.003(4) -0.004(4)
C64S 0.068(5) 0.066(5) 0.068(4) -0.006(4) -0.003(4) -0.004(4)
N71S 0.148(9) 0.082(7) 0.170(8) -0.024(6) 0.041(7) 0.006(6)
O72S 0.148(9) 0.082(7) 0.170(8) -0.024(6) 0.041(7) 0.006(6)
O73S 0.148(9) 0.082(7) 0.170(8) -0.024(6) 0.041(7) 0.006(6)
C74S 0.148(9) 0.082(7) 0.170(8) -0.024(6) 0.041(8) 0.006(6)
N81S 0.137(7) 0.127(8) 0.141(8) -0.028(7) 0.023(7) -0.013(7)
O82S 0.137(7) 0.127(8) 0.141(8) -0.028(7) 0.023(7) -0.013(7)
O83S 0.137(7) 0.127(8) 0.141(8) -0.028(7) 0.023(7) -0.013(7)
C84S 0.137(7) 0.127(8) 0.141(8) -0.028(7) 0.023(7) -0.014(7)
N91S 0.067(4) 0.066(5) 0.054(4) -0.002(3) 0.005(3) 0.017(4)
O92S 0.067(4) 0.066(5) 0.054(4) -0.002(4) 0.004(3) 0.017(4)
O93S 0.067(4) 0.066(5) 0.054(4) -0.002(4) 0.005(3) 0.017(4)
C94S 0.067(4) 0.067(5) 0.054(4) -0.002(4) 0.005(3) 0.017(4)
Cd1X 0.0510(15) 0.117(2) 0.0241(11) -0.0119(13) 0.0087(11) 0.0116(15)

loop_
_atom_type_symbol
_atom_type_description
_atom_type_scat_dispersion_real
_atom_type_scat_dispersion_imag
_atom_type_scat_source
C C 0.0033 0.0016 'International Tables Vol C Tables 4.2.6.8 and 6.1.1.4'
H H 0.0000 0.0000 'International Tables Vol C Tables 4.2.6.8 and 6.1.1.4'
B B 0.0013 0.0007 'International Tables Vol C Tables 4.2.6.8 and 6.1.1.4'
Cd Cd -0.8075 1.2024 'International Tables Vol C Tables 4.2.6.8 and 6.1.1.4'
Cl Cl 0.1484 0.1585 'International Tables Vol C Tables 4.2.6.8 and 6.1.1.4'
F F 0.0171 0.0103 'International Tables Vol C Tables 4.2.6.8 and 6.1.1.4'
N N 0.0061 0.0033 'International Tables Vol C Tables 4.2.6.8 and 6.1.1.4'
O O 0.0106 0.0060 'International Tables Vol C Tables 4.2.6.8 and 6.1.1.4'
P P 0.1023 0.0942 'International Tables Vol C Tables 4.2.6.8 and 6.1.1.4'
Ru Ru -1.2594 0.8363 'International Tables Vol C Tables 4.2.6.8 and 6.1.1.4'

loop_
_geom_angle_atom_site_label_1
_geom_angle_atom_site_label_2
_geom_angle_atom_site_label_3
_geom_angle
N22A Cd1 N11C 93.2(3)
N22A Cd1 N22B 158.7(3)
N11C Cd1 N22B 99.6(3)
N22A Cd1 N11B 95.0(3)
N11C Cd1 N11B 170.6(3)
N22B Cd1 N11B 74.1(3)
N22A Cd1 N22C 103.4(3)
N11C Cd1 N22C 74.5(4)
N22B Cd1 N22C 96.4(3)
N11B Cd1 N22C 98.9(3)
N22A Cd1 N11A 73.7(3)
N11C Cd1 N11A 94.1(4)
N22B Cd1 N11A 88.4(3)
N11B Cd1 N11A 92.7(3)
N22C Cd1 N11A 168.2(3)
N22K Cd2 N42H 104.4(3)
N22K Cd2 N31L 166.3(3)
N42H Cd2 N31L 89.3(3)
N22K Cd2 N11K 73.9(3)
N42H Cd2 N11K 167.0(4)
N31L Cd2 N11K 92.6(3)
N22K Cd2 N42L 103.7(3)
N42H Cd2 N42L 101.8(3)
N31L Cd2 N42L 73.3(3)
N11K Cd2 N42L 91.0(3)
N22K Cd2 N31H 89.9(3)
N42H Cd2 N31H 72.9(3)
N31L Cd2 N31H 93.7(3)
N11K Cd2 N31H 94.2(4)
N42L Cd2 N31H 166.3(3)
N11E Cd3 N42G 92.9(4)
N11E Cd3 N11J 168.3(3)
N42G Cd3 N11J 95.1(3)
N11E Cd3 N22E 74.0(4)
N42G Cd3 N22E 159.0(4)
N11J Cd3 N22E 100.5(4)
N11E Cd3 N22J 95.6(3)
N42G Cd3 N22J 101.5(3)
N11J Cd3 N22J 74.5(3)
N22E Cd3 N22J 96.2(3)
N11E Cd3 N31G 97.8(3)
N42G Cd3 N31G 73.5(3)
N11J Cd3 N31G 92.7(3)
N22E Cd3 N31G 91.7(3)
N22J Cd3 N31G 166.0(3)
N31I Cd8 N31F 169.5(4)
N31I Cd8 N42F 99.8(4)
N31F Cd8 N42F 74.4(3)
N31I Cd8 N22D 91.5(4)
N31F Cd8 N22D 96.6(4)
N42F Cd8 N22D 160.7(4)
N31I Cd8 N42I 74.8(4)
N31F Cd8 N42I 97.0(4)
N42F Cd8 N42I 97.0(4)
N22D Cd8 N42I 101.0(4)
N31I Cd8 N11D 96.6(4)
N31F Cd8 N11D 92.2(3)
N42F Cd8 N11D 89.7(4)
N22D Cd8 N11D 73.4(4)
N42I Cd8 N11D 169.8(4)
N31A Ru4 N22I 93.0(4)
N31A Ru4 N11I 97.5(4)
N22I Ru4 N11I 75.6(4)
N31A Ru4 N11H 171.2(4)
N22I Ru4 N11H 93.8(4)
N11I Ru4 N11H 89.7(4)
N31A Ru4 N42A 75.1(4)
N22I Ru4 N42A 99.9(4)
N11I Ru4 N42A 171.2(4)
N11H Ru4 N42A 98.1(3)
N31A Ru4 N22H 99.1(4)
N22I Ru4 N22H 161.6(4)
N11I Ru4 N22H 89.1(4)
N11H Ru4 N22H 75.8(4)
N42A Ru4 N22H 96.6(3)
N31C Ru5 N22L 91.2(4)
N31C Ru5 N42C 74.8(4)
N22L Ru5 N42C 163.8(3)
N31C Ru5 N11L 91.8(3)
N22L Ru5 N11L 75.2(3)
N42C Ru5 N11L 96.8(3)
N31C Ru5 N11G 92.0(3)
N22L Ru5 N11G 99.3(3)
N42C Ru5 N11G 89.5(3)
N11L Ru5 N11G 173.3(3)
N31C Ru5 N22G 165.7(3)
N22L Ru5 N22G 96.0(4)
N42C Ru5 N22G 99.5(4)
N11L Ru5 N22G 102.0(3)
N11G Ru5 N22G 74.6(3)
N31B Ru6 N42B 74.6(3)
N31B Ru6 N42E 167.8(4)
N42B Ru6 N42E 102.4(4)
N31B Ru6 N11F 92.3(3)
N42B Ru6 N11F 166.6(3)
N42E Ru6 N11F 91.0(3)
N31B Ru6 N31E 94.4(4)
N42B Ru6 N31E 88.0(4)
N42E Ru6 N31E 73.5(4)
N11F Ru6 N31E 95.9(4)
N31B Ru6 N22F 89.0(4)
N42B Ru6 N22F 102.9(4)
N42E Ru6 N22F 103.3(4)
N11F Ru6 N22F 73.6(4)
N31E Ru6 N22F 169.1(3)
N42J Ru7 N31K 97.1(4)
N42J Ru7 N42K 162.0(4)
N31K Ru7 N42K 75.5(4)
N42J Ru7 N41D 98.4(3)
N31K Ru7 N41D 102.8(4)
N42K Ru7 N41D 99.2(4)
N42J Ru7 N31J 73.8(3)
N31K Ru7 N31J 87.1(4)
N42K Ru7 N31J 89.2(4)
N41D Ru7 N31J 168.2(4)
N42J Ru7 N31D 88.3(4)
N31K Ru7 N31D 174.2(4)
N42K Ru7 N31D 99.9(4)
N41D Ru7 N31D 74.2(4)
N31J Ru7 N31D 96.3(4)
C12A N11A C16A 120.0
C12A N11A Cd1 115.0(5)
C16A N11A Cd1 125.0(5)
C23A C12A C13A 122.7(7)
C23A C12A N11A 117.1(7)
C13A C12A N11A 120.0
C12A C13A C14A 120.0
C12A C13A H13A 120.0
C14A C13A H13A 120.0
C15A C14A C13A 120.0
C15A C14A H14A 120.0
C13A C14A H14A 120.0
C14A C15A C16A 120.0
C14A C15A H15A 120.0
C16A C15A H15A 120.0
C15A C16A N11A 120.0
C15A C16A H16A 120.0
N11A C16A H16A 120.0
C25A N21A N22A 108.0
C25A N21A C26A 129.7(9)
N22A N21A C26A 122.1(9)
C23A N22A N21A 108.0
C23A N22A Cd1 115.6(5)
N21A N22A Cd1 136.1(5)
C12A C23A C24A 134.0(8)
C12A C23A N22A 117.8(8)
C24A C23A N22A 108.0
C23A C24A C25A 108.0
C23A C24A H24A 126.0
C25A C24A H24A 126.0
C24A C25A N21A 108.0
C24A C25A H25A 126.0
N21A C25A H25A 126.0
N21A C26A C51A 113.3(11)
N21A C26A H26A 108.9
C51A C26A H26A 108.9
N21A C26A H26B 108.9
C51A C26A H26B 108.9
H26A C26A H26B 107.7
C32A N31A C36A 120.0
C32A N31A Ru4 116.7(5)
C36A N31A Ru4 123.1(5)
C43A C32A N31A 116.3(8)
C43A C32A C33A 123.3(8)
N31A C32A C33A 120.0
C34A C33A C32A 120.0
C34A C33A H33A 120.0
C32A C33A H33A 120.0
C35A C34A C33A 120.0
C35A C34A H34A 120.0
C33A C34A H34A 120.0
C34A C35A C36A 120.0
C34A C35A H35A 120.0
C36A C35A H35A 120.0
C35A C36A N31A 120.0
C35A C36A H36A 120.0
N31A C36A H36A 120.0
C46A N41A C45A 128.0(10)
C46A N41A N42A 123.6(10)
C45A N41A N42A 108.0
N41A N42A C43A 108.0
N41A N42A Ru4 139.5(5)
C43A N42A Ru4 112.5(5)
C32A C43A C44A 133.6(8)
C32A C43A N42A 118.2(8)
C44A C43A N42A 108.0
C43A C44A C45A 108.0
C43A C44A H44A 126.0
C45A C44A H44A 126.0
N41A C45A C44A 108.0
N41A C45A H45A 126.0
C44A C45A H45A 126.0
N41A C46A C64A 116.9(12)
N41A C46A H46A 108.1
C64A C46A H46A 108.1
N41A C46A H46B 108.1
C64A C46A H46B 108.1
H46A C46A H46B 107.3
C52A C51A C56A 120.0
C52A C51A C26A 122.1(7)
C56A C51A C26A 117.8(7)
C51A C52A C53A 120.0
C51A C52A H52A 120.0
C53A C52A H52A 120.0
C54A C53A C52A 120.0
C54A C53A H53A 120.0
C52A C53A H53A 120.0
C53A C54A C55A 120.0
C53A C54A H54A 120.0
C55A C54A H54A 120.0
C56A C55A C54A 120.0
C56A C55A C64A 120.0
C54A C55A C64A 120.0
C61A C56A C55A 120.0
C61A C56A C51A 120.0
C55A C56A C51A 120.0
C62A C61A C56A 120.0
C62A C61A H61A 120.0
C56A C61A H61A 120.0
C61A C62A C63A 120.0
C61A C62A H62A 120.0
C63A C62A H62A 120.0
C64A C63A C62A 120.0
C64A C63A H63A 120.0
C62A C63A H63A 120.0
C63A C64A C55A 120.0
C63A C64A C46A 117.9(7)
C55A C64A C46A 122.1(7)
C12B N11B C16B 120.0
C12B N11B Cd1 115.7(4)
C16B N11B Cd1 124.1(4)
C23B C12B C13B 123.0(7)
C23B C12B N11B 117.0(7)
C13B C12B N11B 120.0
C12B C13B C14B 120.0
C12B C13B H13B 120.0
C14B C13B H13B 120.0
C13B C14B C15B 120.0
C13B C14B H14B 120.0
C15B C14B H14B 120.0
C16B C15B C14B 120.0
C16B C15B H15B 120.0
C14B C15B H15B 120.0
C15B C16B N11B 120.0
C15B C16B H16B 120.0
N11B C16B H16B 120.0
N22B N21B C25B 108.0
N22B N21B C26B 123.1(9)
C25B N21B C26B 127.9(9)
C23B N22B N21B 108.0
C23B N22B Cd1 113.9(5)
N21B N22B Cd1 136.3(5)
C12B C23B N22B 119.1(8)
C12B C23B C24B 132.5(8)
N22B C23B C24B 108.0
C23B C24B C25B 108.0
C23B C24B H24B 126.0
C25B C24B H24B 126.0
C24B C25B N21B 108.0
C24B C25B H25B 126.0
N21B C25B H25B 126.0
N21B C26B C51B 113.0(11)
N21B C26B H26C 109.0
C51B C26B H26C 109.0
N21B C26B H26D 109.0
C51B C26B H26D 109.0
H26C C26B H26D 107.8
C32B N31B C36B 120.0
C32B N31B Ru6 116.2(5)
C36B N31B Ru6 123.8(5)
C43B C32B N31B 117.5(8)
C43B C32B C33B 122.4(8)
N31B C32B C33B 120.0
C34B C33B C32B 120.0
C34B C33B H33B 120.0
C32B C33B H33B 120.0
C33B C34B C35B 120.0
C33B C34B H34B 120.0
C35B C34B H34B 120.0
C34B C35B C36B 120.0
C34B C35B H35B 120.0
C36B C35B H35B 120.0
C35B C36B N31B 120.0
C35B C36B H36B 120.0
N31B C36B H36B 120.0
C46B N41B N42B 119.5(9)
C46B N41B C45B 132.5(9)
N42B N41B C45B 108.0
N41B N42B C43B 108.0
N41B N42B Ru6 137.0(5)
C43B N42B Ru6 114.5(5)
C32B C43B N42B 116.5(8)
C32B C43B C44B 135.4(8)
N42B C43B C44B 108.0
C45B C44B C43B 108.0
C45B C44B H44B 126.0
C43B C44B H44B 126.0
C44B C45B N41B 108.0
C44B C45B H45B 126.0
N41B C45B H45B 126.0
N41B C46B C64B 113.6(12)
N41B C46B H46C 108.9
C64B C46B H46C 108.9
N41B C46B H46D 108.9
C64B C46B H46D 108.9
H46C C46B H46D 107.7
C52B C51B C56B 120.0
C52B C51B C26B 119.1(7)
C56B C51B C26B 120.8(7)
C51B C52B C53B 120.0
C51B C52B H52B 120.0
C53B C52B H52B 120.0
C54B C53B C52B 120.0
C54B C53B H53B 120.0
C52B C53B H53B 120.0
C53B C54B C55B 120.0
C53B C54B H54B 120.0
C55B C54B H54B 120.0
C54B C55B C56B 120.0
C54B C55B C64B 120.0
C56B C55B C64B 120.0
C61B C56B C55B 120.0
C61B C56B C51B 120.0
C55B C56B C51B 120.0
C56B C61B C62B 120.0
C56B C61B H61B 120.0
C62B C61B H61B 120.0
C61B C62B C63B 120.0
C61B C62B H62B 120.0
C63B C62B H62B 120.0
C64B C63B C62B 120.0
C64B C63B H63B 120.0
C62B C63B H63B 120.0
C63B C64B C55B 120.0
C63B C64B C46B 122.5(7)
C55B C64B C46B 117.2(7)
C12C N11C C16C 120.0
C12C N11C Cd1 115.4(5)
C16C N11C Cd1 124.3(5)
C23C C12C C13C 122.4(8)
C23C C12C N11C 117.5(8)
C13C C12C N11C 120.0
C14C C13C C12C 120.0
C14C C13C H13C 120.0
C12C C13C H13C 120.0
C15C C14C C13C 120.0
C15C C14C H14C 120.0
C13C C14C H14C 120.0
C14C C15C C16C 120.0
C14C C15C H15C 120.0
C16C C15C H15C 120.0
C15C C16C N11C 120.0
C15C C16C H16C 120.0
N11C C16C H16C 120.0
C25C N21C N22C 108.0
C25C N21C C26C 127.9(10)
N22C N21C C26C 124.0(10)
C23C N22C N21C 108.0
C23C N22C Cd1 112.6(6)
N21C N22C Cd1 139.4(6)
C12C C23C N22C 119.0(9)
C12C C23C C24C 132.8(8)
N22C C23C C24C 108.0
C25C C24C C23C 108.0
C25C C24C H24C 126.0
C23C C24C H24C 126.0
N21C C25C C24C 108.0
N21C C25C H25C 126.0
C24C C25C H25C 126.0
N21C C26C C51C 113.2(11)
N21C C26C H26E 108.9
C51C C26C H26E 108.9
N21C C26C H26F 108.9
C51C C26C H26F 108.9
H26E C26C H26F 107.8
C32C N31C C36C 120.0
C32C N31C Ru5 115.1(5)
C36C N31C Ru5 124.6(5)
C43C C32C C33C 121.5(8)
C43C C32C N31C 118.5(8)
C33C C32C N31C 120.0
C32C C33C C34C 120.0
C32C C33C H33C 120.0
C34C C33C H33C 120.0
C35C C34C C33C 120.0
C35C C34C H34C 120.0
C33C C34C H34C 120.0
C34C C35C C36C 120.0
C34C C35C H35C 120.0
C36C C35C H35C 120.0
C35C C36C N31C 120.0
C35C C36C H36C 120.0
N31C C36C H36C 120.0
C46C N41C N42C 121.7(10)
C46C N41C C45C 129.7(10)
N42C N41C C45C 108.0
N41C N42C C43C 108.0
N41C N42C Ru5 137.7(6)
C43C N42C Ru5 114.1(6)
C32C C43C C44C 135.1(9)
C32C C43C N42C 116.7(9)
C44C C43C N42C 108.0
C43C C44C C45C 108.0
C43C C44C H44C 126.0
C45C C44C H44C 126.0
C44C C45C N41C 108.0
C44C C45C H45C 126.0
N41C C45C H45C 126.0
N41C C46C C64C 116.0(11)
N41C C46C H46E 108.3
C64C C46C H46E 108.3
N41C C46C H46F 108.3
C64C C46C H46F 108.3
H46E C46C H46F 107.4
C52C C51C C56C 120.0
C52C C51C C26C 120.4(7)
C56C C51C C26C 119.4(7)
C51C C52C C53C 120.0
C51C C52C H52C 120.0
C53C C52C H52C 120.0
C54C C53C C52C 120.0
C54C C53C H53C 120.0
C52C C53C H53C 120.0
C55C C54C C53C 120.0
C55C C54C H54C 120.0
C53C C54C H54C 120.0
C54C C55C C56C 120.0
C54C C55C C64C 120.0
C56C C55C C64C 120.0
C55C C56C C61C 120.0
C55C C56C C51C 120.0
C61C C56C C51C 120.0
C56C C61C C62C 120.0
C56C C61C H61C 120.0
C62C C61C H61C 120.0
C63C C62C C61C 120.0
C63C C62C H62C 120.0
C61C C62C H62C 120.0
C62C C63C C64C 120.0
C62C C63C H63C 120.0
C64C C63C H63C 120.0
C63C C64C C55C 120.0
C63C C64C C46C 119.8(7)
C55C C64C C46C 120.1(7)
C12D N11D C16D 120.0
C12D N11D Cd8 115.1(6)
C16D N11D Cd8 124.9(6)
C23D C12D N11D 117.9(9)
C23D C12D C13D 122.0(9)
N11D C12D C13D 120.0
C14D C13D C12D 120.0
C14D C13D H13D 120.0
C12D C13D H13D 120.0
C15D C14D C13D 120.0
C15D C14D H14D 120.0
C13D C14D H14D 120.0
C16D C15D C14D 120.0
C16D C15D H15D 120.0
C14D C15D H15D 120.0
C15D C16D N11D 120.0
C15D C16D H16D 120.0
N11D C16D H16D 120.0
N22D N21D C25D 108.0
N22D N21D C26D 121.5(11)
C25D N21D C26D 130.2(11)
N21D N22D C23D 108.0
N21D N22D Cd8 136.9(6)
C23D N22D Cd8 115.0(6)
C12D C23D N22D 118.1(10)
C12D C23D C24D 133.7(10)
N22D C23D C24D 108.0
C25D C24D C23D 108.0
C25D C24D H24D 126.0
C23D C24D H24D 126.0
N21D C25D C24D 108.0
N21D C25D H25D 126.0
C24D C25D H25D 126.0
N21D C26D C51D 112.0(12)
N21D C26D H26G 109.2
C51D C26D H26G 109.2
N21D C26D H26H 109.2
C51D C26D H26H 109.2
H26G C26D H26H 107.9
C32D N31D C36D 120.0
C32D N31D Ru7 116.4(6)
C36D N31D Ru7 123.6(6)
C45D C32D C33D 124.1(9)
C45D C32D N31D 115.8(9)
C33D C32D N31D 120.0
C32D C33D C34D 120.0
C32D C33D H33D 120.0
C34D C33D H33D 120.0
C35D C34D C33D 120.0
C35D C34D H34D 120.0
C33D C34D H34D 120.0
C36D C35D C34D 120.0
C36D C35D H35D 120.0
C34D C35D H35D 120.0
C35D C36D N31D 120.0
C35D C36D H36D 120.0
N31D C36D H36D 120.0
N42D N41D C45D 108.0
N42D N41D Ru7 137.7(6)
C45D N41D Ru7 113.9(6)
C46D N42D C43D 128.5(11)
C46D N42D N41D 123.3(11)
C43D N42D N41D 108.0
N42D C43D C44D 108.0
N42D C43D H43D 126.0
C44D C43D H43D 126.0
C43D C44D C45D 108.0
C43D C44D H44D 126.0
C45D C44D H44D 126.0
C32D C45D C44D 133.3(10)
C32D C45D N41D 118.5(10)
C44D C45D N41D 108.0
N42D C46D C64D 113.9(12)
N42D C46D H46G 108.8
C64D C46D H46G 108.8
N42D C46D H46H 108.8
C64D C46D H46H 108.8
H46G C46D H46H 107.7
C52D C51D C56D 120.0
C52D C51D C26D 122.3(7)
C56D C51D C26D 117.7(7)
C53D C52D C51D 120.0
C53D C52D H52D 120.0
C51D C52D H52D 120.0
C54D C53D C52D 120.0
C54D C53D H53D 120.0
C52D C53D H53D 120.0
C53D C54D C55D 120.0
C53D C54D H54D 120.0
C55D C54D H54D 120.0
C54D C55D C64D 120.0
C54D C55D C56D 120.0
C64D C55D C56D 120.0
C61D C56D C55D 120.0
C61D C56D C51D 120.0
C55D C56D C51D 120.0
C62D C61D C56D 120.0
C62D C61D H61D 120.0
C56D C61D H61D 120.0
C63D C62D C61D 120.0
C63D C62D H62D 120.0
C61D C62D H62D 120.0
C62D C63D C64D 120.0
C62D C63D H63D 120.0
C64D C63D H63D 120.0
C63D C64D C55D 120.0
C63D C64D C46D 119.4(7)
C55D C64D C46D 120.3(7)
C12E N11E C16E 120.0
C12E N11E Cd3 115.4(5)
C16E N11E Cd3 124.0(5)
C23E C12E N11E 117.4(8)
C23E C12E C13E 122.5(8)
N11E C12E C13E 120.0
C12E C13E C14E 120.0
C12E C13E H13E 120.0
C14E C13E H13E 120.0
C13E C14E C15E 120.0
C13E C14E H14E 120.0
C15E C14E H14E 120.0
C14E C15E C16E 120.0
C14E C15E H15E 120.0
C16E C15E H15E 120.0
C15E C16E N11E 120.0
C15E C16E H16E 120.0
N11E C16E H16E 120.0
C26E N21E C25E 127.5(10)
C26E N21E N22E 124.5(10)
C25E N21E N22E 108.0
C23E N22E N21E 108.0
C23E N22E Cd3 113.1(6)
N21E N22E Cd3 138.8(6)
C12E C23E N22E 118.9(9)
C12E C23E C24E 133.0(9)
N22E C23E C24E 108.0
C25E C24E C23E 108.0
C25E C24E H24E 126.0
C23E C24E H24E 126.0
C24E C25E N21E 108.0
C24E C25E H25E 126.0
N21E C25E H25E 126.0
N21E C26E C51E 112.3(11)
N21E C26E H26I 109.1
C51E C26E H26I 109.1
N21E C26E H26J 109.1
C51E C26E H26J 109.1
H26I C26E H26J 107.9
C32E N31E C36E 120.0
C32E N31E Ru6 116.8(5)
C36E N31E Ru6 123.2(5)
C43E C32E N31E 116.0(9)
C43E C32E C33E 123.9(9)
N31E C32E C33E 120.0
C34E C33E C32E 120.0
C34E C33E H33E 120.0
C32E C33E H33E 120.0
C33E C34E C35E 120.0
C33E C34E H34E 120.0
C35E C34E H34E 120.0
C36E C35E C34E 120.0
C36E C35E H35E 120.0
C34E C35E H35E 120.0
C35E C36E N31E 120.0
C35E C36E H36E 120.0
N31E C36E H36E 120.0
C46E N41E N42E 122.6(10)
C46E N41E C45E 129.4(10)
N42E N41E C45E 108.0
N41E N42E C43E 108.0
N41E N42E Ru6 137.0(6)
C43E N42E Ru6 114.9(6)
C32E C43E C44E 133.7(9)
C32E C43E N42E 117.9(9)
C44E C43E N42E 108.0
C43E C44E C45E 108.0
C43E C44E H44E 126.0
C45E C44E H44E 126.0
N41E C45E C44E 108.0
N41E C45E H45E 126.0
C44E C45E H45E 126.0
N41E C46E C64E 115.4(11)
N41E C46E H46I 108.4
C64E C46E H46I 108.4
N41E C46E H46J 108.4
C64E C46E H46J 108.4
H46I C46E H46J 107.5
C52E C51E C56E 120.0
C52E C51E C26E 118.0(7)
C56E C51E C26E 121.8(7)
C51E C52E C53E 120.0
C51E C52E H52E 120.0
C53E C52E H52E 120.0
C54E C53E C52E 120.0
C54E C53E H53E 120.0
C52E C53E H53E 120.0
C53E C54E C55E 120.0
C53E C54E H54E 120.0
C55E C54E H54E 120.0
C56E C55E C54E 120.0
C56E C55E C64E 120.0
C54E C55E C64E 120.0
C55E C56E C61E 120.0
C55E C56E C51E 120.0
C61E C56E C51E 120.0
C62E C61E C56E 120.0
C62E C61E H61E 120.0
C56E C61E H61E 120.0
C61E C62E C63E 120.0
C61E C62E H62E 120.0
C63E C62E H62E 120.0
C64E C63E C62E 120.0
C64E C63E H63E 120.0
C62E C63E H63E 120.0
C63E C64E C55E 120.0
C63E C64E C46E 121.5(7)
C55E C64E C46E 118.3(7)
C12F N11F C16F 120.0
C12F N11F Ru6 117.2(5)
C16F N11F Ru6 122.3(5)
C23F C12F N11F 115.7(8)
C23F C12F C13F 124.2(8)
N11F C12F C13F 120.0
C14F C13F C12F 120.0
C14F C13F H13F 120.0
C12F C13F H13F 120.0
C15F C14F C13F 120.0
C15F C14F H14F 120.0
C13F C14F H14F 120.0
C16F C15F C14F 120.0
C16F C15F H15F 120.0
C14F C15F H15F 120.0
C15F C16F N11F 120.0
C15F C16F H16F 120.0
N11F C16F H16F 120.0
C26F N21F N22F 121.5(10)
C26F N21F C25F 129.6(10)
N22F N21F C25F 108.0
N21F N22F C23F 108.0
N21F N22F Ru6 137.8(5)
C23F N22F Ru6 114.1(5)
C12F C23F C24F 133.0(8)
C12F C23F N22F 118.7(8)
C24F C23F N22F 108.0
C23F C24F C25F 108.0
C23F C24F H24F 126.0
C25F C24F H24F 126.0
C24F C25F N21F 108.0
C24F C25F H25F 126.0
N21F C25F H25F 126.0
N21F C26F C51F 116.8(11)
N21F C26F H26K 108.1
C51F C26F H26K 108.1
N21F C26F H26L 108.1
C51F C26F H26L 108.1
H26K C26F H26L 107.3
C32F N31F C36F 120.0
C32F N31F Cd8 114.5(5)
C36F N31F Cd8 125.2(5)
C43F C32F C33F 121.0(8)
C43F C32F N31F 119.0(8)
C33F C32F N31F 120.0
C32F C33F C34F 120.0
C32F C33F H33F 120.0
C34F C33F H33F 120.0
C35F C34F C33F 120.0
C35F C34F H34F 120.0
C33F C34F H34F 120.0
C34F C35F C36F 120.0
C34F C35F H35F 120.0
C36F C35F H35F 120.0
C35F C36F N31F 120.0
C35F C36F H36F 120.0
N31F C36F H36F 120.0
C46F N41F N42F 122.8(10)
C46F N41F C45F 129.0(10)
N42F N41F C45F 108.0
N41F N42F C43F 108.0
N41F N42F Cd8 137.8(5)
C43F N42F Cd8 113.3(5)
C32F C43F C44F 133.5(8)
C32F C43F N42F 118.3(8)
C44F C43F N42F 108.0
C45F C44F C43F 108.0
C45F C44F H44F 126.0
C43F C44F H44F 126.0
C44F C45F N41F 108.0
C44F C45F H45F 126.0
N41F C45F H45F 126.0
N41F C46F C64F 114.9(11)
N41F C46F H46V 108.6
C64F C46F H46V 108.6
N41F C46F H46K 108.6
C64F C46F H46K 108.6
H46V C46F H46K 107.5
C52F C51F C56F 120.0
C52F C51F C26F 119.4(6)
C56F C51F C26F 120.5(6)
C51F C52F C53F 120.0
C51F C52F H52F 120.0
C53F C52F H52F 120.0
C54F C53F C52F 120.0
C54F C53F H53F 120.0
C52F C53F H53F 120.0
C53F C54F C55F 120.0
C53F C54F H54F 120.0
C55F C54F H54F 120.0
C56F C55F C54F 120.0
C56F C55F C64F 120.0
C54F C55F C64F 120.0
C55F C56F C61F 120.0
C55F C56F C51F 120.0
C61F C56F C51F 120.0
C62F C61F C56F 120.0
C62F C61F H61F 120.0
C56F C61F H61F 120.0
C61F C62F C63F 120.0
C61F C62F H62F 120.0
C63F C62F H62F 120.0
C64F C63F C62F 120.0
C64F C63F H63F 120.0
C62F C63F H63F 120.0
C63F C64F C55F 120.0
C63F C64F C46F 117.9(7)
C55F C64F C46F 122.1(7)
C12G N11G C16G 120.0
C12G N11G Ru5 116.6(4)
C16G N11G Ru5 123.4(4)
C23G C12G C13G 124.0(7)
C23G C12G N11G 115.5(6)
C13G C12G N11G 120.0
C12G C13G C14G 120.0
C12G C13G H13G 120.0
C14G C13G H13G 120.0
C15G C14G C13G 120.0
C15G C14G H14G 120.0
C13G C14G H14G 120.0
C14G C15G C16G 120.0
C14G C15G H15G 120.0
C16G C15G H15G 120.0
C15G C16G N11G 120.0
C15G C16G H16G 120.0
N11G C16G H16G 120.0
C26G N21G N22G 123.0(8)
C26G N21G C25G 129.0(8)
N22G N21G C25G 108.0
N21G N22G C23G 108.0
N21G N22G Ru5 139.1(5)
C23G N22G Ru5 112.9(5)
C12G C23G C24G 131.9(7)
C12G C23G N22G 120.1(7)
C24G C23G N22G 108.0
C23G C24G C25G 108.0
C23G C24G H24G 126.0
C25G C24G H24G 126.0
C24G C25G N21G 108.0
C24G C25G H25G 126.0
N21G C25G H25G 126.0
N21G C26G C51G 114.0(10)
N21G C26G H26M 108.8
C51G C26G H26M 108.8
N21G C26G H26N 108.8
C51G C26G H26N 108.8
H26M C26G H26N 107.7
C32G N31G C36G 120.0
C32G N31G Cd3 115.8(5)
C36G N31G Cd3 124.2(5)
C43G C32G C33G 123.6(7)
C43G C32G N31G 116.3(7)
C33G C32G N31G 120.0
C32G C33G C34G 120.0
C32G C33G H33G 120.0
C34G C33G H33G 120.0
C33G C34G C35G 120.0
C33G C34G H34G 120.0
C35G C34G H34G 120.0
C36G C35G C34G 120.0
C36G C35G H35G 120.0
C34G C35G H35G 120.0
C35G C36G N31G 120.0
C35G C36G H36G 120.0
N31G C36G H36G 120.0
C46G N41G N42G 123.5(9)
C46G N41G C45G 128.0(9)
N42G N41G C45G 108.0
N41G N42G C43G 108.0
N41G N42G Cd3 136.3(5)
C43G N42G Cd3 115.5(5)
C32G C43G C44G 133.2(8)
C32G C43G N42G 118.8(8)
C44G C43G N42G 108.0
C45G C44G C43G 108.0
C45G C44G H44G 126.0
C43G C44G H44G 126.0
C44G C45G N41G 108.0
C44G C45G H45G 126.0
N41G C45G H45G 126.0
N41G C46G C64G 115.6(11)
N41G C46G H46L 108.4
C64G C46G H46L 108.4
N41G C46G H46M 108.4
C64G C46G H46M 108.4
H46L C46G H46M 107.4
C52G C51G C56G 120.0
C52G C51G C26G 118.9(6)
C56G C51G C26G 121.1(6)
C51G C52G C53G 120.0
C51G C52G H52G 120.0
C53G C52G H52G 120.0
C54G C53G C52G 120.0
C54G C53G H53G 120.0
C52G C53G H53G 120.0
C53G C54G C55G 120.0
C53G C54G H54G 120.0
C55G C54G H54G 120.0
C54G C55G C56G 120.0
C54G C55G C64G 120.0
C56G C55G C64G 120.0
C61G C56G C55G 120.0
C61G C56G C51G 120.0
C55G C56G C51G 120.0
C56G C61G C62G 120.0
C56G C61G H61G 120.0
C62G C61G H61G 120.0
C63G C62G C61G 120.0
C63G C62G H62G 120.0
C61G C62G H62G 120.0
C62G C63G C64G 120.0
C62G C63G H63G 120.0
C64G C63G H63G 120.0
C63G C64G C55G 120.0
C63G C64G C46G 120.0(6)
C55G C64G C46G 120.0(6)
C12H N11H C16H 120.0
C12H N11H Ru4 116.1(5)
C16H N11H Ru4 123.9(5)
C23H C12H N11H 116.0(8)
C23H C12H C13H 124.0(8)
N11H C12H C13H 120.0
C14H C13H C12H 120.0
C14H C13H H13H 120.0
C12H C13H H13H 120.0
C13H C14H C15H 120.0
C13H C14H H14H 120.0
C15H C14H H14H 120.0
C16H C15H C14H 120.0
C16H C15H H15H 120.0
C14H C15H H15H 120.0
C15H C16H N11H 120.0
C15H C16H H16H 120.0
N11H C16H H16H 120.0
C26H N21H N22H 121.9(10)
C26H N21H C25H 129.7(10)
N22H N21H C25H 108.0
C23H N22H N21H 108.0
C23H N22H Ru4 112.4(5)
N21H N22H Ru4 139.5(5)
C12H C23H N22H 119.6(8)
C12H C23H C24H 132.1(8)
N22H C23H C24H 108.0
C25H C24H C23H 108.0
C25H C24H H24H 126.0
C23H C24H H24H 126.0
C24H C25H N21H 108.0
C24H C25H H25H 126.0
N21H C25H H25H 126.0
N21H C26H C51H 114.9(11)
N21H C26H H26O 108.5
C51H C26H H26O 108.5
N21H C26H H26P 108.5
C51H C26H H26P 108.5
H26O C26H H26P 107.5
C32H N31H C36H 120.0
C32H N31H Cd2 117.0(5)
C36H N31H Cd2 123.0(5)
C43H C32H C33H 124.0(8)
C43H C32H N31H 115.5(8)
C33H C32H N31H 120.0
C32H C33H C34H 120.0
C32H C33H H33H 120.0
C34H C33H H33H 120.0
C35H C34H C33H 120.0
C35H C34H H34H 120.0
C33H C34H H34H 120.0
C36H C35H C34H 120.0
C36H C35H H35H 120.0
C34H C35H H35H 120.0
C35H C36H N31H 120.0
C35H C36H H36H 120.0
N31H C36H H36H 120.0
C46H N41H N42H 123.8(10)
C46H N41H C45H 128.1(10)
N42H N41H C45H 108.0
N41H N42H C43H 108.0
N41H N42H Cd2 135.7(5)
C43H N42H Cd2 115.4(5)
C32H C43H N42H 118.5(8)
C32H C43H C44H 133.5(8)
N42H C43H C44H 108.0
C45H C44H C43H 108.0
C45H C44H H44H 126.0
C43H C44H H44H 126.0
C44H C45H N41H 108.0
C44H C45H H45H 126.0
N41H C45H H45H 126.0
N41H C46H C64H 117.9(11)
N41H C46H H46N 107.8
C64H C46H H46N 107.8
N41H C46H H46O 107.8
C64H C46H H46O 107.8
H46N C46H H46O 107.2
C52H C51H C56H 120.0
C52H C51H C26H 116.2(7)
C56H C51H C26H 123.8(7)
C51H C52H C53H 120.0
C51H C52H H52H 120.0
C53H C52H H52H 120.0
C52H C53H C54H 120.0
C52H C53H H53H 120.0
C54H C53H H53H 120.0
C55H C54H C53H 120.0
C55H C54H H54H 120.0
C53H C54H H54H 120.0
C56H C55H C54H 120.0
C56H C55H C64H 120.0
C54H C55H C64H 120.0
C55H C56H C61H 120.0
C55H C56H C51H 120.0
C61H C56H C51H 120.0
C62H C61H C56H 120.0
C62H C61H H61H 120.0
C56H C61H H61H 120.0
C63H C62H C61H 120.0
C63H C62H H62H 120.0
C61H C62H H62H 120.0
C62H C63H C64H 120.0
C62H C63H H63H 120.0
C64H C63H H63H 120.0
C63H C64H C55H 120.0
C63H C64H C46H 118.9(7)
C55H C64H C46H 120.9(7)
C12I N11I C16I 120.0
C12I N11I Ru4 116.2(5)
C16I N11I Ru4 123.8(5)
C23I C12I N11I 115.5(8)
C23I C12I C13I 124.5(8)
N11I C12I C13I 120.0
C14I C13I C12I 120.0
C14I C13I H13I 120.0
C12I C13I H13I 120.0
C15I C14I C13I 120.0
C15I C14I H14I 120.0
C13I C14I H14I 120.0
C14I C15I C16I 120.0
C14I C15I H15I 120.0
C16I C15I H15I 120.0
C15I C16I N11I 120.0
C15I C16I H16I 120.0
N11I C16I H16I 120.0
C26I N21I C25I 126.7(11)
C26I N21I N22I 124.7(11)
C25I N21I N22I 108.0
N21I N22I C23I 108.0
N21I N22I Ru4 137.9(6)
C23I N22I Ru4 114.1(6)
C12I C23I C24I 133.2(9)
C12I C23I N22I 118.6(9)
C24I C23I N22I 108.0
C23I C24I C25I 108.0
C23I C24I H24I 126.0
C25I C24I H24I 126.0
N21I C25I C24I 108.0
N21I C25I H25I 126.0
C24I C25I H25I 126.0
N21I C26I C51I 115.1(14)
N21I C26I H26Q 108.5
C51I C26I H26Q 108.5
N21I C26I H26R 108.5
C51I C26I H26R 108.5
H26Q C26I H26R 107.5
C32I N31I C36I 120.0
C32I N31I Cd8 117.2(6)
C36I N31I Cd8 122.7(6)
C33I C32I N31I 120.0
C33I C32I C43I 123.6(9)
N31I C32I C43I 116.4(9)
C32I C33I C34I 120.0
C32I C33I H33I 120.0
C34I C33I H33I 120.0
C33I C34I C35I 120.0
C33I C34I H34I 120.0
C35I C34I H34I 120.0
C34I C35I C36I 120.0
C34I C35I H35I 120.0
C36I C35I H35I 120.0
C35I C36I N31I 120.0
C35I C36I H36I 120.0
N31I C36I H36I 120.0
C46I N41I N42I 126.0(12)
C46I N41I C45I 124.3(11)
N42I N41I C45I 108.0
N41I N42I C43I 108.0
N41I N42I Cd8 138.6(6)
C43I N42I Cd8 113.1(6)
C32I C43I N42I 118.2(9)
C32I C43I C44I 132.8(9)
N42I C43I C44I 108.0
C45I C44I C43I 108.0
C45I C44I H44I 126.0
C43I C44I H44I 126.0
C44I C45I N41I 108.0
C44I C45I H45I 126.0
N41I C45I H45I 126.0
N41I C46I C64I 114.4(15)
N41I C46I H46W 108.6
C64I C46I H46W 108.6
N41I C46I H46X 108.6
C64I C46I H46X 108.6
H46W C46I H46X 107.6
C52I C51I C56I 120.0
C52I C51I C26I 120.6(8)
C56I C51I C26I 119.4(8)
C53I C52I C51I 120.0
C53I C52I H52I 120.0
C51I C52I H52I 120.0
C54I C53I C52I 120.0
C54I C53I H53I 120.0
C52I C53I H53I 120.0
C53I C54I C55I 120.0
C53I C54I H54I 120.0
C55I C54I H54I 120.0
C54I C55I C56I 120.0
C54I C55I C64I 120.0
C56I C55I C64I 120.0
C61I C56I C55I 120.0
C61I C56I C51I 120.0
C55I C56I C51I 120.0
C56I C61I C62I 120.0
C56I C61I H61I 120.0
C62I C61I H61I 120.0
C63I C62I C61I 120.0
C63I C62I H62I 120.0
C61I C62I H62I 120.0
C62I C63I C64I 120.0
C62I C63I H63I 120.0
C64I C63I H63I 120.0
C63I C64I C55I 120.0
C63I C64I C46I 118.6(8)
C55I C64I C46I 121.4(8)
C12J N11J C16J 120.0
C12J N11J Cd3 115.2(4)
C16J N11J Cd3 124.7(4)
C23J C12J N11J 117.5(7)
C23J C12J C13J 122.4(7)
N11J C12J C13J 120.0
C14J C13J C12J 120.0
C14J C13J H13J 120.0
C12J C13J H13J 120.0
C15J C14J C13J 120.0
C15J C14J H14J 120.0
C13J C14J H14J 120.0
C14J C15J C16J 120.0
C14J C15J H15J 120.0
C16J C15J H15J 120.0
C15J C16J N11J 120.0
C15J C16J H16J 120.0
N11J C16J H16J 120.0
C26J N21J N22J 125.2(9)
C26J N21J C25J 126.6(8)
N22J N21J C25J 108.0
N21J N22J C23J 108.0
N21J N22J Cd3 140.2(5)
C23J N22J Cd3 111.6(5)
C12J C23J N22J 120.7(7)
C12J C23J C24J 130.9(8)
N22J C23J C24J 108.0
C25J C24J C23J 108.0
C25J C24J H24J 126.0
C23J C24J H24J 126.0
C24J C25J N21J 108.0
C24J C25J H25J 126.0
N21J C25J H25J 126.0
N21J C26J C51J 112.5(11)
N21J C26J H26S 109.1
C51J C26J H26S 109.1
N21J C26J H26T 109.1
C51J C26J H26T 109.1
H26S C26J H26T 107.8
C32J N31J C36J 120.0
C32J N31J Ru7 117.4(4)
C36J N31J Ru7 122.4(4)
C43J C32J N31J 114.1(7)
C43J C32J C33J 125.9(7)
N31J C32J C33J 120.0
C32J C33J C34J 120.0
C32J C33J H33J 120.0
C34J C33J H33J 120.0
C35J C34J C33J 120.0
C35J C34J H34J 120.0
C33J C34J H34J 120.0
C34J C35J C36J 120.0
C34J C35J H35J 120.0
C36J C35J H35J 120.0
C35J C36J N31J 120.0
C35J C36J H36J 120.0
N31J C36J H36J 120.0
C46J N41J C45J 126.5(8)
C46J N41J N42J 125.5(8)
C45J N41J N42J 108.0
C43J N42J N41J 108.0
C43J N42J Ru7 114.9(5)
N41J N42J Ru7 136.6(5)
C32J C43J N42J 117.9(7)
C32J C43J C44J 133.3(7)
N42J C43J C44J 108.0
C45J C44J C43J 108.0
C45J C44J H44J 126.0
C43J C44J H44J 126.0
N41J C45J C44J 108.0
N41J C45J H45J 126.0
C44J C45J H45J 126.0
N41J C46J C64J 115.9(11)
N41J C46J H46P 108.3
C64J C46J H46P 108.3
N41J C46J H46Q 108.3
C64J C46J H46Q 108.3
H46P C46J H46Q 107.4
C52J C51J C56J 120.0
C52J C51J C26J 119.0(6)
C56J C51J C26J 120.7(6)
C51J C52J C53J 120.0
C51J C52J H52J 120.0
C53J C52J H52J 120.0
C52J C53J C54J 120.0
C52J C53J H53J 120.0
C54J C53J H53J 120.0
C55J C54J C53J 120.0
C55J C54J H54J 120.0
C53J C54J H54J 120.0
C56J C55J C54J 120.0
C56J C55J C64J 120.0
C54J C55J C64J 120.0
C55J C56J C61J 120.0
C55J C56J C51J 120.0
C61J C56J C51J 120.0
C56J C61J C62J 120.0
C56J C61J H61J 120.0
C62J C61J H61J 120.0
C63J C62J C61J 120.0
C63J C62J H62J 120.0
C61J C62J H62J 120.0
C62J C63J C64J 120.0
C62J C63J H63J 120.0
C64J C63J H63J 120.0
C63J C64J C55J 120.0
C63J C64J C46J 121.3(7)
C55J C64J C46J 118.6(7)
C12K N11K C16K 120.0
C12K N11K Cd2 115.5(5)
C16K N11K Cd2 124.4(5)
C23K C12K C13K 122.6(8)
C23K C12K N11K 117.3(8)
C13K C12K N11K 120.0
C14K C13K C12K 120.0
C14K C13K H13K 120.0
C12K C13K H13K 120.0
C15K C14K C13K 120.0
C15K C14K H14K 120.0
C13K C14K H14K 120.0
C16K C15K C14K 120.0
C16K C15K H15K 120.0
C14K C15K H15K 120.0
C15K C16K N11K 120.0
C15K C16K H16K 120.0
N11K C16K H16K 120.0
C26K N21K C25K 131.2(10)
C26K N21K N22K 120.7(10)
C25K N21K N22K 108.0
C23K N22K N21K 108.0
C23K N22K Cd2 114.0(5)
N21K N22K Cd2 137.2(5)
C12K C23K C24K 133.7(8)
C12K C23K N22K 118.2(8)
C24K C23K N22K 108.0
C23K C24K C25K 108.0
C23K C24K H24K 126.0
C25K C24K H24K 126.0
N21K C25K C24K 108.0
N21K C25K H25K 126.0
C24K C25K H25K 126.0
N21K C26K C51K 116.4(12)
N21K C26K H26U 108.2
C51K C26K H26U 108.2
N21K C26K H26V 108.2
C51K C26K H26V 108.2
H26U C26K H26V 107.3
C32K N31K C36K 120.0
C32K N31K Ru7 116.3(5)
C36K N31K Ru7 123.7(5)
C43K C32K C33K 124.3(9)
C43K C32K N31K 115.7(9)
C33K C32K N31K 120.0
C34K C33K C32K 120.0
C34K C33K H33K 120.0
C32K C33K H33K 120.0
C33K C34K C35K 120.0
C33K C34K H34K 120.0
C35K C34K H34K 120.0
C36K C35K C34K 120.0
C36K C35K H35K 120.0
C34K C35K H35K 120.0
C35K C36K N31K 120.0
C35K C36K H36K 120.0
N31K C36K H36K 120.0
C46K N41K N42K 125.2(10)
C46K N41K C45K 126.4(10)
N42K N41K C45K 108.0
C43K N42K N41K 108.0
C43K N42K Ru7 113.4(6)
N41K N42K Ru7 137.4(6)
C32K C43K N42K 118.8(9)
C32K C43K C44K 133.1(9)
N42K C43K C44K 108.0
C45K C44K C43K 108.0
C45K C44K H44K 126.0
C43K C44K H44K 126.0
C44K C45K N41K 108.0
C44K C45K H45K 126.0
N41K C45K H45K 126.0
N41K C46K C64K 112.2(12)
N41K C46K H46R 109.2
C64K C46K H46R 109.2
N41K C46K H46S 109.2
C64K C46K H46S 109.2
H46R C46K H46S 107.9
C52K C51K C56K 120.0
C52K C51K C26K 118.7(7)
C56K C51K C26K 121.3(7)
C51K C52K C53K 120.0
C51K C52K H52K 120.0
C53K C52K H52K 120.0
C54K C53K C52K 120.0
C54K C53K H53K 120.0
C52K C53K H53K 120.0
C53K C54K C55K 120.0
C53K C54K H54K 120.0
C55K C54K H54K 120.0
C56K C55K C54K 120.0
C56K C55K C64K 120.0
C54K C55K C64K 120.0
C55K C56K C61K 120.0
C55K C56K C51K 120.0
C61K C56K C51K 120.0
C56K C61K C62K 120.0
C56K C61K H61K 120.0
C62K C61K H61K 120.0
C63K C62K C61K 120.0
C63K C62K H62K 120.0
C61K C62K H62K 120.0
C64K C63K C62K 120.0
C64K C63K H63K 120.0
C62K C63K H63K 120.0
C63K C64K C55K 120.0
C63K C64K C46K 119.9(7)
C55K C64K C46K 120.1(7)
C12L N11L C16L 120.0
C12L N11L Ru5 116.1(4)
C16L N11L Ru5 123.9(4)
C23L C12L N11L 115.5(7)
C23L C12L C13L 124.5(7)
N11L C12L C13L 120.0
C12L C13L C14L 120.0
C12L C13L H13L 120.0
C14L C13L H13L 120.0
C15L C14L C13L 120.0
C15L C14L H14L 120.0
C13L C14L H14L 120.0
C16L C15L C14L 120.0
C16L C15L H15L 120.0
C14L C15L H15L 120.0
C15L C16L N11L 120.0
C15L C16L H16L 120.0
N11L C16L H16L 120.0
C26L N21L N22L 121.6(9)
C26L N21L C25L 129.2(9)
N22L N21L C25L 108.0
C23L N22L N21L 108.0
C23L N22L Ru5 113.2(5)
N21L N22L Ru5 138.3(5)
C12L C23L N22L 120.1(8)
C12L C23L C24L 131.6(8)
N22L C23L C24L 108.0
C25L C24L C23L 108.0
C25L C24L H24L 126.0
C23L C24L H24L 126.0
C24L C25L N21L 108.0
C24L C25L H25L 126.0
N21L C25L H25L 126.0
N21L C26L C51L 114.9(11)
N21L C26L H26W 108.5
C51L C26L H26W 108.5
N21L C26L H26$ 108.5
C51L C26L H26$ 108.5
H26W C26L H26$ 107.5
C32L N31L C36L 120.0
C32L N31L Cd2 115.8(4)
C36L N31L Cd2 123.8(4)
C43L C32L N31L 118.2(7)
C43L C32L C33L 121.8(7)
N31L C32L C33L 120.0
C34L C33L C32L 120.0
C34L C33L H33L 120.0
C32L C33L H33L 120.0
C33L C34L C35L 120.0
C33L C34L H34L 120.0
C35L C34L H34L 120.0
C36L C35L C34L 120.0
C36L C35L H35L 120.0
C34L C35L H35L 120.0
C35L C36L N31L 120.0
C35L C36L H36L 120.0
N31L C36L H36L 120.0
C46L N41L N42L 121.8(9)
C46L N41L C45L 129.7(9)
N42L N41L C45L 108.0
N41L N42L C43L 108.0
N41L N42L Cd2 136.3(5)
C43L N42L Cd2 115.7(5)
C32L C43L N42L 116.2(7)
C32L C43L C44L 135.8(7)
N42L C43L C44L 108.0
C45L C44L C43L 108.0
C45L C44L H44L 126.0
C43L C44L H44L 126.0
N41L C45L C44L 108.0
N41L C45L H45L 126.0
C44L C45L H45L 126.0
N41L C46L C64L 116.9(11)
N41L C46L H46T 108.1
C64L C46L H46T 108.1
N41L C46L H46U 108.1
C64L C46L H46U 108.1
H46T C46L H46U 107.3
C52L C51L C56L 120.0
C52L C51L C26L 117.3(6)
C56L C51L C26L 122.7(6)
C53L C52L C51L 120.0
C53L C52L H52L 120.0
C51L C52L H52L 120.0
C52L C53L C54L 120.0
C52L C53L H53L 120.0
C54L C53L H53L 120.0
C55L C54L C53L 120.0
C55L C54L H54L 120.0
C53L C54L H54L 120.0
C54L C55L C56L 120.0
C54L C55L C64L 120.0
C56L C55L C64L 120.0
C61L C56L C55L 120.0
C61L C56L C51L 120.0
C55L C56L C51L 120.0
C56L C61L C62L 120.0
C56L C61L H61L 120.0
C62L C61L H61L 120.0
C61L C62L C63L 120.0
C61L C62L H62L 120.0
C63L C62L H62L 120.0
C64L C63L C62L 120.0
C64L C63L H63L 120.0
C62L C63L H63L 120.0
C63L C64L C55L 120.0
C63L C64L C46L 119.0(6)
C55L C64L C46L 120.8(6)
O13 Cl1 O11 110.2(6)
O13 Cl1 O12 109.9(6)
O11 Cl1 O12 108.7(5)
O13 Cl1 O14 108.2(5)
O11 Cl1 O14 109.7(6)
O12 Cl1 O14 110.1(6)
O24 Cl2 O22 113.1(7)
O24 Cl2 O21 112.5(7)
O22 Cl2 O21 107.4(7)
O24 Cl2 O23 108.9(7)
O22 Cl2 O23 108.5(7)
O21 Cl2 O23 106.2(7)
O31 Cl3 O34 111.5(8)
O31 Cl3 O33 111.5(7)
O34 Cl3 O33 108.6(7)
O31 Cl3 O32 110.9(8)
O34 Cl3 O32 107.1(7)
O33 Cl3 O32 107.0(7)
O42 Cl4 O44 110.8(7)
O42 Cl4 O41 110.0(6)
O44 Cl4 O41 109.7(7)
O42 Cl4 O43 109.1(7)
O44 Cl4 O43 109.0(7)
O41 Cl4 O43 108.3(6)
O54 Cl5 O52 110.4(7)
O54 Cl5 O51 109.7(7)
O52 Cl5 O51 109.1(7)
O54 Cl5 O53 109.1(7)
O52 Cl5 O53 109.9(7)
O51 Cl5 O53 108.6(7)
O62 Cl6 O63 111.5(6)
O62 Cl6 O61 110.5(7)
O63 Cl6 O61 109.3(7)
O62 Cl6 O64 109.3(7)
O63 Cl6 O64 107.9(7)
O61 Cl6 O64 108.2(7)
O74 Cl7 O73 110.0(5)
O74 Cl7 O71 110.2(5)
O73 Cl7 O71 109.3(5)
O74 Cl7 O72 109.2(5)
O73 Cl7 O72 108.7(5)
O71 Cl7 O72 109.3(5)
O81 Cl8 O82 112.3(6)
O81 Cl8 O83 111.9(6)
O82 Cl8 O83 109.1(6)
O81 Cl8 O84 109.6(7)
O82 Cl8 O84 107.5(7)
O83 Cl8 O84 106.4(7)
O94 Cl9 O93 111.4(6)
O94 Cl9 O91 110.3(7)
O93 Cl9 O91 110.4(6)
O94 Cl9 O92 108.4(7)
O93 Cl9 O92 108.8(6)
O91 Cl9 O92 107.4(7)
O101 Cl10 O103 111.1(7)
O101 Cl10 O102 110.6(7)
O103 Cl10 O102 108.6(7)
O101 Cl10 O104 108.2(7)
O103 Cl10 O104 109.3(7)
O102 Cl10 O104 109.0(7)
O114 Cl11 O112 110.4(7)
O114 Cl11 O111 110.2(7)
O112 Cl11 O111 109.9(7)
O114 Cl11 O113 109.4(7)
O112 Cl11 O113 108.4(7)
O111 Cl11 O113 108.6(7)
O221 Cl12 O224 112.1(7)
O221 Cl12 O223 110.9(7)
O224 Cl12 O223 111.7(7)
O221 Cl12 O222 110.6(7)
O224 Cl12 O222 106.4(7)
O223 Cl12 O222 104.8(6)
O222 Cl22 O225 113.2(7)
O222 Cl22 O223 109.6(7)
O225 Cl22 O223 109.3(7)
O222 Cl22 O221 112.8(7)
O225 Cl22 O221 106.9(7)
O223 Cl22 O221 104.7(6)
Cl12 O221 Cl22 40.3(4)
Cl22 O222 Cl12 40.3(4)
Cl12 O223 Cl22 39.8(4)
O134 Cl13 O131 110.6(8)
O134 Cl13 O133 110.2(8)
O131 Cl13 O133 109.6(8)
O134 Cl13 O132 109.7(8)
O131 Cl13 O132 107.9(7)
O133 Cl13 O132 108.8(8)
O141 Cl14 O142 110.0(8)
O141 Cl14 O144 111.2(8)
O142 Cl14 O144 109.7(8)
O141 Cl14 O143 107.9(8)
O142 Cl14 O143 109.5(8)
O144 Cl14 O143 108.6(8)
O154 Cl15 O151 111.1(8)
O154 Cl15 O152 109.7(8)
O151 Cl15 O152 110.4(7)
O154 Cl15 O153 109.2(8)
O151 Cl15 O153 109.2(8)
O152 Cl15 O153 107.2(7)
O164 Cl16 O163 110.8(8)
O164 Cl16 O162 111.1(8)
O163 Cl16 O162 110.3(8)
O164 Cl16 O161 108.9(8)
O163 Cl16 O161 107.9(8)
O162 Cl16 O161 107.7(7)
O12S N11S O13S 126.4(16)
O12S N11S C14S 113.6(14)
O13S N11S C14S 119.9(15)
N11S C14S H14M 109.5
N11S C14S H14N 109.5
H14M C14S H14N 109.5
N11S C14S H14O 109.5
H14M C14S H14O 109.5
H14N C14S H14O 109.5
O22S N21S O23S 131(4)
O22S N21S C24S 116(3)
O23S N21S C24S 114(3)
N21S C24S H24M 109.5
N21S C24S H24N 109.5
H24M C24S H24N 109.5
N21S C24S H24O 109.5
H24M C24S H24O 109.5
H24N C24S H24O 109.5
O33S N31S C34S 120(2)
O33S N31S O32S 117(2)
C34S N31S O32S 123(2)
N31S C34S H34M 109.5
N31S C34S H34N 109.5
H34M C34S H34N 109.5
N31S C34S H34O 109.5
H34M C34S H34O 109.5
H34N C34S H34O 109.5
O43S N41S O42S 122.6(14)
O43S N41S C44S 115.5(12)
O42S N41S C44S 121.8(14)
N41S C44S H44M 109.5
N41S C44S H44N 109.5
H44M C44S H44N 109.5
N41S C44S H44O 109.5
H44M C44S H44O 109.5
H44N C44S H44O 109.5
O53S N51S O52S 122.6(15)
O53S N51S C54S 121.8(15)
O52S N51S C54S 115.6(14)
N51S C54S H54M 109.5
N51S C54S H54N 109.5
H54M C54S H54N 109.5
N51S C54S H54O 109.5
H54M C54S H54O 109.5
H54N C54S H54O 109.5
O62S N61S O63S 122.4(15)
O62S N61S C64S 118.0(15)
O63S N61S C64S 119.6(15)
N61S C64S H64A 109.5
N61S C64S H64B 109.5
H64A C64S H64B 109.5
N61S C64S H64C 109.5
H64A C64S H64C 109.5
H64B C64S H64C 109.5
O72S N71S O73S 132(3)
O72S N71S C74S 115(3)
O73S N71S C74S 114(2)
N71S C74S H74A 109.5
N71S C74S H74B 109.5
H74A C74S H74B 109.5
N71S C74S H74C 109.5
H74A C74S H74C 109.5
H74B C74S H74C 109.5
O83S N81S O82S 113(3)
O83S N81S C84S 120(3)
O82S N81S C84S 124(3)
N81S C84S H84A 109.5
N81S C84S H84B 109.5
H84A C84S H84B 109.5
N81S C84S H84C 109.5
H84A C84S H84C 109.5
H84B C84S H84C 109.5
O93S N91S O92S 121.6(14)
O93S N91S C94S 118.8(15)
O92S N91S C94S 119.6(14)
N91S C94S H94A 109.5
N91S C94S H94B 109.5
H94A C94S H94B 109.5
N91S C94S H94C 109.5
H94A C94S H94C 109.5
H94B C94S H94C 109.5
O12T N11T O13T 123(2)
O12T N11T C14T 128(2)
O13T N11T C14T 109(2)
N11T C14T H14P 109.5
N11T C14T H14Q 109.5
H14P C14T H14Q 109.5
N11T C14T H14R 109.5
H14P C14T H14R 109.5
H14Q C14T H14R 109.5
O22T N21T O23T 111(3)
O22T N21T C24T 128(3)
O23T N21T C24T 119(3)
N21T C24T H24P 109.5
N21T C24T H24Q 109.5
H24P C24T H24Q 109.5
N21T C24T H24R 109.5
H24P C24T H24R 109.5
H24Q C24T H24R 109.5
O2X Cd1X O6X 92.1(4)
O2X Cd1X O4X 91.9(4)
O6X Cd1X O4X 91.5(5)
O2X Cd1X O5X 90.8(5)
O6X Cd1X O5X 90.5(5)
O4X Cd1X O5X 176.6(6)
O2X Cd1X O3X 90.9(4)
O6X Cd1X O3X 176.9(6)
O4X Cd1X O3X 89.3(5)
O5X Cd1X O3X 88.5(5)
O2X Cd1X O1X 178.4(6)
O6X Cd1X O1X 89.2(4)
O4X Cd1X O1X 89.1(4)
O5X Cd1X O1X 88.2(4)
O3X Cd1X O1X 87.9(4)

loop_
_geom_bond_atom_site_label_1
_geom_bond_atom_site_label_2
_geom_bond_distance
Cd1 N22A 2.198(7)
Cd1 N11C 2.199(7)
Cd1 N22B 2.213(7)
Cd1 N11B 2.225(7)
Cd1 N22C 2.233(7)
Cd1 N11A 2.264(7)
Cd2 N22K 2.207(7)
Cd2 N42H 2.216(7)
Cd2 N31L 2.217(6)
Cd2 N11K 2.219(7)
Cd2 N42L 2.223(7)
Cd2 N31H 2.247(7)
Cd3 N11E 2.215(7)
Cd3 N42G 2.218(7)
Cd3 N11J 2.220(6)
Cd3 N22E 2.239(7)
Cd3 N22J 2.248(6)
Cd3 N31G 2.279(6)
Cd8 N31I 2.191(7)
Cd8 N31F 2.202(6)
Cd8 N42F 2.219(8)
Cd8 N22D 2.225(9)
Cd8 N42I 2.249(8)
Cd8 N11D 2.261(7)
Ru4 N31A 2.130(7)
Ru4 N22I 2.162(8)
Ru4 N11I 2.182(7)
Ru4 N11H 2.183(7)
Ru4 N42A 2.201(7)
Ru4 N22H 2.206(7)
Ru5 N31C 2.150(7)
Ru5 N22L 2.158(7)
Ru5 N42C 2.168(8)
Ru5 N11L 2.174(6)
Ru5 N11G 2.182(6)
Ru5 N22G 2.191(6)
Ru6 N31B 2.158(7)
Ru6 N42B 2.182(7)
Ru6 N42E 2.186(8)
Ru6 N11F 2.193(6)
Ru6 N31E 2.198(8)
Ru6 N22F 2.201(7)
Ru7 N42J 2.143(6)
Ru7 N31K 2.163(8)
Ru7 N42K 2.164(8)
Ru7 N41D 2.166(9)
Ru7 N31J 2.174(6)
Ru7 N31D 2.174(7)
N11A C12A 1.3900
N11A C16A 1.3900
C12A C23A 1.372(9)
C12A C13A 1.3900
C13A C14A 1.3900
C13A H13A 0.9500
C14A C15A 1.3900
C14A H14A 0.9500
C15A C16A 1.3900
C15A H15A 0.9500
C16A H16A 0.9500
N21A C25A 1.4200
N21A N22A 1.4200
N21A C26A 1.436(16)
N22A C23A 1.4200
C23A C24A 1.4200
C24A C25A 1.4200
C24A H24A 0.9500
C25A H25A 0.9500
C26A C51A 1.500(15)
C26A H26A 0.9900
C26A H26B 0.9900
N31A C32A 1.3900
N31A C36A 1.3900
C32A C43A 1.352(9)
C32A C33A 1.3900
C33A C34A 1.3900
C33A H33A 0.9500
C34A C35A 1.3900
C34A H34A 0.9500
C35A C36A 1.3900
C35A H35A 0.9500
C36A H36A 0.9500
N41A C46A 1.388(16)
N41A C45A 1.4200
N41A N42A 1.4200
N42A C43A 1.4200
C43A C44A 1.4200
C44A C45A 1.4200
C44A H44A 0.9500
C45A H45A 0.9500
C46A C64A 1.503(15)
C46A H46A 0.9900
C46A H46B 0.9900
C51A C52A 1.3900
C51A C56A 1.3900
C52A C53A 1.3900
C52A H52A 0.9500
C53A C54A 1.3900
C53A H53A 0.9500
C54A C55A 1.3900
C54A H54A 0.9500
C55A C56A 1.3900
C55A C64A 1.3900
C56A C61A 1.3900
C61A C62A 1.3900
C61A H61A 0.9500
C62A C63A 1.3900
C62A H62A 0.9500
C63A C64A 1.3900
C63A H63A 0.9500
N11B C12B 1.3900
N11B C16B 1.3900
C12B C23B 1.347(9)
C12B C13B 1.3900
C13B C14B 1.3900
C13B H13B 0.9500
C14B C15B 1.3900
C14B H14B 0.9500
C15B C16B 1.3900
C15B H15B 0.9500
C16B H16B 0.9500
N21B N22B 1.4200
N21B C25B 1.4200
N21B C26B 1.424(16)
N22B C23B 1.4200
C23B C24B 1.4200
C24B C25B 1.4200
C24B H24B 0.9500
C25B H25B 0.9500
C26B C51B 1.525(16)
C26B H26C 0.9900
C26B H26D 0.9900
N31B C32B 1.3900
N31B C36B 1.3900
C32B C43B 1.350(10)
C32B C33B 1.3900
C33B C34B 1.3900
C33B H33B 0.9500
C34B C35B 1.3900
C34B H34B 0.9500
C35B C36B 1.3900
C35B H35B 0.9500
C36B H36B 0.9500
N41B C46B 1.402(16)
N41B N42B 1.4200
N41B C45B 1.4200
N42B C43B 1.4200
C43B C44B 1.4200
C44B C45B 1.4200
C44B H44B 0.9500
C45B H45B 0.9500
C46B C64B 1.547(17)
C46B H46C 0.9900
C46B H46D 0.9900
C51B C52B 1.3900
C51B C56B 1.3900
C52B C53B 1.3900
C52B H52B 0.9500
C53B C54B 1.3900
C53B H53B 0.9500
C54B C55B 1.3900
C54B H54B 0.9500
C55B C56B 1.3900
C55B C64B 1.3900
C56B C61B 1.3900
C61B C62B 1.3900
C61B H61B 0.9500
C62B C63B 1.3900
C62B H62B 0.9500
C63B C64B 1.3900
C63B H63B 0.9500
N11C C12C 1.3900
N11C C16C 1.3900
C12C C23C 1.352(9)
C12C C13C 1.3900
C13C C14C 1.3900
C13C H13C 0.9500
C14C C15C 1.3900
C14C H14C 0.9500
C15C C16C 1.3900
C15C H15C 0.9500
C16C H16C 0.9500
N21C C25C 1.4200
N21C N22C 1.4200
N21C C26C 1.431(16)
N22C C23C 1.4200
C23C C24C 1.4200
C24C C25C 1.4200
C24C H24C 0.9500
C25C H25C 0.9500
C26C C51C 1.524(14)
C26C H26E 0.9900
C26C H26F 0.9900
N31C C32C 1.3900
N31C C36C 1.3900
C32C C43C 1.320(10)
C32C C33C 1.3900
C33C C34C 1.3900
C33C H33C 0.9500
C34C C35C 1.3900
C34C H34C 0.9500
C35C C36C 1.3900
C35C H35C 0.9500
C36C H36C 0.9500
N41C C46C 1.402(16)
N41C N42C 1.4200
N41C C45C 1.4200
N42C C43C 1.4200
C43C C44C 1.4200
C44C C45C 1.4200
C44C H44C 0.9500
C45C H45C 0.9500
C46C C64C 1.524(14)
C46C H46E 0.9900
C46C H46F 0.9900
C51C C52C 1.3900
C51C C56C 1.3900
C52C C53C 1.3900
C52C H52C 0.9500
C53C C54C 1.3900
C53C H53C 0.9500
C54C C55C 1.3900
C54C H54C 0.9500
C55C C56C 1.3900
C55C C64C 1.3900
C56C C61C 1.3900
C61C C62C 1.3900
C61C H61C 0.9500
C62C C63C 1.3900
C62C H62C 0.9500
C63C C64C 1.3900
C63C H63C 0.9500
N11D C12D 1.3900
N11D C16D 1.3900
C12D C23D 1.359(11)
C12D C13D 1.3900
C13D C14D 1.3900
C13D H13D 0.9500
C14D C15D 1.3900
C14D H14D 0.9500
C15D C16D 1.3900
C15D H15D 0.9500
C16D H16D 0.9500
N21D N22D 1.4200
N21D C25D 1.4200
N21D C26D 1.463(17)
N22D C23D 1.4200
C23D C24D 1.4200
C24D C25D 1.4200
C24D H24D 0.9500
C25D H25D 0.9500
C26D C51D 1.544(16)
C26D H26G 0.9900
C26D H26H 0.9900
N31D C32D 1.3900
N31D C36D 1.3900
C32D C45D 1.335(11)
C32D C33D 1.3900
C33D C34D 1.3900
C33D H33D 0.9500
C34D C35D 1.3900
C34D H34D 0.9500
C35D C36D 1.3900
C35D H35D 0.9500
C36D H36D 0.9500
N41D N42D 1.4200
N41D C45D 1.4200
N42D C46D 1.404(17)
N42D C43D 1.4200
C43D C44D 1.4200
C43D H43D 0.9500
C44D C45D 1.4200
C44D H44D 0.9500
C46D C64D 1.564(15)
C46D H46G 0.9900
C46D H46H 0.9900
C51D C52D 1.3900
C51D C56D 1.3900
C52D C53D 1.3900
C52D H52D 0.9500
C53D C54D 1.3900
C53D H53D 0.9500
C54D C55D 1.3900
C54D H54D 0.9500
C55D C64D 1.3900
C55D C56D 1.3900
C56D C61D 1.3900
C61D C62D 1.3900
C61D H61D 0.9500
C62D C63D 1.3900
C62D H62D 0.9500
C63D C64D 1.3900
C63D H63D 0.9500
N11E C12E 1.3900
N11E C16E 1.3900
C12E C23E 1.348(10)
C12E C13E 1.3900
C13E C14E 1.3900
C13E H13E 0.9500
C14E C15E 1.3900
C14E H14E 0.9500
C15E C16E 1.3900
C15E H15E 0.9500
C16E H16E 0.9500
N21E C26E 1.362(17)
N21E C25E 1.4200
N21E N22E 1.4200
N22E C23E 1.4200
C23E C24E 1.4200
C24E C25E 1.4200
C24E H24E 0.9500
C25E H25E 0.9500
C26E C51E 1.597(17)
C26E H26I 0.9900
C26E H26J 0.9900
N31E C32E 1.3900
N31E C36E 1.3900
C32E C43E 1.348(10)
C32E C33E 1.3900
C33E C34E 1.3900
C33E H33E 0.9500
C34E C35E 1.3900
C34E H34E 0.9500
C35E C36E 1.3900
C35E H35E 0.9500
C36E H36E 0.9500
N41E C46E 1.410(17)
N41E N42E 1.4200
N41E C45E 1.4200
N42E C43E 1.4200
C43E C44E 1.4200
C44E C45E 1.4200
C44E H44E 0.9500
C45E H45E 0.9500
C46E C64E 1.499(16)
C46E H46I 0.9900
C46E H46J 0.9900
C51E C52E 1.3900
C51E C56E 1.3900
C52E C53E 1.3900
C52E H52E 0.9500
C53E C54E 1.3900
C53E H53E 0.9500
C54E C55E 1.3900
C54E H54E 0.9500
C55E C56E 1.3900
C55E C64E 1.3900
C56E C61E 1.3900
C61E C62E 1.3900
C61E H61E 0.9500
C62E C63E 1.3900
C62E H62E 0.9500
C63E C64E 1.3900
C63E H63E 0.9500
N11F C12F 1.3900
N11F C16F 1.3900
C12F C23F 1.347(10)
C12F C13F 1.3900
C13F C14F 1.3900
C13F H13F 0.9500
C14F C15F 1.3900
C14F H14F 0.9500
C15F C16F 1.3900
C15F H15F 0.9500
C16F H16F 0.9500
N21F C26F 1.375(15)
N21F N22F 1.4200
N21F C25F 1.4200
N22F C23F 1.4200
C23F C24F 1.4200
C24F C25F 1.4200
C24F H24F 0.9500
C25F H25F 0.9500
C26F C51F 1.529(14)
C26F H26K 0.9900
C26F H26L 0.9900
N31F C32F 1.3900
N31F C36F 1.3900
C32F C43F 1.319(10)
C32F C33F 1.3900
C33F C34F 1.3900
C33F H33F 0.9500
C34F C35F 1.3900
C34F H34F 0.9500
C35F C36F 1.3900
C35F H35F 0.9500
C36F H36F 0.9500
N41F C46F 1.379(15)
N41F N42F 1.4200
N41F C45F 1.4200
N42F C43F 1.4200
C43F C44F 1.4200
C44F C45F 1.4200
C44F H44F 0.9500
C45F H45F 0.9500
C46F C64F 1.535(14)
C46F H46V 0.9900
C46F H46K 0.9900
C51F C52F 1.3900
C51F C56F 1.3900
C52F C53F 1.3900
C52F H52F 0.9500
C53F C54F 1.3900
C53F H53F 0.9500
C54F C55F 1.3900
C54F H54F 0.9500
C55F C56F 1.3900
C55F C64F 1.3900
C56F C61F 1.3900
C61F C62F 1.3900
C61F H61F 0.9500
C62F C63F 1.3900
C62F H62F 0.9500
C63F C64F 1.3900
C63F H63F 0.9500
N11G C12G 1.3900
N11G C16G 1.3900
C12G C23G 1.340(9)
C12G C13G 1.3900
C13G C14G 1.3900
C13G H13G 0.9500
C14G C15G 1.3900
C14G H14G 0.9500
C15G C16G 1.3900
C15G H15G 0.9500
C16G H16G 0.9500
N21G C26G 1.412(14)
N21G N22G 1.4200
N21G C25G 1.4200
N22G C23G 1.4200
C23G C24G 1.4200
C24G C25G 1.4200
C24G H24G 0.9500
C25G H25G 0.9500
C26G C51G 1.517(15)
C26G H26M 0.9900
C26G H26N 0.9900
N31G C32G 1.3900
N31G C36G 1.3900
C32G C43G 1.389(9)
C32G C33G 1.3900
C33G C34G 1.3900
C33G H33G 0.9500
C34G C35G 1.3900
C34G H34G 0.9500
C35G C36G 1.3900
C35G H35G 0.9500
C36G H36G 0.9500
N41G C46G 1.389(14)
N41G N42G 1.4200
N41G C45G 1.4200
N42G C43G 1.4200
C43G C44G 1.4200
C44G C45G 1.4200
C44G H44G 0.9500
C45G H45G 0.9500
C46G C64G 1.490(15)
C46G H46L 0.9900
C46G H46M 0.9900
C51G C52G 1.3900
C51G C56G 1.3900
C52G C53G 1.3900
C52G H52G 0.9500
C53G C54G 1.3900
C53G H53G 0.9500
C54G C55G 1.3900
C54G H54G 0.9500
C55G C56G 1.3900
C55G C64G 1.3900
C56G C61G 1.3900
C61G C62G 1.3900
C61G H61G 0.9500
C62G C63G 1.3900
C62G H62G 0.9500
C63G C64G 1.3900
C63G H63G 0.9500
N11H C12H 1.3900
N11H C16H 1.3900
C12H C23H 1.385(9)
C12H C13H 1.3900
C13H C14H 1.3900
C13H H13H 0.9500
C14H C15H 1.3900
C14H H14H 0.9500
C15H C16H 1.3900
C15H H15H 0.9500
C16H H16H 0.9500
N21H C26H 1.339(16)
N21H N22H 1.4200
N21H C25H 1.4200
N22H C23H 1.4200
C23H C24H 1.4200
C24H C25H 1.4200
C24H H24H 0.9500
C25H H25H 0.9500
C26H C51H 1.546(15)
C26H H26O 0.9900
C26H H26P 0.9900
N31H C32H 1.3900
N31H C36H 1.3900
C32H C43H 1.375(9)
C32H C33H 1.3900
C33H C34H 1.3900
C33H H33H 0.9500
C34H C35H 1.3900
C34H H34H 0.9500
C35H C36H 1.3900
C35H H35H 0.9500
C36H H36H 0.9500
N41H C46H 1.336(16)
N41H N42H 1.4200
N41H C45H 1.4200
N42H C43H 1.4200
C43H C44H 1.4200
C44H C45H 1.4200
C44H H44H 0.9500
C45H H45H 0.9500
C46H C64H 1.502(15)
C46H H46N 0.9900
C46H H46O 0.9900
C51H C52H 1.3900
C51H C56H 1.3900
C52H C53H 1.3900
C52H H52H 0.9500
C53H C54H 1.3900
C53H H53H 0.9500
C54H C55H 1.3900
C54H H54H 0.9500
C55H C56H 1.3900
C55H C64H 1.3900
C56H C61H 1.3900
C61H C62H 1.3900
C61H H61H 0.9500
C62H C63H 1.3900
C62H H62H 0.9500
C63H C64H 1.3900
C63H H63H 0.9500
N11I C12I 1.3900
N11I C16I 1.3900
C12I C23I 1.383(11)
C12I C13I 1.3900
C13I C14I 1.3900
C13I H13I 0.9500
C14I C15I 1.3900
C14I H14I 0.9500
C15I C16I 1.3900
C15I H15I 0.9500
C16I H16I 0.9500
N21I C26I 1.368(17)
N21I C25I 1.4200
N21I N22I 1.4200
N22I C23I 1.4200
C23I C24I 1.4200
C24I C25I 1.4200
C24I H24I 0.9500
C25I H25I 0.9500
C26I C51I 1.57(2)
C26I H26Q 0.9900
C26I H26R 0.9900
N31I C32I 1.3900
N31I C36I 1.3900
C32I C33I 1.3900
C32I C43I 1.407(11)
C33I C34I 1.3900
C33I H33I 0.9500
C34I C35I 1.3900
C34I H34I 0.9500
C35I C36I 1.3900
C35I H35I 0.9500
C36I H36I 0.9500
N41I C46I 1.327(17)
N41I N42I 1.4200
N41I C45I 1.4200
N42I C43I 1.4200
C43I C44I 1.4200
C44I C45I 1.4200
C44I H44I 0.9500
C45I H45I 0.9500
C46I C64I 1.60(2)
C46I H46W 0.9900
C46I H46X 0.9900
C51I C52I 1.3900
C51I C56I 1.3900
C52I C53I 1.3900
C52I H52I 0.9500
C53I C54I 1.3900
C53I H53I 0.9500
C54I C55I 1.3900
C54I H54I 0.9500
C55I C56I 1.3900
C55I C64I 1.3900
C56I C61I 1.3900
C61I C62I 1.3900
C61I H61I 0.9500
C62I C63I 1.3900
C62I H62I 0.9500
C63I C64I 1.3900
C63I H63I 0.9500
N11J C12J 1.3900
N11J C16J 1.3900
C12J C23J 1.336(9)
C12J C13J 1.3900
C13J C14J 1.3900
C13J H13J 0.9500
C14J C15J 1.3900
C14J H14J 0.9500
C15J C16J 1.3900
C15J H15J 0.9500
C16J H16J 0.9500
N21J C26J 1.401(15)
N21J N22J 1.4200
N21J C25J 1.4200
N22J C23J 1.4200
C23J C24J 1.4200
C24J C25J 1.4200
C24J H24J 0.9500
C25J H25J 0.9500
C26J C51J 1.574(15)
C26J H26S 0.9900
C26J H26T 0.9900
N31J C32J 1.3900
N31J C36J 1.3900
C32J C43J 1.343(8)
C32J C33J 1.3900
C33J C34J 1.3900
C33J H33J 0.9500
C34J C35J 1.3900
C34J H34J 0.9500
C35J C36J 1.3900
C35J H35J 0.9500
C36J H36J 0.9500
N41J C46J 1.397(15)
N41J C45J 1.4200
N41J N42J 1.4200
N42J C43J 1.4200
C43J C44J 1.4200
C44J C45J 1.4200
C44J H44J 0.9500
C45J H45J 0.9500
C46J C64J 1.522(15)
C46J H46P 0.9900
C46J H46Q 0.9900
C51J C52J 1.3900
C51J C56J 1.3900
C52J C53J 1.3900
C52J H52J 0.9500
C53J C54J 1.3900
C53J H53J 0.9500
C54J C55J 1.3900
C54J H54J 0.9500
C55J C56J 1.3900
C55J C64J 1.3900
C56J C61J 1.3900
C61J C62J 1.3900
C61J H61J 0.9500
C62J C63J 1.3900
C62J H62J 0.9500
C63J C64J 1.3900
C63J H63J 0.9500
N11K C12K 1.3900
N11K C16K 1.3900
C12K C23K 1.348(9)
C12K C13K 1.3900
C13K C14K 1.3900
C13K H13K 0.9500
C14K C15K 1.3900
C14K H14K 0.9500
C15K C16K 1.3900
C15K H15K 0.9500
C16K H16K 0.9500
N21K C26K 1.383(17)
N21K C25K 1.4200
N21K N22K 1.4200
N22K C23K 1.4200
C23K C24K 1.4200
C24K C25K 1.4200
C24K H24K 0.9500
C25K H25K 0.9500
C26K C51K 1.514(17)
C26K H26U 0.9900
C26K H26V 0.9900
N31K C32K 1.3900
N31K C36K 1.3900
C32K C43K 1.361(10)
C32K C33K 1.3900
C33K C34K 1.3900
C33K H33K 0.9500
C34K C35K 1.3900
C34K H34K 0.9500
C35K C36K 1.3900
C35K H35K 0.9500
C36K H36K 0.9500
N41K C46K 1.359(17)
N41K N42K 1.4200
N41K C45K 1.4200
N42K C43K 1.4200
C43K C44K 1.4200
C44K C45K 1.4200
C44K H44K 0.9500
C45K H45K 0.9500
C46K C64K 1.570(17)
C46K H46R 0.9900
C46K H46S 0.9900
C51K C52K 1.3900
C51K C56K 1.3900
C52K C53K 1.3900
C52K H52K 0.9500
C53K C54K 1.3900
C53K H53K 0.9500
C54K C55K 1.3900
C54K H54K 0.9500
C55K C56K 1.3900
C55K C64K 1.3900
C56K C61K 1.3900
C61K C62K 1.3900
C61K H61K 0.9500
C62K C63K 1.3900
C62K H62K 0.9500
C63K C64K 1.3900
C63K H63K 0.9500
N11L C12L 1.3900
N11L C16L 1.3900
C12L C23L 1.332(8)
C12L C13L 1.3900
C13L C14L 1.3900
C13L H13L 0.9500
C14L C15L 1.3900
C14L H14L 0.9500
C15L C16L 1.3900
C15L H15L 0.9500
C16L H16L 0.9500
N21L C26L 1.408(14)
N21L N22L 1.4200
N21L C25L 1.4200
N22L C23L 1.4200
C23L C24L 1.4200
C24L C25L 1.4200
C24L H24L 0.9500
C25L H25L 0.9500
C26L C51L 1.527(15)
C26L H26W 0.9900
C26L H26$ 0.9900
N31L C32L 1.3900
N31L C36L 1.3900
C32L C43L 1.367(8)
C32L C33L 1.3900
C33L C34L 1.3900
C33L H33L 0.9500
C34L C35L 1.3900
C34L H34L 0.9500
C35L C36L 1.3900
C35L H35L 0.9500
C36L H36L 0.9500
N41L C46L 1.387(14)
N41L N42L 1.4200
N41L C45L 1.4200
N42L C43L 1.4200
C43L C44L 1.4200
C44L C45L 1.4200
C44L H44L 0.9500
C45L H45L 0.9500
C46L C64L 1.484(14)
C46L H46T 0.9900
C46L H46U 0.9900
C51L C52L 1.3900
C51L C56L 1.3900
C52L C53L 1.3900
C52L H52L 0.9500
C53L C54L 1.3900
C53L H53L 0.9500
C54L C55L 1.3900
C54L H54L 0.9500
C55L C56L 1.3900
C55L C64L 1.3900
C56L C61L 1.3900
C61L C62L 1.3900
C61L H61L 0.9500
C62L C63L 1.3900
C62L H62L 0.9500
C63L C64L 1.3900
C63L H63L 0.9500
Cl1 O13 1.406(6)
Cl1 O11 1.412(6)
Cl1 O12 1.412(6)
Cl1 O14 1.417(6)
Cl2 O24 1.374(7)
Cl2 O22 1.410(7)
Cl2 O21 1.412(8)
Cl2 O23 1.435(8)
Cl3 O31 1.379(8)
Cl3 O34 1.415(8)
Cl3 O33 1.420(8)
Cl3 O32 1.424(8)
Cl4 O42 1.397(7)
Cl4 O44 1.401(7)
Cl4 O41 1.413(7)
Cl4 O43 1.432(7)
Cl5 O54 1.404(7)
Cl5 O52 1.406(7)
Cl5 O51 1.413(7)
Cl5 O53 1.415(7)
Cl6 O62 1.397(7)
Cl6 O63 1.406(7)
Cl6 O61 1.408(7)
Cl6 O64 1.422(7)
Cl7 O74 1.405(6)
Cl7 O73 1.408(6)
Cl7 O71 1.413(6)
Cl7 O72 1.420(6)
Cl8 O81 1.369(7)
Cl8 O82 1.412(7)
Cl8 O83 1.420(7)
Cl8 O84 1.431(7)
Cl9 O94 1.401(7)
Cl9 O93 1.404(7)
Cl9 O91 1.405(7)
Cl9 O92 1.425(7)
Cl10 O101 1.400(7)
Cl10 O103 1.409(8)
Cl10 O102 1.416(8)
Cl10 O104 1.418(8)
Cl11 O114 1.401(7)
Cl11 O112 1.402(7)
Cl11 O111 1.411(7)
Cl11 O113 1.426(8)
Cl12 O221 1.365(7)
Cl12 O224 1.402(8)
Cl12 O223 1.414(7)
Cl12 O222 1.463(8)
Cl22 O222 1.345(8)
Cl22 O225 1.403(8)
Cl22 O223 1.444(8)
Cl22 O221 1.448(8)
Cl13 O134 1.396(8)
Cl13 O131 1.403(8)
Cl13 O133 1.407(8)
Cl13 O132 1.423(8)
Cl14 O141 1.401(8)
Cl14 O142 1.404(9)
Cl14 O144 1.405(9)
Cl14 O143 1.421(9)
Cl15 O154 1.396(8)
Cl15 O151 1.397(8)
Cl15 O152 1.417(8)
Cl15 O153 1.421(8)
Cl16 O164 1.394(8)
Cl16 O163 1.406(8)
Cl16 O162 1.410(8)
Cl16 O161 1.434(8)
N11S O12S 1.232(9)
N11S O13S 1.247(9)
N11S C14S 1.49(2)
C14S H14M 0.9800
C14S H14N 0.9800
C14S H14O 0.9800
N21S O22S 1.19(3)
N21S O23S 1.25(3)
N21S C24S 1.47(4)
C24S H24M 0.9800
C24S H24N 0.9800
C24S H24O 0.9800
N31S O33S 1.18(2)
N31S C34S 1.27(2)
N31S O32S 1.48(2)
C34S H34M 0.9800
C34S H34N 0.9800
C34S H34O 0.9800
N41S O43S 1.226(15)
N41S O42S 1.226(14)
N41S C44S 1.52(2)
C44S H44M 0.9800
C44S H44N 0.9800
C44S H44O 0.9800
N51S O53S 1.231(16)
N51S O52S 1.240(17)
N51S C54S 1.46(2)
C54S H54M 0.9800
C54S H54N 0.9800
C54S H54O 0.9800
N61S O62S 1.221(16)
N61S O63S 1.270(16)
N61S C64S 1.42(2)
C64S H64A 0.9800
C64S H64B 0.9800
C64S H64C 0.9800
N71S O72S 1.18(2)
N71S O73S 1.27(3)
N71S C74S 1.58(3)
C74S H74A 0.9800
C74S H74B 0.9800
C74S H74C 0.9800
N81S O83S 1.30(2)
N81S O82S 1.31(3)
N81S C84S 1.42(3)
C84S H84A 0.9800
C84S H84B 0.9800
C84S H84C 0.9800
N91S O93S 1.214(15)
N91S O92S 1.247(16)
N91S C94S 1.429(19)
C94S H94A 0.9800
C94S H94B 0.9800
C94S H94C 0.9800
N11T O12T 1.13(2)
N11T O13T 1.30(2)
N11T C14T 1.47(3)
C14T H14P 0.9800
C14T H14Q 0.9800
C14T H14R 0.9800
N21T O22T 1.19(2)
N21T O23T 1.31(2)
N21T C24T 1.34(3)
C24T H24P 0.9800
C24T H24Q 0.9800
C24T H24R 0.9800
Cd1X O2X 2.275(17)
Cd1X O6X 2.29(2)
Cd1X O4X 2.31(2)
Cd1X O5X 2.35(2)
Cd1X O3X 2.36(2)
Cd1X O1X 2.386(18)

loop_
_geom_torsion_atom_site_label_1
_geom_torsion_atom_site_label_2
_geom_torsion_atom_site_label_3
_geom_torsion_atom_site_label_4
_geom_torsion
N22A Cd1 N11A C12A -0.7(5)
N11C Cd1 N11A C12A -92.8(5)
N22B Cd1 N11A C12A 167.6(5)
N11B Cd1 N11A C12A 93.7(5)
N22C Cd1 N11A C12A -77.9(17)
N22A Cd1 N11A C16A -179.3(6)
N11C Cd1 N11A C16A 88.5(5)
N22B Cd1 N11A C16A -11.0(5)
N11B Cd1 N11A C16A -84.9(5)
N22C Cd1 N11A C16A 103.5(16)
C16A N11A C12A C23A -175.1(9)
Cd1 N11A C12A C23A 6.2(8)
C16A N11A C12A C13A 0.0
Cd1 N11A C12A C13A -178.7(6)
C23A C12A C13A C14A 174.9(10)
N11A C12A C13A C14A 0.0
C12A C13A C14A C15A 0.0
C13A C14A C15A C16A 0.0
C14A C15A C16A N11A 0.0
C12A N11A C16A C15A 0.0
Cd1 N11A C16A C15A 178.5(6)
C25A N21A N22A C23A 0.0
C26A N21A N22A C23A -175.5(11)
C25A N21A N22A Cd1 172.9(9)
C26A N21A N22A Cd1 -2.5(13)
N11C Cd1 N22A C23A 88.8(6)
N22B Cd1 N22A C23A -38.4(12)
N11B Cd1 N22A C23A -95.9(5)
N22C Cd1 N22A C23A 163.7(5)
N11A Cd1 N22A C23A -4.6(5)
N11C Cd1 N22A N21A -83.7(8)
N22B Cd1 N22A N21A 149.0(9)
N11B Cd1 N22A N21A 91.5(8)
N22C Cd1 N22A N21A -8.9(8)
N11A Cd1 N22A N21A -177.1(8)
C13A C12A C23A C24A 0.2(14)
N11A C12A C23A C24A 175.2(7)
C13A C12A C23A N22A 174.5(6)
N11A C12A C23A N22A -10.6(10)
N21A N22A C23A C12A -175.7(10)
Cd1 N22A C23A C12A 9.7(9)
N21A N22A C23A C24A 0.0
Cd1 N22A C23A C24A -174.6(7)
C12A C23A C24A C25A 174.7(13)
N22A C23A C24A C25A 0.0
C23A C24A C25A N21A 0.0
N22A N21A C25A C24A 0.0
C26A N21A C25A C24A 175.0(12)
C25A N21A C26A C51A -87.8(14)
N22A N21A C26A C51A 86.6(12)
N22I Ru4 N31A C32A -109.5(5)
N11I Ru4 N31A C32A 174.7(5)
N11H Ru4 N31A C32A 30(3)
N42A Ru4 N31A C32A -10.1(5)
N22H Ru4 N31A C32A 84.4(5)
N22I Ru4 N31A C36A 75.2(6)
N11I Ru4 N31A C36A -0.6(6)
N11H Ru4 N31A C36A -145(2)
N42A Ru4 N31A C36A 174.6(6)
N22H Ru4 N31A C36A -90.9(6)
C36A N31A C32A C43A -172.9(10)
Ru4 N31A C32A C43A 11.7(9)
C36A N31A C32A C33A 0.0
Ru4 N31A C32A C33A -175.4(6)
C43A C32A C33A C34A 172.4(11)
N31A C32A C33A C34A 0.0
C32A C33A C34A C35A 0.0
C33A C34A C35A C36A 0.0
C34A C35A C36A N31A 0.0
C32A N31A C36A C35A 0.0
Ru4 N31A C36A C35A 175.1(7)
C46A N41A N42A C43A 173.2(12)
C45A N41A N42A C43A 0.0
C46A N41A N42A Ru4 -8.2(14)
C45A N41A N42A Ru4 178.5(9)
N31A Ru4 N42A N41A -171.4(9)
N22I Ru4 N42A N41A -80.9(9)
N11I Ru4 N42A N41A -139(2)
N11H Ru4 N42A N41A 14.4(9)
N22H Ru4 N42A N41A 91.0(9)
N31A Ru4 N42A C43A 7.1(5)
N22I Ru4 N42A C43A 97.6(6)
N11I Ru4 N42A C43A 40(3)
N11H Ru4 N42A C43A -167.1(5)
N22H Ru4 N42A C43A -90.5(5)
N31A C32A C43A C44A 168.9(8)
C33A C32A C43A C44A -3.8(14)
N31A C32A C43A N42A -5.0(11)
C33A C32A C43A N42A -177.6(6)
N41A N42A C43A C32A 175.3(11)
Ru4 N42A C43A C32A -3.7(9)
N41A N42A C43A C44A 0.0
Ru4 N42A C43A C44A -179.0(7)
C32A C43A C44A C45A -174.3(13)
N42A C43A C44A C45A 0.0
C46A N41A C45A C44A -172.8(13)
N42A N41A C45A C44A 0.0
C43A C44A C45A N41A 0.0
C45A N41A C46A C64A 90.4(14)
N42A N41A C46A C64A -81.4(14)
N21A C26A C51A C52A -0.7(14)
N21A C26A C51A C56A -177.9(8)
C56A C51A C52A C53A 0.0
C26A C51A C52A C53A -177.2(9)
C51A C52A C53A C54A 0.0
C52A C53A C54A C55A 0.0
C53A C54A C55A C56A 0.0
C53A C54A C55A C64A 180.0
C54A C55A C56A C61A 180.0
C64A C55A C56A C61A 0.0
C54A C55A C56A C51A 0.0
C64A C55A C56A C51A 180.0
C52A C51A C56A C61A 180.0
C26A C51A C56A C61A -2.7(9)
C52A C51A C56A C55A 0.0
C26A C51A C56A C55A 177.3(9)
C55A C56A C61A C62A 0.0
C51A C56A C61A C62A 180.0
C56A C61A C62A C63A 0.0
C61A C62A C63A C64A 0.0
C62A C63A C64A C55A 0.0
C62A C63A C64A C46A 178.1(9)
C56A C55A C64A C63A 0.0
C54A C55A C64A C63A 180.0
C56A C55A C64A C46A -178.0(9)
C54A C55A C64A C46A 2.0(9)
N41A C46A C64A C63A 2.0(15)
N41A C46A C64A C55A -180.0(8)
N22A Cd1 N11B C12B 161.7(5)
N11C Cd1 N11B C12B -49(2)
N22B Cd1 N11B C12B 0.2(5)
N22C Cd1 N11B C12B -93.9(5)
N11A Cd1 N11B C12B 87.8(5)
N22A Cd1 N11B C16B -23.4(6)
N11C Cd1 N11B C16B 126(2)
N22B Cd1 N11B C16B 175.1(6)
N22C Cd1 N11B C16B 80.9(6)
N11A Cd1 N11B C16B -97.3(5)
C16B N11B C12B C23B -178.7(10)
Cd1 N11B C12B C23B -3.6(9)
C16B N11B C12B C13B 0.0
Cd1 N11B C12B C13B 175.1(6)
C23B C12B C13B C14B 178.6(10)
N11B C12B C13B C14B 0.0
C12B C13B C14B C15B 0.0
C13B C14B C15B C16B 0.0
C14B C15B C16B N11B 0.0
C12B N11B C16B C15B 0.0
Cd1 N11B C16B C15B -174.7(6)
C25B N21B N22B C23B 0.0
C26B N21B N22B C23B -169.3(12)
C25B N21B N22B Cd1 -162.8(9)
C26B N21B N22B Cd1 27.9(14)
N22A Cd1 N22B C23B -58.0(12)
N11C Cd1 N22B C23B 175.7(5)
N11B Cd1 N22B C23B 2.9(5)
N22C Cd1 N22B C23B 100.4(6)
N11A Cd1 N22B C23B -90.3(6)
N22A Cd1 N22B N21B 104.1(11)
N11C Cd1 N22B N21B -22.2(8)
N11B Cd1 N22B N21B 165.0(8)
N22C Cd1 N22B N21B -97.5(8)
N11A Cd1 N22B N21B 71.7(8)
C13B C12B C23B N22B -172.2(6)
N11B C12B C23B N22B 6.5(11)
C13B C12B C23B C24B 16.7(14)
N11B C12B C23B C24B -164.7(7)
N21B N22B C23B C12B -173.2(11)
Cd1 N22B C23B C12B -6.1(10)
N21B N22B C23B C24B 0.0
Cd1 N22B C23B C24B 167.1(7)
C12B C23B C24B C25B 171.9(13)
N22B C23B C24B C25B 0.0
C23B C24B C25B N21B 0.0
N22B N21B C25B C24B 0.0
C26B N21B C25B C24B 168.7(13)
N22B N21B C26B C51B 79.7(13)
C25B N21B C26B C51B -87.4(13)
N42B Ru6 N31B C32B -5.2(5)
N42E Ru6 N31B C32B 72.1(18)
N11F Ru6 N31B C32B 177.6(5)
N31E Ru6 N31B C32B 81.6(5)
N22F Ru6 N31B C32B -108.8(5)
N42B Ru6 N31B C36B 174.7(7)
N42E Ru6 N31B C36B -108.0(16)
N11F Ru6 N31B C36B -2.5(6)
N31E Ru6 N31B C36B -98.6(6)
N22F Ru6 N31B C36B 71.0(6)
C36B N31B C32B C43B -177.7(11)
Ru6 N31B C32B C43B 2.2(10)
C36B N31B C32B C33B 0.0
Ru6 N31B C32B C33B 179.9(7)
C43B C32B C33B C34B 177.6(11)
N31B C32B C33B C34B 0.0
C32B C33B C34B C35B 0.0
C33B C34B C35B C36B 0.0
C34B C35B C36B N31B 0.0
C32B N31B C36B C35B 0.0
Ru6 N31B C36B C35B -179.9(7)
C46B N41B N42B C43B -179.8(12)
C45B N41B N42B C43B 0.0
C46B N41B N42B Ru6 9.3(14)
C45B N41B N42B Ru6 -170.9(10)
N31B Ru6 N42B N41B 177.9(9)
N42E Ru6 N42B N41B 10.1(9)
N11F Ru6 N42B N41B -170.1(14)
N31E Ru6 N42B N41B 82.8(9)
N22F Ru6 N42B N41B -96.8(9)
N31B Ru6 N42B C43B 7.4(6)
N42E Ru6 N42B C43B -160.4(6)
N11F Ru6 N42B C43B 19.4(19)
N31E Ru6 N42B C43B -87.7(6)
N22F Ru6 N42B C43B 92.7(6)
N31B C32B C43B N42B 4.6(12)
C33B C32B C43B N42B -173.1(6)
N31B C32B C43B C44B -178.4(8)
C33B C32B C43B C44B 4.0(16)
N41B N42B C43B C32B 177.8(11)
Ru6 N42B C43B C32B -9.0(10)
N41B N42B C43B C44B 0.0
Ru6 N42B C43B C44B 173.2(7)
C32B C43B C44B C45B -177.2(15)
N42B C43B C44B C45B 0.0
C43B C44B C45B N41B 0.0
C46B N41B C45B C44B 179.7(14)
N42B N41B C45B C44B 0.0
N42B N41B C46B C64B -95.5(12)
C45B N41B C46B C64B 84.9(15)
N21B C26B C51B C52B -3.9(14)
N21B C26B C51B C56B 179.7(7)
C56B C51B C52B C53B 0.0
C26B C51B C52B C53B -176.4(9)
C51B C52B C53B C54B 0.0
C52B C53B C54B C55B 0.0
C53B C54B C55B C56B 0.0
C53B C54B C55B C64B 180.0
C54B C55B C56B C61B 180.0
C64B C55B C56B C61B 0.0
C54B C55B C56B C51B 0.0
C64B C55B C56B C51B 180.0
C52B C51B C56B C61B 180.0
C26B C51B C56B C61B -3.6(9)
C52B C51B C56B C55B 0.0
C26B C51B C56B C55B 176.4(9)
C55B C56B C61B C62B 0.0
C51B C56B C61B C62B 180.0
C56B C61B C62B C63B 0.0
C61B C62B C63B C64B 0.0
C62B C63B C64B C55B 0.0
C62B C63B C64B C46B 173.9(9)
C54B C55B C64B C63B 180.0
C56B C55B C64B C63B 0.0
C54B C55B C64B C46B 5.8(9)
C56B C55B C64B C46B -174.2(9)
N41B C46B C64B C63B 0.1(15)
N41B C46B C64B C55B 174.1(8)
N22A Cd1 N11C C12C 111.7(5)
N22B Cd1 N11C C12C -85.4(5)
N11B Cd1 N11C C12C -38(2)
N22C Cd1 N11C C12C 8.7(4)
N11A Cd1 N11C C12C -174.5(5)
N22A Cd1 N11C C16C -74.5(5)
N22B Cd1 N11C C16C 88.5(5)
N11B Cd1 N11C C16C 135.7(19)
N22C Cd1 N11C C16C -177.5(6)
N11A Cd1 N11C C16C -0.6(5)
C16C N11C C12C C23C 176.6(9)
Cd1 N11C C12C C23C -9.3(8)
C16C N11C C12C C13C 0.0
Cd1 N11C C12C C13C 174.1(5)
C23C C12C C13C C14C -176.4(9)
N11C C12C C13C C14C 0.0
C12C C13C C14C C15C 0.0
C13C C14C C15C C16C 0.0
C14C C15C C16C N11C 0.0
C12C N11C C16C C15C 0.0
Cd1 N11C C16C C15C -173.6(6)
C25C N21C N22C C23C 0.0
C26C N21C N22C C23C -176.0(11)
C25C N21C N22C Cd1 179.7(9)
C26C N21C N22C Cd1 3.6(13)
N22A Cd1 N22C C23C -96.6(5)
N11C Cd1 N22C C23C -7.0(5)
N22B Cd1 N22C C23C 91.3(5)
N11B Cd1 N22C C23C 166.1(5)
N11A Cd1 N22C C23C -22.5(18)
N22A Cd1 N22C N21C 83.7(8)
N11C Cd1 N22C N21C 173.3(8)
N22B Cd1 N22C N21C -88.4(8)
N11B Cd1 N22C N21C -13.6(8)
N11A Cd1 N22C N21C 157.8(14)
C13C C12C C23C N22C 179.3(5)
N11C C12C C23C N22C 2.8(10)
C13C C12C C23C C24C 5.3(13)
N11C C12C C23C C24C -171.2(7)
N21C N22C C23C C12C -175.4(10)
Cd1 N22C C23C C12C 4.9(9)
N21C N22C C23C C24C 0.0
Cd1 N22C C23C C24C -179.8(6)
C12C C23C C24C C25C 174.5(12)
N22C C23C C24C C25C 0.0
N22C N21C C25C C24C 0.0
C26C N21C C25C C24C 175.8(11)
C23C C24C C25C N21C 0.0
C25C N21C C26C C51C -91.1(13)
N22C N21C C26C C51C 84.1(14)
N22L Ru5 N31C C32C -178.8(5)
N42C Ru5 N31C C32C -7.1(4)
N11L Ru5 N31C C32C -103.6(5)
N11G Ru5 N31C C32C 81.9(5)
N22G Ru5 N31C C32C 60.9(16)
N22L Ru5 N31C C36C 7.4(5)
N42C Ru5 N31C C36C 179.1(6)
N11L Ru5 N31C C36C 82.6(5)
N11G Ru5 N31C C36C -92.0(5)
N22G Ru5 N31C C36C -112.9(15)
C36C N31C C32C C43C 178.9(9)
Ru5 N31C C32C C43C 4.8(8)
C36C N31C C32C C33C 0.0
Ru5 N31C C32C C33C -174.1(6)
C43C C32C C33C C34C -178.9(10)
N31C C32C C33C C34C 0.0
C32C C33C C34C C35C 0.0
C33C C34C C35C C36C 0.0
C34C C35C C36C N31C 0.0
C32C N31C C36C C35C 0.0
Ru5 N31C C36C C35C 173.5(6)
C46C N41C N42C C43C 171.8(11)
C45C N41C N42C C43C 0.0
C46C N41C N42C Ru5 -1.9(13)
C45C N41C N42C Ru5 -173.7(9)
N31C Ru5 N42C N41C -178.2(8)
N22L Ru5 N42C N41C -147.4(11)
N11L Ru5 N42C N41C -88.2(8)
N11G Ru5 N42C N41C 89.6(8)
N22G Ru5 N42C N41C 15.2(8)
N31C Ru5 N42C C43C 8.4(5)
N22L Ru5 N42C C43C 39.2(14)
N11L Ru5 N42C C43C 98.4(5)
N11G Ru5 N42C C43C -83.9(5)
N22G Ru5 N42C C43C -158.2(5)
C33C C32C C43C C44C -4.1(14)
N31C C32C C43C C44C 177.0(7)
C33C C32C C43C N42C -178.2(5)
N31C C32C C43C N42C 2.9(10)
N41C N42C C43C C32C 175.6(10)
Ru5 N42C C43C C32C -9.0(9)
N41C N42C C43C C44C 0.0
Ru5 N42C C43C C44C 175.4(6)
C32C C43C C44C C45C -174.5(12)
N42C C43C C44C C45C 0.0
C43C C44C C45C N41C 0.0
C46C N41C C45C C44C -170.9(12)
N42C N41C C45C C44C 0.0
N42C N41C C46C C64C -88.8(14)
C45C N41C C46C C64C 81.0(15)
N21C C26C C51C C52C -3.1(15)
N21C C26C C51C C56C -178.8(8)
C56C C51C C52C C53C 0.0
C26C C51C C52C C53C -175.6(10)
C51C C52C C53C C54C 0.0
C52C C53C C54C C55C 0.0
C53C C54C C55C C56C 0.0
C53C C54C C55C C64C 180.0
C54C C55C C56C C61C 180.0
C64C C55C C56C C61C 0.0
C54C C55C C56C C51C 0.0
C64C C55C C56C C51C 180.0
C52C C51C C56C C55C 0.0
C26C C51C C56C C55C 175.7(10)
C52C C51C C56C C61C 180.0
C26C C51C C56C C61C -4.3(10)
C55C C56C C61C C62C 0.0
C51C C56C C61C C62C 180.0
C56C C61C C62C C63C 0.0
C61C C62C C63C C64C 0.0
C62C C63C C64C C55C 0.0
C62C C63C C64C C46C 178.6(10)
C54C C55C C64C C63C 180.0
C56C C55C C64C C63C 0.0
C54C C55C C64C C46C 1.4(10)
C56C C55C C64C C46C -178.6(10)
N41C C46C C64C C63C 4.9(16)
N41C C46C C64C C55C -176.5(9)
N31I Cd8 N11D C12D -88.0(6)
N31F Cd8 N11D C12D 97.8(5)
N42F Cd8 N11D C12D 172.2(5)
N22D Cd8 N11D C12D 1.6(5)
N42I Cd8 N11D C12D -56(3)
N31I Cd8 N11D C16D 90.8(6)
N31F Cd8 N11D C16D -83.4(6)
N42F Cd8 N11D C16D -9.0(6)
N22D Cd8 N11D C16D -179.6(6)
N42I Cd8 N11D C16D 122(2)
C16D N11D C12D C23D -177.1(10)
Cd8 N11D C12D C23D 1.7(9)
C16D N11D C12D C13D 0.0
Cd8 N11D C12D C13D 178.9(6)
C23D C12D C13D C14D 177.0(11)
N11D C12D C13D C14D 0.0
C12D C13D C14D C15D 0.0
C13D C14D C15D C16D 0.0
C14D C15D C16D N11D 0.0
C12D N11D C16D C15D 0.0
Cd8 N11D C16D C15D -178.8(7)
C25D N21D N22D C23D 0.0
C26D N21D N22D C23D -175.0(12)
C25D N21D N22D Cd8 176.8(10)
C26D N21D N22D Cd8 1.8(14)
N31I Cd8 N22D N21D -84.8(9)
N31F Cd8 N22D N21D 88.4(9)
N42F Cd8 N22D N21D 148.9(10)
N42I Cd8 N22D N21D -10.0(9)
N11D Cd8 N22D N21D 178.8(9)
N31I Cd8 N22D C23D 91.8(6)
N31F Cd8 N22D C23D -95.0(6)
N42F Cd8 N22D C23D -34.5(14)
N42I Cd8 N22D C23D 166.6(6)
N11D Cd8 N22D C23D -4.6(5)
N11D C12D C23D N22D -6.1(11)
C13D C12D C23D N22D 176.8(6)
N11D C12D C23D C24D -179.5(8)
C13D C12D C23D C24D 3.4(15)
N21D N22D C23D C12D -175.0(11)
Cd8 N22D C23D C12D 7.4(10)
N21D N22D C23D C24D 0.0
Cd8 N22D C23D C24D -177.6(7)
C12D C23D C24D C25D 173.9(13)
N22D C23D C24D C25D 0.0
N22D N21D C25D C24D 0.0
C26D N21D C25D C24D 174.4(13)
C23D C24D C25D N21D 0.0
N22D N21D C26D C51D 87.7(14)
C25D N21D C26D C51D -86.0(16)
N42J Ru7 N31D C32D -107.4(5)
N31K Ru7 N31D C32D 52(4)
N42K Ru7 N31D C32D 88.7(5)
N41D Ru7 N31D C32D -8.1(5)
N31J Ru7 N31D C32D 179.1(5)
N42J Ru7 N31D C36D 75.3(5)
N31K Ru7 N31D C36D -125(4)
N42K Ru7 N31D C36D -88.6(6)
N41D Ru7 N31D C36D 174.6(6)
N31J Ru7 N31D C36D 1.8(5)
C36D N31D C32D C45D -177.0(9)
Ru7 N31D C32D C45D 5.6(8)
C36D N31D C32D C33D 0.0
Ru7 N31D C32D C33D -177.4(6)
C45D C32D C33D C34D 176.8(10)
N31D C32D C33D C34D 0.0
C32D C33D C34D C35D 0.0
C33D C34D C35D C36D 0.0
C34D C35D C36D N31D 0.0
C32D N31D C36D C35D 0.0
Ru7 N31D C36D C35D 177.2(6)
N42J Ru7 N41D N42D -92.8(8)
N31K Ru7 N41D N42D 6.6(9)
N42K Ru7 N41D N42D 83.7(8)
N31J Ru7 N41D N42D -141.0(16)
N31D Ru7 N41D N42D -178.6(9)
N42J Ru7 N41D C45D 95.1(5)
N31K Ru7 N41D C45D -165.5(5)
N42K Ru7 N41D C45D -88.5(6)
N31J Ru7 N41D C45D 47(2)
N31D Ru7 N41D C45D 9.3(5)
C45D N41D N42D C46D 176.1(12)
Ru7 N41D N42D C46D 3.7(14)
C45D N41D N42D C43D 0.0
Ru7 N41D N42D C43D -172.4(9)
C46D N42D C43D C44D -175.8(12)
N41D N42D C43D C44D 0.0
N42D C43D C44D C45D 0.0
C33D C32D C45D C44D 0.3(14)
N31D C32D C45D C44D 177.2(7)
C33D C32D C45D N41D -173.8(6)
N31D C32D C45D N41D 3.1(10)
C43D C44D C45D C32D -174.6(13)
C43D C44D C45D N41D 0.0
N42D N41D C45D C32D 175.5(10)
Ru7 N41D C45D C32D -10.1(9)
N42D N41D C45D C44D 0.0
Ru7 N41D C45D C44D 174.4(7)
C43D N42D C46D C64D 91.1(15)
N41D N42D C46D C64D -84.1(15)
N21D C26D C51D C52D -0.8(18)
N21D C26D C51D C56D 178.3(10)
C56D C51D C52D C53D 0.0
C26D C51D C52D C53D 179.1(12)
C51D C52D C53D C54D 0.0
C52D C53D C54D C55D 0.0
C53D C54D C55D C64D 180.0
C53D C54D C55D C56D 0.0
C54D C55D C56D C61D 180.0
C64D C55D C56D C61D 0.0
C54D C55D C56D C51D 0.0
C64D C55D C56D C51D 180.0
C52D C51D C56D C61D 180.0
C26D C51D C56D C61D 0.9(11)
C52D C51D C56D C55D 0.0
C26D C51D C56D C55D -179.1(11)
C55D C56D C61D C62D 0.0
C51D C56D C61D C62D 180.0
C56D C61D C62D C63D 0.0
C61D C62D C63D C64D 0.0
C62D C63D C64D C55D 0.0
C62D C63D C64D C46D 174.5(11)
C54D C55D C64D C63D 180.0
C56D C55D C64D C63D 0.0
C54D C55D C64D C46D 5.6(11)
C56D C55D C64D C46D -174.4(11)
N42D C46D C64D C63D -0.1(18)
N42D C46D C64D C55D 174.4(10)
N42G Cd3 N11E C12E 172.4(5)
N11J Cd3 N11E C12E -54.3(19)
N22E Cd3 N11E C12E 9.1(5)
N22J Cd3 N11E C12E -85.7(5)
N31G Cd3 N11E C12E 98.7(5)
N42G Cd3 N11E C16E -16.6(5)
N11J Cd3 N11E C16E 116.7(17)
N22E Cd3 N11E C16E -179.9(6)
N22J Cd3 N11E C16E 85.2(5)
N31G Cd3 N11E C16E -90.3(5)
C16E N11E C12E C23E 176.3(10)
Cd3 N11E C12E C23E -12.3(9)
C16E N11E C12E C13E 0.0
Cd3 N11E C12E C13E 171.4(6)
C23E C12E C13E C14E -176.1(10)
N11E C12E C13E C14E 0.0
C12E C13E C14E C15E 0.0
C13E C14E C15E C16E 0.0
C14E C15E C16E N11E 0.0
C12E N11E C16E C15E 0.0
Cd3 N11E C16E C15E -170.6(6)
C26E N21E N22E C23E -177.2(12)
C25E N21E N22E C23E 0.0
C26E N21E N22E Cd3 -1.5(14)
C25E N21E N22E Cd3 175.7(9)
N11E Cd3 N22E C23E -5.1(5)
N42G Cd3 N22E C23E -58.3(11)
N11J Cd3 N22E C23E 164.2(5)
N22J Cd3 N22E C23E 88.9(5)
N31G Cd3 N22E C23E -102.7(5)
N11E Cd3 N22E N21E 179.4(9)
N42G Cd3 N22E N21E 126.1(10)
N11J Cd3 N22E N21E -11.3(9)
N22J Cd3 N22E N21E -86.6(8)
N31G Cd3 N22E N21E 81.8(8)
N11E C12E C23E N22E 7.8(11)
C13E C12E C23E N22E -176.0(6)
N11E C12E C23E C24E -175.5(7)
C13E C12E C23E C24E 0.7(14)
N21E N22E C23E C12E 177.5(11)
Cd3 N22E C23E C12E 0.6(9)
N21E N22E C23E C24E 0.0
Cd3 N22E C23E C24E -176.9(7)
C12E C23E C24E C25E -177.0(13)
N22E C23E C24E C25E 0.0
C23E C24E C25E N21E 0.0
C26E N21E C25E C24E 177.1(13)
N22E N21E C25E C24E 0.0
C25E N21E C26E C51E -91.2(13)
N22E N21E C26E C51E 85.4(13)
N31B Ru6 N31E C32E 175.8(5)
N42B Ru6 N31E C32E -109.8(5)
N42E Ru6 N31E C32E -6.3(5)
N11F Ru6 N31E C32E 83.1(5)
N22F Ru6 N31E C32E 68(2)
N31B Ru6 N31E C36E -4.1(5)
N42B Ru6 N31E C36E 70.2(5)
N42E Ru6 N31E C36E 173.8(6)
N11F Ru6 N31E C36E -96.9(5)
N22F Ru6 N31E C36E -111.9(19)
C36E N31E C32E C43E -176.4(9)
Ru6 N31E C32E C43E 3.7(8)
C36E N31E C32E C33E 0.0
Ru6 N31E C32E C33E -179.9(6)
C43E C32E C33E C34E 176.1(10)
N31E C32E C33E C34E 0.0
C32E C33E C34E C35E 0.0
C33E C34E C35E C36E 0.0
C34E C35E C36E N31E 0.0
C32E N31E C36E C35E 0.0
Ru6 N31E C36E C35E 179.9(6)
C46E N41E N42E C43E 178.9(11)
C45E N41E N42E C43E 0.0
C46E N41E N42E Ru6 2.6(13)
C45E N41E N42E Ru6 -176.3(9)
N31B Ru6 N42E N41E -166.3(14)
N42B Ru6 N42E N41E -91.9(8)
N11F Ru6 N42E N41E 88.1(8)
N31E Ru6 N42E N41E -176.1(8)
N22F Ru6 N42E N41E 14.7(8)
N31B Ru6 N42E C43E 17.7(19)
N42B Ru6 N42E C43E 92.0(6)
N11F Ru6 N42E C43E -88.0(5)
N31E Ru6 N42E C43E 7.8(5)
N22F Ru6 N42E C43E -161.4(5)
N31E C32E C43E C44E 175.4(7)
C33E C32E C43E C44E -0.9(14)
N31E C32E C43E N42E 3.6(10)
C33E C32E C43E N42E -172.7(6)
N41E N42E C43E C32E 173.8(10)
Ru6 N42E C43E C32E -9.0(9)
N41E N42E C43E C44E 0.0
Ru6 N42E C43E C44E 177.2(7)
C32E C43E C44E C45E -172.4(12)
N42E C43E C44E C45E 0.0
C46E N41E C45E C44E -178.8(12)
N42E N41E C45E C44E 0.0
C43E C44E C45E N41E 0.0
N42E N41E C46E C64E -86.3(13)
C45E N41E C46E C64E 92.4(14)
N21E C26E C51E C52E 1.5(15)
N21E C26E C51E C56E 175.5(8)
C56E C51E C52E C53E 0.0
C26E C51E C52E C53E 174.2(9)
C51E C52E C53E C54E 0.0
C52E C53E C54E C55E 0.0
C53E C54E C55E C56E 0.0
C53E C54E C55E C64E 180.0
C54E C55E C56E C61E 180.0
C64E C55E C56E C61E 0.0
C54E C55E C56E C51E 0.0
C64E C55E C56E C51E 180.0
C52E C51E C56E C55E 0.0
C26E C51E C56E C55E -173.9(9)
C52E C51E C56E C61E 180.0
C26E C51E C56E C61E 6.1(9)
C55E C56E C61E C62E 0.0
C51E C56E C61E C62E 180.0
C56E C61E C62E C63E 0.0
C61E C62E C63E C64E 0.0
C62E C63E C64E C55E 0.0
C62E C63E C64E C46E 174.6(10)
C56E C55E C64E C63E 0.0
C54E C55E C64E C63E 180.0
C56E C55E C64E C46E -174.7(10)
C54E C55E C64E C46E 5.3(10)
N41E C46E C64E C63E -1.7(16)
N41E C46E C64E C55E 173.0(9)
N31B Ru6 N11F C12F 82.4(5)
N42B Ru6 N11F C12F 70.8(18)
N42E Ru6 N11F C12F -109.4(5)
N31E Ru6 N11F C12F 177.0(5)
N22F Ru6 N11F C12F -5.9(5)
N31B Ru6 N11F C16F -89.6(5)
N42B Ru6 N11F C16F -101.2(17)
N42E Ru6 N11F C16F 78.6(5)
N31E Ru6 N11F C16F 5.1(5)
N22F Ru6 N11F C16F -177.9(6)
C16F N11F C12F C23F 175.9(9)
Ru6 N11F C12F C23F 3.7(8)
C16F N11F C12F C13F 0.0
Ru6 N11F C12F C13F -172.2(6)
C23F C12F C13F C14F -175.5(10)
N11F C12F C13F C14F 0.0
C12F C13F C14F C15F 0.0
C13F C14F C15F C16F 0.0
C14F C15F C16F N11F 0.0
C12F N11F C16F C15F 0.0
Ru6 N11F C16F C15F 171.8(6)
C26F N21F N22F C23F 170.2(11)
C25F N21F N22F C23F 0.0
C26F N21F N22F Ru6 -5.1(13)
C25F N21F N22F Ru6 -175.3(9)
N31B Ru6 N22F N21F 89.5(8)
N42B Ru6 N22F N21F 15.6(9)
N42E Ru6 N22F N21F -90.7(8)
N11F Ru6 N22F N21F -177.8(9)
N31E Ru6 N22F N21F -162.2(17)
N31B Ru6 N22F C23F -85.6(5)
N42B Ru6 N22F C23F -159.5(5)
N42E Ru6 N22F C23F 94.2(5)
N11F Ru6 N22F C23F 7.1(5)
N31E Ru6 N22F C23F 23(2)
N11F C12F C23F C24F 177.0(7)
C13F C12F C23F C24F -7.4(14)
N11F C12F C23F N22F 3.0(10)
C13F C12F C23F N22F 178.6(6)
N21F N22F C23F C12F 175.4(10)
Ru6 N22F C23F C12F -8.0(9)
N21F N22F C23F C24F 0.0
Ru6 N22F C23F C24F 176.6(6)
C12F C23F C24F C25F -174.5(12)
N22F C23F C24F C25F 0.0
C23F C24F C25F N21F 0.0
C26F N21F C25F C24F -169.2(12)
N22F N21F C25F C24F 0.0
N22F N21F C26F C51F -82.0(14)
C25F N21F C26F C51F 85.8(15)
N31I Cd8 N31F C32F -54(2)
N42F Cd8 N31F C32F 3.5(4)
N22D Cd8 N31F C32F 166.2(5)
N42I Cd8 N31F C32F -91.9(5)
N11D Cd8 N31F C32F 92.6(5)
N31I Cd8 N31F C36F 120(2)
N42F Cd8 N31F C36F 177.8(6)
N22D Cd8 N31F C36F -19.5(6)
N42I Cd8 N31F C36F 82.5(6)
N11D Cd8 N31F C36F -93.1(6)
C36F N31F C32F C43F 177.8(10)
Cd8 N31F C32F C43F -7.5(8)
C36F N31F C32F C33F 0.0
Cd8 N31F C32F C33F 174.7(5)
C43F C32F C33F C34F -177.8(10)
N31F C32F C33F C34F 0.0
C32F C33F C34F C35F 0.0
C33F C34F C35F C36F 0.0
C34F C35F C36F N31F 0.0
C32F N31F C36F C35F 0.0
Cd8 N31F C36F C35F -174.0(6)
C46F N41F N42F C43F -174.5(11)
C45F N41F N42F C43F 0.0
C46F N41F N42F Cd8 17.9(13)
C45F N41F N42F Cd8 -167.6(9)
N31I Cd8 N42F N41F -21.4(8)
N31F Cd8 N42F N41F 167.5(8)
N22D Cd8 N42F N41F 103.7(13)
N42I Cd8 N42F N41F -97.1(8)
N11D Cd8 N42F N41F 75.2(8)
N31I Cd8 N42F C43F 171.4(5)
N31F Cd8 N42F C43F 0.4(5)
N22D Cd8 N42F C43F -63.5(13)
N42I Cd8 N42F C43F 95.7(5)
N11D Cd8 N42F C43F -92.0(5)
C33F C32F C43F C44F 11.8(13)
N31F C32F C43F C44F -166.0(7)
C33F C32F C43F N42F -174.0(5)
N31F C32F C43F N42F 8.2(11)
N41F N42F C43F C32F -175.6(10)
Cd8 N42F C43F C32F -4.6(9)
N41F N42F C43F C44F 0.0
Cd8 N42F C43F C44F 171.0(6)
C32F C43F C44F C45F 174.6(13)
N42F C43F C44F C45F 0.0
C43F C44F C45F N41F 0.0
C46F N41F C45F C44F 174.0(12)
N42F N41F C45F C44F 0.0
N42F N41F C46F C64F 81.2(14)
C45F N41F C46F C64F -92.1(14)
N21F C26F C51F C52F -7.8(16)
N21F C26F C51F C56F 169.8(9)
C56F C51F C52F C53F 0.0
C26F C51F C52F C53F 177.6(10)
C51F C52F C53F C54F 0.0
C52F C53F C54F C55F 0.0
C53F C54F C55F C56F 0.0
C53F C54F C55F C64F 180.0
C54F C55F C56F C61F 180.0
C64F C55F C56F C61F 0.0
C54F C55F C56F C51F 0.0
C64F C55F C56F C51F 180.0
C52F C51F C56F C55F 0.0
C26F C51F C56F C55F -177.6(10)
C52F C51F C56F C61F 180.0
C26F C51F C56F C61F 2.4(10)
C55F C56F C61F C62F 0.0
C51F C56F C61F C62F 180.0
C56F C61F C62F C63F 0.0
C61F C62F C63F C64F 0.0
C62F C63F C64F C55F 0.0
C62F C63F C64F C46F 179.2(10)
C56F C55F C64F C63F 0.0
C54F C55F C64F C63F 180.0
C56F C55F C64F C46F -179.2(10)
C54F C55F C64F C46F 0.8(10)
N41F C46F C64F C63F 1.1(16)
N41F C46F C64F C55F -179.7(9)
N31C Ru5 N11G C12G 179.6(5)
N22L Ru5 N11G C12G 88.1(5)
N42C Ru5 N11G C12G -105.7(5)
N11L Ru5 N11G C12G 55(3)
N22G Ru5 N11G C12G -5.7(5)
N31C Ru5 N11G C16G -1.9(5)
N22L Ru5 N11G C16G -93.5(5)
N42C Ru5 N11G C16G 72.8(5)
N11L Ru5 N11G C16G -127(3)
N22G Ru5 N11G C16G 172.8(6)
C16G N11G C12G C23G -172.3(9)
Ru5 N11G C12G C23G 6.2(8)
C16G N11G C12G C13G 0.0
Ru5 N11G C12G C13G 178.5(6)
C23G C12G C13G C14G 171.6(10)
N11G C12G C13G C14G 0.0
C12G C13G C14G C15G 0.0
C13G C14G C15G C16G 0.0
C14G C15G C16G N11G 0.0
C12G N11G C16G C15G 0.0
Ru5 N11G C16G C15G -178.4(6)
C26G N21G N22G C23G 180.0(11)
C25G N21G N22G C23G 0.0
C26G N21G N22G Ru5 1.4(13)
C25G N21G N22G Ru5 -178.6(9)
N31C Ru5 N22G N21G -155.5(13)
N22L Ru5 N22G N21G 84.8(8)
N42C Ru5 N22G N21G -90.4(8)
N11L Ru5 N22G N21G 8.7(9)
N11G Ru5 N22G N21G -177.2(9)
N31C Ru5 N22G C23G 26.0(16)
N22L Ru5 N22G C23G -93.8(5)
N42C Ru5 N22G C23G 91.0(5)
N11L Ru5 N22G C23G -169.8(5)
N11G Ru5 N22G C23G 4.2(5)
C13G C12G C23G C24G 3.7(13)
N11G C12G C23G C24G 175.7(7)
C13G C12G C23G N22G -174.3(6)
N11G C12G C23G N22G -2.3(11)
N21G N22G C23G C12G 178.4(10)
Ru5 N22G C23G C12G -2.6(9)
N21G N22G C23G C24G 0.0
Ru5 N22G C23G C24G 179.0(7)
C12G C23G C24G C25G -178.2(12)
N22G C23G C24G C25G 0.0
C23G C24G C25G N21G 0.0
C26G N21G C25G C24G -180.0(12)
N22G N21G C25G C24G 0.0
N22G N21G C26G C51G -86.5(12)
C25G N21G C26G C51G 93.4(13)
N11E Cd3 N31G C32G 89.4(5)
N42G Cd3 N31G C32G -1.4(5)
N11J Cd3 N31G C32G -96.0(5)
N22E Cd3 N31G C32G 163.4(5)
N22J Cd3 N31G C32G -72.3(15)
N11E Cd3 N31G C36G -90.1(6)
N42G Cd3 N31G C36G 179.1(6)
N11J Cd3 N31G C36G 84.6(6)
N22E Cd3 N31G C36G -16.0(6)
N22J Cd3 N31G C36G 108.3(14)
C36G N31G C32G C43G -177.5(10)
Cd3 N31G C32G C43G 3.0(9)
C36G N31G C32G C33G 0.0
Cd3 N31G C32G C33G -179.5(6)
C43G C32G C33G C34G 177.3(10)
N31G C32G C33G C34G 0.0
C32G C33G C34G C35G 0.0
C33G C34G C35G C36G 0.0
C34G C35G C36G N31G 0.0
C32G N31G C36G C35G 0.0
Cd3 N31G C36G C35G 179.4(6)
C46G N41G N42G C43G -172.2(12)
C45G N41G N42G C43G 0.0
C46G N41G N42G Cd3 2.3(14)
C45G N41G N42G Cd3 174.5(9)
N11E Cd3 N42G N41G 88.2(8)
N11J Cd3 N42G N41G -83.3(8)
N22E Cd3 N42G N41G 138.6(9)
N22J Cd3 N42G N41G -8.1(8)
N31G Cd3 N42G N41G -174.6(9)
N11E Cd3 N42G C43G -97.6(6)
N11J Cd3 N42G C43G 90.9(5)
N22E Cd3 N42G C43G -47.2(12)
N22J Cd3 N42G C43G 166.1(5)
N31G Cd3 N42G C43G -0.3(5)
C33G C32G C43G C44G -3.5(14)
N31G C32G C43G C44G 173.9(8)
C33G C32G C43G N42G 179.2(6)
N31G C32G C43G N42G -3.4(11)
N41G N42G C43G C32G 177.9(11)
Cd3 N42G C43G C32G 2.1(9)
N41G N42G C43G C44G 0.0
Cd3 N42G C43G C44G -175.8(7)
C32G C43G C44G C45G -177.5(13)
N42G C43G C44G C45G 0.0
C43G C44G C45G N41G 0.0
C46G N41G C45G C44G 171.8(12)
N42G N41G C45G C44G 0.0
N42G N41G C46G C64G 85.1(13)
C45G N41G C46G C64G -85.6(14)
N21G C26G C51G C52G 0.6(14)
N21G C26G C51G C56G 178.1(7)
C56G C51G C52G C53G 0.0
C26G C51G C52G C53G 177.5(9)
C51G C52G C53G C54G 0.0
C52G C53G C54G C55G 0.0
C53G C54G C55G C56G 0.0
C53G C54G C55G C64G 180.0
C54G C55G C56G C61G 180.0
C64G C55G C56G C61G 0.0
C54G C55G C56G C51G 0.0
C64G C55G C56G C51G 180.0
C52G C51G C56G C61G 180.0
C26G C51G C56G C61G 2.5(9)
C52G C51G C56G C55G 0.0
C26G C51G C56G C55G -177.5(9)
C55G C56G C61G C62G 0.0
C51G C56G C61G C62G 180.0
C56G C61G C62G C63G 0.0
C61G C62G C63G C64G 0.0
C62G C63G C64G C55G 0.0
C62G C63G C64G C46G -179.5(9)
C54G C55G C64G C63G 180.0
C56G C55G C64G C63G 0.0
C54G C55G C64G C46G -0.5(9)
C56G C55G C64G C46G 179.5(9)
N41G C46G C64G C63G 0.5(15)
N41G C46G C64G C55G -178.9(8)
N31A Ru4 N11H C12H 54(3)
N22I Ru4 N11H C12H -166.3(5)
N11I Ru4 N11H C12H -90.8(5)
N42A Ru4 N11H C12H 93.1(5)
N22H Ru4 N11H C12H -1.7(5)
N31A Ru4 N11H C16H -126(2)
N22I Ru4 N11H C16H 13.6(6)
N11I Ru4 N11H C16H 89.1(5)
N42A Ru4 N11H C16H -86.9(5)
N22H Ru4 N11H C16H 178.3(6)
C16H N11H C12H C23H -179.3(9)
Ru4 N11H C12H C23H 0.7(8)
C16H N11H C12H C13H 0.0
Ru4 N11H C12H C13H 179.9(6)
C23H C12H C13H C14H 179.2(10)
N11H C12H C13H C14H 0.0
C12H C13H C14H C15H 0.0
C13H C14H C15H C16H 0.0
C14H C15H C16H N11H 0.0
C12H N11H C16H C15H 0.0
Ru4 N11H C16H C15H -179.9(6)
C26H N21H N22H C23H 173.2(11)
C25H N21H N22H C23H 0.0
C26H N21H N22H Ru4 -10.8(13)
C25H N21H N22H Ru4 175.9(9)
N31A Ru4 N22H C23H -170.3(5)
N22I Ru4 N22H C23H 59.4(14)
N11I Ru4 N22H C23H 92.3(6)
N11H Ru4 N22H C23H 2.4(5)
N42A Ru4 N22H C23H -94.4(5)
N31A Ru4 N22H N21H 13.9(8)
N22I Ru4 N22H N21H -116.5(14)
N11I Ru4 N22H N21H -83.5(8)
N11H Ru4 N22H N21H -173.5(9)
N42A Ru4 N22H N21H 89.8(8)
N11H C12H C23H N22H 1.6(10)
C13H C12H C23H N22H -177.6(6)
N11H C12H C23H C24H 174.1(7)
C13H C12H C23H C24H -5.1(13)
N21H N22H C23H C12H 174.2(10)
Ru4 N22H C23H C12H -3.0(9)
N21H N22H C23H C24H 0.0
Ru4 N22H C23H C24H -177.2(6)
C12H C23H C24H C25H -173.2(12)
N22H C23H C24H C25H 0.0
C23H C24H C25H N21H 0.0
C26H N21H C25H C24H -172.5(12)
N22H N21H C25H C24H 0.0
N22H N21H C26H C51H -86.3(13)
C25H N21H C26H C51H 85.3(14)
N22K Cd2 N31H C32H 112.7(5)
N42H Cd2 N31H C32H 7.6(4)
N31L Cd2 N31H C32H -80.6(5)
N11K Cd2 N31H C32H -173.5(4)
N42L Cd2 N31H C32H -61.4(15)
N22K Cd2 N31H C36H -66.6(5)
N42H Cd2 N31H C36H -171.7(5)
N31L Cd2 N31H C36H 100.2(5)
N11K Cd2 N31H C36H 7.3(5)
N42L Cd2 N31H C36H 119.3(14)
C36H N31H C32H C43H 172.5(8)
Cd2 N31H C32H C43H -6.8(7)
C36H N31H C32H C33H 0.0
Cd2 N31H C32H C33H -179.3(5)
C43H C32H C33H C34H -171.8(9)
N31H C32H C33H C34H 0.0
C32H C33H C34H C35H 0.0
C33H C34H C35H C36H 0.0
C34H C35H C36H N31H 0.0
C32H N31H C36H C35H 0.0
Cd2 N31H C36H C35H 179.2(6)
C46H N41H N42H C43H -178.8(11)
C45H N41H N42H C43H 0.0
C46H N41H N42H Cd2 -10.4(12)
C45H N41H N42H Cd2 168.5(8)
N22K Cd2 N42H N41H 99.6(7)
N31L Cd2 N42H N41H -80.9(7)
N11K Cd2 N42H N41H -180(66)
N42L Cd2 N42H N41H -8.1(7)
N31H Cd2 N42H N41H -175.1(8)
N22K Cd2 N42H C43H -92.6(5)
N31L Cd2 N42H C43H 86.9(5)
N11K Cd2 N42H C43H -11.8(17)
N42L Cd2 N42H C43H 159.7(5)
N31H Cd2 N42H C43H -7.2(5)
C33H C32H C43H N42H 172.3(5)
N31H C32H C43H N42H 0.1(9)
C33H C32H C43H C44H -10.7(13)
N31H C32H C43H C44H 177.1(7)
N41H N42H C43H C32H 177.7(9)
Cd2 N42H C43H C32H 6.6(8)
N41H N42H C43H C44H 0.0
Cd2 N42H C43H C44H -171.1(6)
C32H C43H C44H C45H -177.2(11)
N42H C43H C44H C45H 0.0
C43H C44H C45H N41H 0.0
C46H N41H C45H C44H 178.8(12)
N42H N41H C45H C44H 0.0
N42H N41H C46H C64H 92.5(13)
C45H N41H C46H C64H -86.1(15)
N21H C26H C51H C52H 10.2(15)
N21H C26H C51H C56H -169.0(9)
C56H C51H C52H C53H 0.0
C26H C51H C52H C53H -179.3(9)
C51H C52H C53H C54H 0.0
C52H C53H C54H C55H 0.0
C53H C54H C55H C56H 0.0
C53H C54H C55H C64H 180.0
C54H C55H C56H C61H 180.0
C64H C55H C56H C61H 0.0
C54H C55H C56H C51H 0.0
C64H C55H C56H C51H 180.0
C52H C51H C56H C55H 0.0
C26H C51H C56H C55H 179.2(10)
C52H C51H C56H C61H 180.0
C26H C51H C56H C61H -0.8(10)
C55H C56H C61H C62H 0.0
C51H C56H C61H C62H 180.0
C56H C61H C62H C63H 0.0
C61H C62H C63H C64H 0.0
C62H C63H C64H C55H 0.0
C62H C63H C64H C46H -175.9(9)
C56H C55H C64H C63H 0.0
C54H C55H C64H C63H 180.0
C56H C55H C64H C46H 175.9(10)
C54H C55H C64H C46H -4.1(10)
N41H C46H C64H C63H 4.6(16)
N41H C46H C64H C55H -171.3(9)
N31A Ru4 N11I C12I 90.5(6)
N22I Ru4 N11I C12I -0.7(6)
N11H Ru4 N11I C12I -94.6(6)
N42A Ru4 N11I C12I 59(3)
N22H Ru4 N11I C12I -170.5(6)
N31A Ru4 N11I C16I -90.6(7)
N22I Ru4 N11I C16I 178.2(8)
N11H Ru4 N11I C16I 84.3(7)
N42A Ru4 N11I C16I -122(2)
N22H Ru4 N11I C16I 8.5(7)
C16I N11I C12I C23I -179.6(12)
Ru4 N11I C12I C23I -0.6(11)
C16I N11I C12I C13I 0.0
Ru4 N11I C12I C13I 179.0(8)
C23I C12I C13I C14I 179.5(13)
N11I C12I C13I C14I 0.0
C12I C13I C14I C15I 0.0
C13I C14I C15I C16I 0.0
C14I C15I C16I N11I 0.0
C12I N11I C16I C15I 0.0
Ru4 N11I C16I C15I -178.9(9)
C26I N21I N22I C23I 172.2(16)
C25I N21I N22I C23I 0.0
C26I N21I N22I Ru4 -8.9(19)
C25I N21I N22I Ru4 178.9(12)
N31A Ru4 N22I N21I 86.0(11)
N11I Ru4 N22I N21I -177.0(12)
N11H Ru4 N22I N21I -88.3(11)
N42A Ru4 N22I N21I 10.7(11)
N22H Ru4 N22I N21I -142.8(12)
N31A Ru4 N22I C23I -95.1(7)
N11I Ru4 N22I C23I 1.8(7)
N11H Ru4 N22I C23I 90.6(7)
N42A Ru4 N22I C23I -170.5(7)
N22H Ru4 N22I C23I 36.0(16)
N11I C12I C23I C24I 177.5(10)
C13I C12I C23I C24I -2.1(18)
N11I C12I C23I N22I 2.3(14)
C13I C12I C23I N22I -177.2(8)
N21I N22I C23I C12I 176.3(14)
Ru4 N22I C23I C12I -2.9(12)
N21I N22I C23I C24I 0.0
Ru4 N22I C23I C24I -179.2(9)
C12I C23I C24I C25I -175.5(17)
N22I C23I C24I C25I 0.0
C26I N21I C25I C24I -172.0(16)
N22I N21I C25I C24I 0.0
C23I C24I C25I N21I 0.0
C25I N21I C26I C51I 91.2(16)
N22I N21I C26I C51I -79.5(16)
N31F Cd8 N31I C32I -36(3)
N42F Cd8 N31I C32I -91.7(7)
N22D Cd8 N31I C32I 104.0(7)
N42I Cd8 N31I C32I 3.0(7)
N11D Cd8 N31I C32I 177.5(7)
N31F Cd8 N31I C36I 142(2)
N42F Cd8 N31I C36I 86.3(7)
N22D Cd8 N31I C36I -78.0(7)
N42I Cd8 N31I C36I -179.0(8)
N11D Cd8 N31I C36I -4.5(7)
C36I N31I C32I C33I 0.0
Cd8 N31I C32I C33I 178.1(8)
C36I N31I C32I C43I -179.5(12)
Cd8 N31I C32I C43I -1.5(11)
N31I C32I C33I C34I 0.0
C43I C32I C33I C34I 179.5(13)
C32I C33I C34I C35I 0.0
C33I C34I C35I C36I 0.0
C34I C35I C36I N31I 0.0
C32I N31I C36I C35I 0.0
Cd8 N31I C36I C35I -178.0(9)
C46I N41I N42I C43I -165.5(16)
C45I N41I N42I C43I 0.0
C46I N41I N42I Cd8 21.5(19)
C45I N41I N42I Cd8 -173.0(12)
N31I Cd8 N42I N41I 168.7(12)
N31F Cd8 N42I N41I -18.0(11)
N42F Cd8 N42I N41I -93.0(11)
N22D Cd8 N42I N41I 80.1(11)
N11D Cd8 N42I N41I 136(2)
N31I Cd8 N42I C43I -4.0(7)
N31F Cd8 N42I C43I 169.3(7)
N42F Cd8 N42I C43I 94.2(7)
N22D Cd8 N42I C43I -92.6(7)
N11D Cd8 N42I C43I -37(3)
C33I C32I C43I N42I 178.1(8)
N31I C32I C43I N42I -2.3(14)
C33I C32I C43I C44I 11.0(18)
N31I C32I C43I C44I -169.5(10)
N41I N42I C43I C32I -170.1(14)
Cd8 N42I C43I C32I 4.8(12)
N41I N42I C43I C44I 0.0
Cd8 N42I C43I C44I 174.9(9)
C32I C43I C44I C45I 168.1(16)
N42I C43I C44I C45I 0.0
C43I C44I C45I N41I 0.0
C46I N41I C45I C44I 165.8(16)
N42I N41I C45I C44I 0.0
N42I N41I C46I C64I 77.1(17)
C45I N41I C46I C64I -86.1(17)
N21I C26I C51I C52I -4.4(17)
N21I C26I C51I C56I 177.6(10)
C56I C51I C52I C53I 0.0
C26I C51I C52I C53I -178.0(10)
C51I C52I C53I C54I 0.0
C52I C53I C54I C55I 0.0
C53I C54I C55I C56I 0.0
C53I C54I C55I C64I 180.0
C54I C55I C56I C61I 180.0
C64I C55I C56I C61I 0.0
C54I C55I C56I C51I 0.0
C64I C55I C56I C51I 180.0
C52I C51I C56I C61I 180.0
C26I C51I C56I C61I -2.0(10)
C52I C51I C56I C55I 0.0
C26I C51I C56I C55I 178.0(10)
C55I C56I C61I C62I 0.0
C51I C56I C61I C62I 180.0
C56I C61I C62I C63I 0.0
C61I C62I C63I C64I 0.0
C62I C63I C64I C55I 0.0
C62I C63I C64I C46I 178.8(10)
C54I C55I C64I C63I 180.0
C56I C55I C64I C63I 0.0
C54I C55I C64I C46I 1.3(11)
C56I C55I C64I C46I -178.7(11)
N41I C46I C64I C63I -1.3(17)
N41I C46I C64I C55I 177.5(10)
N11E Cd3 N11J C12J -26.3(19)
N42G Cd3 N11J C12J 106.9(5)
N22E Cd3 N11J C12J -87.3(5)
N22J Cd3 N11J C12J 6.3(5)
N31G Cd3 N11J C12J -179.5(5)
N11E Cd3 N11J C16J 150.0(16)
N42G Cd3 N11J C16J -76.9(5)
N22E Cd3 N11J C16J 89.0(6)
N22J Cd3 N11J C16J -177.4(6)
N31G Cd3 N11J C16J -3.2(6)
C16J N11J C12J C23J 176.6(10)
Cd3 N11J C12J C23J -6.9(8)
C16J N11J C12J C13J 0.0
Cd3 N11J C12J C13J 176.5(6)
C23J C12J C13J C14J -176.4(10)
N11J C12J C13J C14J 0.0
C12J C13J C14J C15J 0.0
C13J C14J C15J C16J 0.0
C14J C15J C16J N11J 0.0
C12J N11J C16J C15J 0.0
Cd3 N11J C16J C15J -176.1(6)
C26J N21J N22J C23J -175.2(12)
C25J N21J N22J C23J 0.0
C26J N21J N22J Cd3 9.6(14)
C25J N21J N22J Cd3 -175.2(9)
N11E Cd3 N22J N21J -16.2(9)
N42G Cd3 N22J N21J 78.0(9)
N11J Cd3 N22J N21J 170.2(9)
N22E Cd3 N22J N21J -90.6(9)
N31G Cd3 N22J N21J 145.6(13)
N11E Cd3 N22J C23J 168.8(5)
N42G Cd3 N22J C23J -97.1(5)
N11J Cd3 N22J C23J -4.9(5)
N22E Cd3 N22J C23J 94.4(5)
N31G Cd3 N22J C23J -29.5(16)
N11J C12J C23J N22J 2.4(11)
C13J C12J C23J N22J 178.9(6)
N11J C12J C23J C24J -169.4(7)
C13J C12J C23J C24J 7.1(13)
N21J N22J C23J C12J -173.5(11)
Cd3 N22J C23J C12J 3.2(9)
N21J N22J C23J C24J 0.0
Cd3 N22J C23J C24J 176.7(6)
C12J C23J C24J C25J 172.6(12)
N22J C23J C24J C25J 0.0
C23J C24J C25J N21J 0.0
C26J N21J C25J C24J 175.1(12)
N22J N21J C25J C24J 0.0
N22J N21J C26J C51J 86.8(12)
C25J N21J C26J C51J -87.5(13)
N42J Ru7 N31J C32J -1.2(5)
N31K Ru7 N31J C32J -99.5(5)
N42K Ru7 N31J C32J -175.0(5)
N41D Ru7 N31J C32J 49(2)
N31D Ru7 N31J C32J 85.2(5)
N42J Ru7 N31J C36J 173.8(6)
N31K Ru7 N31J C36J 75.6(6)
N42K Ru7 N31J C36J 0.1(6)
N41D Ru7 N31J C36J -136.0(17)
N31D Ru7 N31J C36J -99.8(5)
C36J N31J C32J C43J 178.3(9)
Ru7 N31J C32J C43J -6.6(9)
C36J N31J C32J C33J 0.0
Ru7 N31J C32J C33J 175.2(6)
C43J C32J C33J C34J -178.0(11)
N31J C32J C33J C34J 0.0
C32J C33J C34J C35J 0.0
C33J C34J C35J C36J 0.0
C34J C35J C36J N31J 0.0
C32J N31J C36J C35J 0.0
Ru7 N31J C36J C35J -174.9(7)
C46J N41J N42J C43J -178.8(12)
C45J N41J N42J C43J 0.0
C46J N41J N42J Ru7 9.9(14)
C45J N41J N42J Ru7 -171.3(9)
N31K Ru7 N42J C43J 93.4(6)
N42K Ru7 N42J C43J 29.0(15)
N41D Ru7 N42J C43J -162.5(6)
N31J Ru7 N42J C43J 8.4(5)
N31D Ru7 N42J C43J -88.7(6)
N31K Ru7 N42J N41J -95.7(8)
N42K Ru7 N42J N41J -160.1(11)
N41D Ru7 N42J N41J 8.5(9)
N31J Ru7 N42J N41J 179.4(9)
N31D Ru7 N42J N41J 82.3(8)
N31J C32J C43J N42J 14.4(11)
C33J C32J C43J N42J -167.5(6)
N31J C32J C43J C44J -177.5(8)
C33J C32J C43J C44J 0.6(15)
N41J N42J C43J C32J 170.9(11)
Ru7 N42J C43J C32J -15.6(10)
N41J N42J C43J C44J 0.0
Ru7 N42J C43J C44J 173.5(7)
C32J C43J C44J C45J -168.9(13)
N42J C43J C44J C45J 0.0
C46J N41J C45J C44J 178.8(12)
N42J N41J C45J C44J 0.0
C43J C44J C45J N41J 0.0
C45J N41J C46J C64J 88.5(13)
N42J N41J C46J C64J -93.0(12)
N21J C26J C51J C52J -11.2(13)
N21J C26J C51J C56J 175.3(7)
C56J C51J C52J C53J 0.0
C26J C51J C52J C53J -173.6(8)
C51J C52J C53J C54J 0.0
C52J C53J C54J C55J 0.0
C53J C54J C55J C56J 0.0
C53J C54J C55J C64J 180.0
C54J C55J C56J C61J 180.0
C64J C55J C56J C61J 0.0
C54J C55J C56J C51J 0.0
C64J C55J C56J C51J 180.0
C52J C51J C56J C55J 0.0
C26J C51J C56J C55J 173.4(8)
C52J C51J C56J C61J 180.0
C26J C51J C56J C61J -6.6(8)
C55J C56J C61J C62J 0.0
C51J C56J C61J C62J 180.0
C56J C61J C62J C63J 0.0
C61J C62J C63J C64J 0.0
C62J C63J C64J C55J 0.0
C62J C63J C64J C46J -178.3(9)
C56J C55J C64J C63J 0.0
C54J C55J C64J C63J 180.0
C56J C55J C64J C46J 178.4(8)
C54J C55J C64J C46J -1.6(8)
N41J C46J C64J C63J -5.5(14)
N41J C46J C64J C55J 176.1(8)
N22K Cd2 N11K C12K 5.8(5)
N42H Cd2 N11K C12K -78.5(16)
N31L Cd2 N11K C12K -176.8(5)
N42L Cd2 N11K C12K 109.8(5)
N31H Cd2 N11K C12K -82.9(5)
N22K Cd2 N11K C16K -172.6(6)
N42H Cd2 N11K C16K 103.2(15)
N31L Cd2 N11K C16K 4.8(6)
N42L Cd2 N11K C16K -68.5(6)
N31H Cd2 N11K C16K 98.8(6)
C16K N11K C12K C23K 176.6(10)
Cd2 N11K C12K C23K -1.9(9)
C16K N11K C12K C13K 0.0
Cd2 N11K C12K C13K -178.5(6)
C23K C12K C13K C14K -176.4(11)
N11K C12K C13K C14K 0.0
C12K C13K C14K C15K 0.0
C13K C14K C15K C16K 0.0
C14K C15K C16K N11K 0.0
C12K N11K C16K C15K 0.0
Cd2 N11K C16K C15K 178.3(7)
C26K N21K N22K C23K -178.5(12)
C25K N21K N22K C23K 0.0
C26K N21K N22K Cd2 -9.8(14)
C25K N21K N22K Cd2 168.7(10)
N42H Cd2 N22K C23K 158.0(5)
N31L Cd2 N22K C23K -19.8(17)
N11K Cd2 N22K C23K -8.7(5)
N42L Cd2 N22K C23K -95.7(6)
N31H Cd2 N22K C23K 85.7(6)
N42H Cd2 N22K N21K -10.3(9)
N31L Cd2 N22K N21K 171.9(12)
N11K Cd2 N22K N21K -177.0(9)
N42L Cd2 N22K N21K 96.0(8)
N31H Cd2 N22K N21K -82.6(8)
C13K C12K C23K C24K -6.0(15)
N11K C12K C23K C24K 177.6(8)
C13K C12K C23K N22K 170.2(6)
N11K C12K C23K N22K -6.3(11)
N21K N22K C23K C12K -177.1(11)
Cd2 N22K C23K C12K 11.3(10)
N21K N22K C23K C24K 0.0
Cd2 N22K C23K C24K -171.7(7)
C12K C23K C24K C25K 176.4(13)
N22K C23K C24K C25K 0.0
C26K N21K C25K C24K 178.3(14)
N22K N21K C25K C24K 0.0
C23K C24K C25K N21K 0.0
C25K N21K C26K C51K -90.6(15)
N22K N21K C26K C51K 87.6(14)
N42J Ru7 N31K C32K -159.9(5)
N42K Ru7 N31K C32K 3.4(5)
N41D Ru7 N31K C32K 99.7(6)
N31J Ru7 N31K C32K -86.6(5)
N31D Ru7 N31K C32K 40(4)
N42J Ru7 N31K C36K 18.9(6)
N42K Ru7 N31K C36K -177.9(7)
N41D Ru7 N31K C36K -81.5(6)
N31J Ru7 N31K C36K 92.2(6)
N31D Ru7 N31K C36K -141(4)
C36K N31K C32K C43K -179.8(10)
Ru7 N31K C32K C43K -0.9(9)
C36K N31K C32K C33K 0.0
Ru7 N31K C32K C33K 178.8(7)
C43K C32K C33K C34K 179.7(11)
N31K C32K C33K C34K 0.0
C32K C33K C34K C35K 0.0
C33K C34K C35K C36K 0.0
C34K C35K C36K N31K 0.0
C32K N31K C36K C35K 0.0
Ru7 N31K C36K C35K -178.7(7)
C46K N41K N42K C43K 173.5(14)
C45K N41K N42K C43K 0.0
C46K N41K N42K Ru7 -20.4(16)
C45K N41K N42K Ru7 166.1(10)
N42J Ru7 N42K C43K 62.4(14)
N31K Ru7 N42K C43K -5.1(6)
N41D Ru7 N42K C43K -106.1(6)
N31J Ru7 N42K C43K 82.1(6)
N31D Ru7 N42K C43K 178.4(6)
N42J Ru7 N42K N41K -103.3(14)
N31K Ru7 N42K N41K -170.7(10)
N41D Ru7 N42K N41K 88.3(9)
N31J Ru7 N42K N41K -83.5(9)
N31D Ru7 N42K N41K 12.8(9)
C33K C32K C43K N42K 176.4(7)
N31K C32K C43K N42K -3.9(12)
C33K C32K C43K C44K -8.1(15)
N31K C32K C43K C44K 171.6(8)
N41K N42K C43K C32K 176.5(12)
Ru7 N42K C43K C32K 6.7(11)
N41K N42K C43K C44K 0.0
Ru7 N42K C43K C44K -169.8(7)
C32K C43K C44K C45K -175.8(14)
N42K C43K C44K C45K 0.0
C43K C44K C45K N41K 0.0
C46K N41K C45K C44K -173.4(14)
N42K N41K C45K C44K 0.0
N42K N41K C46K C64K -80.4(15)
C45K N41K C46K C64K 91.9(14)
N21K C26K C51K C52K 10.2(15)
N21K C26K C51K C56K -168.1(9)
C56K C51K C52K C53K 0.0
C26K C51K C52K C53K -178.4(9)
C51K C52K C53K C54K 0.0
C52K C53K C54K C55K 0.0
C53K C54K C55K C56K 0.0
C53K C54K C55K C64K 180.0
C54K C55K C56K C61K 180.0
C64K C55K C56K C61K 0.0
C54K C55K C56K C51K 0.0
C64K C55K C56K C51K 180.0
C52K C51K C56K C55K 0.0
C26K C51K C56K C55K 178.4(10)
C52K C51K C56K C61K 180.0
C26K C51K C56K C61K -1.6(10)
C55K C56K C61K C62K 0.0
C51K C56K C61K C62K 180.0
C56K C61K C62K C63K 0.0
C61K C62K C63K C64K 0.0
C62K C63K C64K C55K 0.0
C62K C63K C64K C46K 179.4(9)
C56K C55K C64K C63K 0.0
C54K C55K C64K C63K 180.0
C56K C55K C64K C46K -179.4(9)
C54K C55K C64K C46K 0.6(9)
N41K C46K C64K C63K -5.1(15)
N41K C46K C64K C55K 174.3(9)
N31C Ru5 N11L C12L -92.0(5)
N22L Ru5 N11L C12L -1.3(5)
N42C Ru5 N11L C12L -166.9(5)
N11G Ru5 N11L C12L 33(3)
N22G Ru5 N11L C12L 91.8(5)
N31C Ru5 N11L C16L 90.8(5)
N22L Ru5 N11L C16L -178.4(6)
N42C Ru5 N11L C16L 15.9(6)
N11G Ru5 N11L C16L -145(3)
N22G Ru5 N11L C16L -85.3(5)
C16L N11L C12L C23L 179.3(9)
Ru5 N11L C12L C23L 2.0(8)
C16L N11L C12L C13L 0.0
Ru5 N11L C12L C13L -177.3(6)
C23L C12L C13L C14L -179.2(10)
N11L C12L C13L C14L 0.0
C12L C13L C14L C15L 0.0
C13L C14L C15L C16L 0.0
C14L C15L C16L N11L 0.0
C12L N11L C16L C15L 0.0
Ru5 N11L C16L C15L 177.1(6)
C26L N21L N22L C23L 168.9(11)
C25L N21L N22L C23L 0.0
C26L N21L N22L Ru5 -20.6(13)
C25L N21L N22L Ru5 170.5(9)
N31C Ru5 N22L C23L 91.8(5)
N42C Ru5 N22L C23L 62.2(14)
N11L Ru5 N22L C23L 0.3(5)
N11G Ru5 N22L C23L -175.9(5)
N22G Ru5 N22L C23L -100.6(5)
N31C Ru5 N22L N21L -78.3(8)
N42C Ru5 N22L N21L -107.9(13)
N11L Ru5 N22L N21L -169.8(9)
N11G Ru5 N22L N21L 14.0(9)
N22G Ru5 N22L N21L 89.3(8)
N11L C12L C23L N22L -1.8(11)
C13L C12L C23L N22L 177.5(6)
N11L C12L C23L C24L 170.3(7)
C13L C12L C23L C24L -10.4(14)
N21L N22L C23L C12L 173.8(11)
Ru5 N22L C23L C12L 0.7(9)
N21L N22L C23L C24L 0.0
Ru5 N22L C23L C24L -173.1(7)
C12L C23L C24L C25L -172.8(12)
N22L C23L C24L C25L 0.0
C23L C24L C25L N21L 0.0
C26L N21L C25L C24L -167.8(12)
N22L N21L C25L C24L 0.0
N22L N21L C26L C51L -83.6(13)
C25L N21L C26L C51L 82.7(14)
N22K Cd2 N31L C32L -71.5(16)
N42H Cd2 N31L C32L 110.7(5)
N11K Cd2 N31L C32L -82.2(5)
N42L Cd2 N31L C32L 8.1(4)
N31H Cd2 N31L C32L -176.6(5)
N22K Cd2 N31L C36L 101.2(15)
N42H Cd2 N31L C36L -76.7(5)
N11K Cd2 N31L C36L 90.5(5)
N42L Cd2 N31L C36L -179.2(6)
N31H Cd2 N31L C36L -3.9(5)
C36L N31L C32L C43L 177.9(9)
Cd2 N31L C32L C43L -9.1(8)
C36L N31L C32L C33L 0.0
Cd2 N31L C32L C33L 173.0(5)
C43L C32L C33L C34L -177.8(9)
N31L C32L C33L C34L 0.0
C32L C33L C34L C35L 0.0
C33L C34L C35L C36L 0.0
C34L C35L C36L N31L 0.0
C32L N31L C36L C35L 0.0
Cd2 N31L C36L C35L -172.4(6)
C46L N41L N42L C43L -172.1(11)
C45L N41L N42L C43L 0.0
C46L N41L N42L Cd2 5.6(13)
C45L N41L N42L Cd2 177.7(8)
N22K Cd2 N42L N41L -17.8(8)
N42H Cd2 N42L N41L 90.4(8)
N31L Cd2 N42L N41L 176.1(8)
N11K Cd2 N42L N41L -91.5(8)
N31H Cd2 N42L N41L 156.1(12)
N22K Cd2 N42L C43L 159.7(5)
N42H Cd2 N42L C43L -92.0(5)
N31L Cd2 N42L C43L -6.4(5)
N11K Cd2 N42L C43L 86.1(5)
N31H Cd2 N42L C43L -26.4(16)
N31L C32L C43L N42L 3.4(10)
C33L C32L C43L N42L -178.8(5)
N31L C32L C43L C44L -173.6(7)
C33L C32L C43L C44L 4.2(14)
N41L N42L C43L C32L -177.8(10)
Cd2 N42L C43L C32L 4.0(9)
N41L N42L C43L C44L 0.0
Cd2 N42L C43L C44L -178.2(6)
C32L C43L C44L C45L 177.2(13)
N42L C43L C44L C45L 0.0
C46L N41L C45L C44L 171.3(12)
N42L N41L C45L C44L 0.0
C43L C44L C45L N41L 0.0
N42L N41L C46L C64L 80.3(13)
C45L N41L C46L C64L -89.9(13)
N21L C26L C51L C52L 0.9(14)
N21L C26L C51L C56L 179.1(8)
C56L C51L C52L C53L 0.0
C26L C51L C52L C53L 178.2(9)
C51L C52L C53L C54L 0.0
C52L C53L C54L C55L 0.0
C53L C54L C55L C56L 0.0
C53L C54L C55L C64L 180.0
C54L C55L C56L C61L 180.0
C64L C55L C56L C61L 0.0
C54L C55L C56L C51L 0.0
C64L C55L C56L C51L 180.0
C52L C51L C56L C61L 180.0
C26L C51L C56L C61L 1.9(9)
C52L C51L C56L C55L 0.0
C26L C51L C56L C55L -178.1(9)
C55L C56L C61L C62L 0.0
C51L C56L C61L C62L 180.0
C56L C61L C62L C63L 0.0
C61L C62L C63L C64L 0.0
C62L C63L C64L C55L 0.0
C62L C63L C64L C46L -174.9(9)
C54L C55L C64L C63L 180.0
C56L C55L C64L C63L 0.0
C54L C55L C64L C46L -5.2(9)
C56L C55L C64L C46L 174.8(9)
N41L C46L C64L C63L 8.0(15)
N41L C46L C64L C55L -166.8(8)
O224 Cl12 O221 Cl22 171.5(10)
O223 Cl12 O221 Cl22 -63.0(7)
O222 Cl12 O221 Cl22 52.9(7)
O222 Cl22 O221 Cl12 -61.7(8)
O225 Cl22 O221 Cl12 173.3(10)
O223 Cl22 O221 Cl12 57.4(7)
O225 Cl22 O222 Cl12 176.9(11)
O223 Cl22 O222 Cl12 -60.8(6)
O221 Cl22 O222 Cl12 55.4(7)
O221 Cl12 O222 Cl22 -59.3(7)
O224 Cl12 O222 Cl22 178.8(10)
O223 Cl12 O222 Cl22 60.3(7)
O221 Cl12 O223 Cl22 64.6(7)
O224 Cl12 O223 Cl22 -169.6(10)
O222 Cl12 O223 Cl22 -54.8(6)
O222 Cl22 O223 Cl12 65.9(7)
O225 Cl22 O223 Cl12 -169.6(10)
O221 Cl22 O223 Cl12 -55.4(6)
